data_4133956
loop_
_publ_author_name
'Shen, Dengke'
'Cooper, James A.'
'Li, Peng'
'Guo, Qing-Hui'
'Cai, Kang'
'Wang, Xingjie'
'Wu, Huang'
'Chen, Hongliang'
'Zhang, Long'
'Jiao, Yang'
'Qiu, Yunyan'
'Stern, Charlotte L.'
'Liu, Zhichang'
'Sue, Andrew C.-H.'
'Yang, Ying-Wei'
'Alsubaie, Fehaid M.'
'Farha, Omar K.'
'Stoddart, J. Fraser'

_publ_section_title
;
 Organic Counteranion Co-assembly Strategy for the Formation of
 \g-Cyclodextrin-Containing Hybrid Frameworks.
;
_journal_issue 4
_journal_name_full 'Journal of the American Chemical Society'
_journal_page_first 2042
_journal_page_last 2050
_journal_paper_doi 10.1021/jacs.9b12527
_journal_volume 142
_journal_year 2020
_chemical_absolute_configuration ad
_chemical_formula_moiety 'C145 H242.5 K6 O121, 5.5(C8 H7 O4), 4(C H4 O), 7(H2 O)'
_chemical_formula_sum 'C193 H311 K6 O154'
_chemical_formula_weight 5330.00
_space_group_crystal_system tetragonal
_space_group_IT_number 96
_space_group_name_Hall 'P 4nw 2abw'
_space_group_name_H-M_alt 'P 43 21 2'
_atom_sites_solution_hydrogens mixed
_atom_sites_solution_primary dual
_audit_creation_date 2019-06-10
_audit_creation_method
;
Olex2 1.2
(compiled 2018.05.29 svn.r3508 for OlexSys, GUI svn.r5506)
;
_cell_angle_alpha 90
_cell_angle_beta 90
_cell_angle_gamma 90
_cell_formula_units_Z 8
_cell_length_a 31.2120(12)
_cell_length_b 31.2120(12)
_cell_length_c 61.302(3)
_cell_measurement_reflns_used 9603
_cell_measurement_temperature 100(2)
_cell_measurement_theta_max 20.002
_cell_measurement_theta_min 2.711
_cell_volume 59720(4)
_computing_cell_refinement 'SAINT V8.38A (?, 2016)'
_computing_data_collection 'APEX2 V2017.3 (Bruker, 2017)'
_computing_data_reduction 'SAINT V8.38A (?, 2016)'
_computing_molecular_graphics 'Olex2 (Dolomanov et al., 2009)'
_computing_publication_material 'Olex2 (Dolomanov et al., 2009)'
_computing_structure_refinement 'XL (Sheldrick, 2008)'
_computing_structure_solution 'ShelXT (Sheldrick, 2015)'
_diffrn_ambient_temperature 100.01
_diffrn_detector_area_resol_mean 8
_diffrn_measured_fraction_theta_full 1.000
_diffrn_measured_fraction_theta_max 0.998
_diffrn_measurement_device_type 'Bruker Kappa APEX CCD area detector'
_diffrn_measurement_method '\w and \f scans'
_diffrn_radiation_monochromator 'MX optics'
_diffrn_radiation_type MoK\a
_diffrn_radiation_wavelength 0.71073
_diffrn_reflns_av_R_equivalents 0.1864
_diffrn_reflns_av_unetI/netI 0.1388
_diffrn_reflns_Laue_measured_fraction_full 1.000
_diffrn_reflns_Laue_measured_fraction_max 0.998
_diffrn_reflns_limit_h_max 39
_diffrn_reflns_limit_h_min -32
_diffrn_reflns_limit_k_max 38
_diffrn_reflns_limit_k_min -39
_diffrn_reflns_limit_l_max 76
_diffrn_reflns_limit_l_min -76
_diffrn_reflns_number 453882
_diffrn_reflns_point_group_measured_fraction_full 1.000
_diffrn_reflns_point_group_measured_fraction_max 0.998
_diffrn_reflns_theta_full 25.242
_diffrn_reflns_theta_max 26.401
_diffrn_reflns_theta_min 0.732
_diffrn_source microsource
_exptl_absorpt_coefficient_mu 0.184
_exptl_absorpt_correction_T_max 0.7454
_exptl_absorpt_correction_T_min 0.6445
_exptl_absorpt_correction_type multi-scan
_exptl_absorpt_process_details
'SADABS-2016/2 (Bruker,2016/2) was used for absorption correction. wR2(int) was 0.1045 before and 0.0903 after correction. The Ratio of minimum to maximum transmission is 0.8646. The \l/2 correction factor is Not present.'
_exptl_crystal_colour colourless
_exptl_crystal_colour_primary colourless
_exptl_crystal_density_diffrn 1.186
_exptl_crystal_description cube
_exptl_crystal_F_000 22520
_exptl_crystal_recrystallization_method 'The material was recrystallised from --- by as supplied'
_exptl_crystal_size_max 0.174
_exptl_crystal_size_mid 0.124
_exptl_crystal_size_min 0.11
_refine_diff_density_max 1.318
_refine_diff_density_min -0.469
_refine_diff_density_rms 0.081
_refine_ls_abs_structure_details
;
 Flack x determined using 11331 quotients [(I+)-(I-)]/[(I+)+(I-)]
 (Parsons, Flack and Wagner, Acta Cryst. B69 (2013) 249-259).
;
_refine_ls_abs_structure_Flack 0.019(19)
_refine_ls_extinction_method none
_refine_ls_goodness_of_fit_ref 0.974
_refine_ls_hydrogen_treatment constr
_refine_ls_matrix_type full
_refine_ls_number_parameters 3277
_refine_ls_number_reflns 61180
_refine_ls_number_restraints 111
_refine_ls_restrained_S_all 0.976
_refine_ls_R_factor_all 0.1452
_refine_ls_R_factor_gt 0.0736
_refine_ls_shift/su_max 0.001
_refine_ls_shift/su_mean 0.000
_refine_ls_structure_factor_coef Fsqd
_refine_ls_weighting_details 'w=1/[\s^2^(Fo^2^)+(0.1187P)^2^] where P=(Fo^2^+2Fc^2^)/3'
_refine_ls_weighting_scheme calc
_refine_ls_wR_factor_gt 0.1782
_refine_ls_wR_factor_ref 0.2147
_reflns_Friedel_coverage 0.862
_reflns_Friedel_fraction_full 1.000
_reflns_Friedel_fraction_max 0.998
_reflns_number_gt 34143
_reflns_number_total 61180
_reflns_threshold_expression 'I > 2\s(I)'
_cod_data_source_file ja9b12527_si_002.cif
_cod_data_source_block cx1537_a
_cod_depositor_comments 'Adding full bibliography for 4133954--4133957.cif.'
_cod_original_cell_volume 59720(5)
_cod_database_code 4133956
_shelx_shelxl_version_number 2017/1
_shelx_space_group_comment
;
The symmetry employed for this shelxl refinement is uniquely defined
by the following loop, which should always be used as a source of
symmetry information in preference to the above space-group names.
They are only intended as comments.
;
_shelx_estimated_absorpt_t_max 0.980
_shelx_estimated_absorpt_t_min 0.969
_olex2_refinement_description
;
1. Fixed Uiso
 At 1.2 times of:
  All C(H) groups, All C(H,H) groups, All C(H,H,H,H) groups
 At 1.5 times of:
  All C(H,H,H) groups, All O(H) groups, All O(H,H) groups
2. Restrained distances
 O42E-O41E
 2.2 with sigma of 0.02
 O42E-C55E = O41E-C55E
 1.3 with sigma of 0.02
3. Uiso/Uaniso restraints and constraints
O15A: within 2A with sigma of 0.01 and sigma for terminal atoms of 0.02
O35C \\sim O35B: within 2A with sigma of 0.01 and sigma for terminal atoms of
0.02
Uanis(C56) \\sim Ueq, Uanis(C55A) \\sim Ueq, Uanis(O41A) \\sim Ueq: with sigma
of 0.01 and sigma for terminal atoms of 0.02
4. Rigid body (RIGU) restrains
 O41E, O42E, O43E, O44E, C49E, C50E, C51E, C52E, C53E, C54E, C55E, C56E
 with sigma for 1-2 distances of 0.001 and sigma for 1-3 distances of 0.001
 O15A
 with sigma for 1-2 distances of 0.001 and sigma for 1-3 distances of 0.001
 O35B, O35C
 with sigma for 1-2 distances of 0.001 and sigma for 1-3 distances of 0.001
5. Others
 Sof(O1BA)=Sof(H1BA)=Sof(H12D)=Sof(H12E)=1-FVAR(1)
 Sof(O10A)=Sof(H10A)=Sof(H12B)=Sof(H12C)=FVAR(1)
 Sof(O35C)=Sof(H35D)=Sof(H42E)=Sof(H42F)=1-FVAR(2)
 Sof(O35B)=Sof(H35C)=Sof(H42C)=Sof(H42D)=FVAR(2)
 Fixed Sof: H17C(0.5) H18D(0.5) H21B(0.5) O41E(0.5) O42E(0.5) O43E(0.5)
 H43H(0.5) O44E(0.5) C49E(0.5) C50E(0.5) C51E(0.5) H51E(0.5) C52E(0.5)
 C53E(0.5) H53E(0.5) C54E(0.5) H54E(0.5) C55E(0.5) C56E(0.5) H56P(0.5)
 H56Q(0.5) H56R(0.5)
6.a Everything fixed:
 O10S, H10F, H10G, O9S, H9SA, H9SB, O7BA, H7BB, H7BC, O4CA, H4CA, H4CB
6.b Free rotating group:
 O0AA(H0AA,H0AB), O7S(H7SA,H7SB), O8S(H8SA,H8SB)
6.c Ternary CH refined with riding coordinates:
 C1A(H1A), C2A(H2AA), C3A(H3AA), C4A(H4A), C5A(H5AA), C7A(H7AA), C8A(H8AA),
 C9A(H9A), C10A(H10B), C11A(H11A), C13A(H13B), C14A(H14A), C15A(H15B),
 C16A(H16A), C17A(H17B), C19A(H19A), C20A(H20B), C21A(H21A), C22A(H22B),
 C23A(H23B), C25A(H25B), C26A(H26A), C27A(H27B), C28A(H28B), C29A(H29A),
 C31A(H31A), C32A(H32B), C33A(H33B), C34A(H34A), C35A(H35B), C37A(H37B),
 C38A(H38B), C39A(H39A), C40A(H40B), C41A(H41A), C43A(H43A), C44A(H44A),
 C45A(H45A), C46A(H46A), C47A(H47A), C1B(H1B), C2B(H2BA), C3B(H3BA), C4B(H4B),
 C5B(H5BA), C7B(H7BA), C8B(H8BA), C9B(H9B), C10B(H10D), C11B(H11B), C13B(H13D),
 C14B(H14B), C15B(H15D), C16B(H16B), C17B(H17D), C19B(H19B), C20B(H20D),
 C21B(H21B), C22B(H22D), C23B(H23D), C25B(H25D), C26B(H26B), C27B(H27D),
 C28B(H28D), C29B(H29B), C31B(H31B), C32B(H32D), C33B(H33D), C34B(H34B),
 C35B(H35E), C37B(H37D), C38B(H38D), C39B(H39B), C40B(H40D), C41B(H41B),
 C43B(H43B), C44B(H44B), C45B(H45B), C46B(H46B), C47B(H47B), C1(H1), C2(H2C),
 C3(H3C), C4(H4), C5(H5C), C7(H7C), C8(H8C), C9(H9), C10(H10E), C11(H11),
 C13(H13E), C14(H14), C15(H15E), C16(H16), C17(H17E), C19(H19), C20(H20E),
 C21(H21), C22(H22E), C23(H23E), C25(H25E), C26(H26), C27(H27E), C28(H28E),
 C29(H29), C31(H31), C32(H32E), C33(H33E), C34(H34), C35(H35F), C37(H37E),
 C38(H38E), C39(H39), C40(H40E), C41(H41), C43(H43), C44(H44), C45(H45),
 C46(H46), C47(H47)
6.d Secondary CH2 refined with riding coordinates:
 C6A(H6AA,H6AB), C12A(H12D,H12E), C12A(H12B,H12C), C18A(H18B,H18C), C24A(H24A,
 H24B), C30A(H30B,H30C), C36A(H36A,H36B), C42A(H42A,H42B), C48A(H48A,H48B),
 C6B(H6BA,H6BB), C12B(H12G,H12H), C18B(H18E,H18F), C24B(H24C,H24D), C30B(H30E,
 H30F), C36B(H36C,H36D), C42B(H42C,H42D), C42B(H42E,H42F), C48B(H48C,H48D),
 C6(H6A,H6B), C12(H12I,H12J), C18(H18G,H18H), C24(H24E,H24F), C30(H30G,H30H),
 C36(H36E,H36F), C42(H42G,H42H), C48(H48E,H48F)
6.e Me refined with riding coordinates:
 C56(H56M,H56N,H56O)
6.f Aromatic/amide H refined with riding coordinates:
 C51A(H51A), C53A(H53A), C54A(H54A), C51D(H51D), C53D(H53D), C54D(H54D),
 C51B(H51B), C53B(H53B), C54B(H54B), C51C(H51C), C53C(H53C), C54C(H54C),
 C51(H51), C53(H53), C54(H54), C51E(H51E), C53E(H53E), C54E(H54E)
6.g Tetrahedral OH refined with riding coordinates:
 O2A(H2A), O3A(H3A), O5A(H5A), O7A(H7A), O20A(H20A), O22A(H22A), O23A(H23A),
 O30A(H30A), O32A(H32A), O33A(H33A), O40A(H40A), O2B(H2B), O3B(H3B), O7B(H7B),
 O8B(H8B), O10B(H10C), O18B(H18D), O22B(H22C), O23B(H23C), O30B(H30D),
 O32B(H32C), O33B(H33C), O35C(H35D), O40B(H40C), O2(H2), O3(H3), O5(H5),
 O12(H12), O13(H13), O15(H15), O20(H20), O22(H22), O23(H23), O28(H28), O30(H30),
  O32(H32), O33(H33), O38(H38), O40(H40), O43C(H43F), O43(H43G), O43E(H43H),
 O1S(H1S)
6.h Idealised Me refined as rotating group:
 C56A(H56A,H56B,H56C), C56D(H56D,H56E,H56F), C56B(H56G,H56H,H56I), C56C(H56J,
 H56K,H56L), C56E(H56P,H56Q,H56R), C3S(H3SA,H3SB,H3SC), C1S(H1SA,H1SB,H1SC),
 C5S(H5SA,H5SB,H5SC), C4S(H4SA,H4SB,H4SC), C2S(H2SA,H2SB,H2SC)
6.i Idealised tetrahedral OH refined as rotating group:
 O1BA(H1BA), O8A(H8A), O10A(H10A), O12A(H12A), O13A(H13A), O15A(H15A),
 O17A(H17A), O18A(H18A), O25A(H25A), O27A(H27A), O28A(H28A), O35A(H35A),
 O37A(H37A), O38A(H38A), O5B(H5B), O12B(H12F), O13B(H13C), O15B(H15C),
 O17B(H17C), O20B(H20C), O25B(H25C), O27B(H27C), O28B(H28C), O35B(H35C),
 O37B(H37C), O38B(H38C), O7(H7), O8(H8), O10(H10), O17(H17), O18(H18), O25(H25),
  O27(H27), O35(H35), O37(H37), O43A(H43C), O43D(H43D), O43B(H43E), O3S(H3S),
 O5S(H5S), O4S(H4S), O2S(H2S)
;
_olex2_date_sample_data_collection 2019-04-17
_olex2_date_sample_submission 2019-04-15
_olex2_diffrn_ambient_temperature_device 'Oxford Cryosystems'
_olex2_exptl_crystal_mounting_method 'The crystal was mounted on a MITIGEN holder'
_olex2_submission_original_sample_id cx1537
_olex2_submission_special_instructions 'No special instructions were received'

loop_
_space_group_symop_operation_xyz
'x, y, z'
'-x, -y, z+1/2'
'-y+1/2, x+1/2, z+3/4'
'y+1/2, -x+1/2, z+1/4'
'-x+1/2, y+1/2, -z+3/4'
'x+1/2, -y+1/2, -z+1/4'
'y, x, -z'
'-y, -x, -z+1/2'

loop_
_atom_site_label
_atom_site_type_symbol
_atom_site_fract_x
_atom_site_fract_y
_atom_site_fract_z
_atom_site_U_iso_or_equiv
_atom_site_adp_type
_atom_site_occupancy
_atom_site_site_symmetry_order
_atom_site_calc_flag
_atom_site_refinement_flags_posn
_atom_site_refinement_flags_adp
_atom_site_refinement_flags_occupancy
_atom_site_disorder_assembly
_atom_site_disorder_group
O1A O 0.62108(17) 1.07200(16) 0.16526(7) 0.0250(12) Uani 1 1 d . . . . .
O1BA O 0.7151(4) 1.2699(5) 0.2180(2) 0.052(5) Uani 0.497(15) 1 d . . P A 2
H1BA H 0.739432 1.280987 0.216329 0.078 Uiso 0.497(15) 1 calc GR . P A 2
O2A O 0.55275(17) 1.13165(17) 0.16235(8) 0.0282(13) Uani 1 1 d . . . . .
H2A H 0.547547 1.105244 0.162512 0.042 Uiso 1 1 calc R . . . .
O3A O 0.56629(18) 1.21153(16) 0.18477(8) 0.0274(13) Uani 1 1 d . . . . .
H3A H 0.542302 1.203469 0.180097 0.041 Uiso 1 1 calc R . . . .
O4A O 0.67590(19) 1.17416(16) 0.17367(8) 0.0316(13) Uani 1 1 d . . . . .
O5A O 0.7110(2) 1.1220(2) 0.13970(9) 0.0462(17) Uani 1 1 d . . . . .
H5A H 0.711265 1.099693 0.132027 0.069 Uiso 1 1 calc R . . . .
O6A O 0.64179(18) 1.17966(17) 0.20646(8) 0.0302(13) Uani 1 1 d . . . . .
O7A O 0.56430(17) 1.20245(19) 0.22913(8) 0.0321(14) Uani 1 1 d . . . . .
H7A H 0.552122 1.178929 0.226697 0.048 Uiso 1 1 calc R . . . .
O8A O 0.57647(19) 1.1970(2) 0.27630(8) 0.0439(17) Uani 1 1 d . . . . .
H8A H 0.589797 1.183111 0.285884 0.066 Uiso 1 1 calc GR . . . .
O9A O 0.68017(17) 1.23329(16) 0.25640(8) 0.0260(12) Uani 1 1 d . . . . .
O10A O 0.7593(4) 1.2111(5) 0.23103(18) 0.049(5) Uani 0.503(15) 1 d . . P A 1
H10A H 0.769147 1.228693 0.240110 0.074 Uiso 0.503(15) 1 calc GR . P A 1
O11A O 0.66193(17) 1.17777(16) 0.28001(7) 0.0238(12) Uani 1 1 d . . . . .
O12A O 0.60668(19) 1.20465(19) 0.31700(8) 0.0341(14) Uani 1 1 d . . . . .
H12A H 0.612280 1.220747 0.306402 0.051 Uiso 1 1 calc GR . . . .
O13A O 0.61420(19) 1.15060(19) 0.35409(9) 0.0352(14) Uani 1 1 d . . . . .
H13A H 0.596124 1.135669 0.347362 0.053 Uiso 1 1 calc GR . . . .
O14A O 0.71848(18) 1.1356(2) 0.32712(9) 0.0370(15) Uani 1 1 d . . . . .
O15A O 0.7711(3) 1.1835(3) 0.30210(14) 0.074(2) Uani 1 1 d . U . B 1
H15A H 0.792868 1.173650 0.308443 0.112 Uiso 1 1 calc GR . . B 1
O16A O 0.66377(18) 1.08645(17) 0.33303(8) 0.0295(13) Uani 1 1 d . . . . .
O17A O 0.58081(17) 1.07022(18) 0.34901(8) 0.0289(13) Uani 1 1 d . . . . .
H17A H 0.560722 1.067573 0.339990 0.043 Uiso 1 1 calc GR . . . .
O18A O 0.56355(16) 0.97875(17) 0.35744(8) 0.0247(12) Uani 1 1 d . . . . .
H18A H 0.563404 0.955067 0.363953 0.037 Uiso 1 1 calc GR . . . .
O19A O 0.67986(16) 0.98661(16) 0.36359(7) 0.0227(11) Uani 1 1 d . . . . .
O20A O 0.73513(17) 1.05399(18) 0.37401(8) 0.0307(13) Uani 1 1 d . . . . .
H20A H 0.750149 1.076306 0.373622 0.046 Uiso 1 1 calc R . . . .
O21A O 0.63839(17) 0.94551(16) 0.33940(7) 0.0251(12) Uani 1 1 d . . . . .
O22A O 0.57006(16) 0.88690(17) 0.34643(8) 0.0261(12) Uani 1 1 d . . . . .
H22A H 0.569626 0.913159 0.349429 0.039 Uiso 1 1 calc R . . . .
O23A O 0.57636(17) 0.80657(16) 0.32468(8) 0.0290(13) Uani 1 1 d . . . . .
H23A H 0.583156 0.791377 0.313907 0.044 Uiso 1 1 calc R . . . .
O24A O 0.68862(17) 0.84241(16) 0.32467(8) 0.0259(12) Uani 1 1 d . . . . .
O25A O 0.7360(2) 0.8915(2) 0.35462(9) 0.0415(16) Uani 1 1 d . . . . .
H25A H 0.755900 0.873394 0.353979 0.062 Uiso 1 1 calc GR . . . .
O26A O 0.64094(16) 0.83460(16) 0.29581(7) 0.0217(12) Uani 1 1 d . . . . .
O27A O 0.55974(16) 0.80254(18) 0.28171(8) 0.0276(13) Uani 1 1 d . . . . .
H27A H 0.568186 0.805448 0.294640 0.041 Uiso 1 1 calc GR . . . .
O28A O 0.55269(18) 0.79232(19) 0.23595(9) 0.0324(13) Uani 1 1 d . . . . .
H28A H 0.549983 0.775719 0.225254 0.049 Uiso 1 1 calc GR . . . .
O29A O 0.66802(16) 0.77835(15) 0.24515(7) 0.0218(11) Uani 1 1 d . . . . .
O30A O 0.71399(17) 0.75280(17) 0.28162(8) 0.0280(13) Uani 1 1 d . . . . .
H30A H 0.728613 0.750761 0.293077 0.042 Uiso 1 1 calc R . . . .
O31A O 0.62934(17) 0.82832(16) 0.22423(7) 0.0241(12) Uani 1 1 d . . . . .
O32A O 0.56584(17) 0.82046(16) 0.19182(8) 0.0263(12) Uani 1 1 d . . . . .
H32A H 0.559070 0.817751 0.205011 0.039 Uiso 1 1 calc R . . . .
O33A O 0.57632(17) 0.87341(17) 0.15386(7) 0.0257(12) Uani 1 1 d . . . . .
H33A H 0.577979 0.900264 0.153536 0.039 Uiso 1 1 calc R . . . .
O34A O 0.68533(17) 0.86886(18) 0.17611(8) 0.0330(14) Uani 1 1 d . . . . .
O35A O 0.7299(2) 0.8054(2) 0.19991(10) 0.0419(16) Uani 1 1 d . . . . .
H35A H 0.724069 0.785693 0.208776 0.063 Uiso 1 1 calc GR . . . .
O36A O 0.63834(18) 0.92691(17) 0.17379(8) 0.0296(13) Uani 1 1 d . . . . .
O37A O 0.55392(16) 0.95373(16) 0.16362(8) 0.0246(12) Uani 1 1 d . . . . .
H37A H 0.534120 0.962888 0.171645 0.037 Uiso 1 1 calc GR . . . .
O38A O 0.54364(17) 1.04016(17) 0.14997(8) 0.0291(13) Uani 1 1 d . . . . .
H38A H 0.536519 1.052574 0.138366 0.044 Uiso 1 1 calc GR . . . .
O39A O 0.65974(18) 1.02564(17) 0.14307(8) 0.0283(13) Uani 1 1 d . . . . .
O40A O 0.7106(2) 0.95353(19) 0.13346(9) 0.0403(15) Uani 1 1 d . . . . .
H40A H 0.692044 0.934074 0.133529 0.060 Uiso 1 1 calc R . . . .
C1A C 0.6288(3) 1.1171(2) 0.16331(12) 0.0236(18) Uani 1 1 d . . . . .
H1A H 0.629712 1.125201 0.147537 0.028 Uiso 1 1 calc R . . . .
C2A C 0.5921(3) 1.1400(2) 0.17430(12) 0.0246(18) Uani 1 1 d . . . . .
H2AA H 0.589124 1.129815 0.189695 0.029 Uiso 1 1 calc R . . . .
C3A C 0.5998(3) 1.1876(2) 0.17398(12) 0.0263(19) Uani 1 1 d . . . . .
H3AA H 0.601683 1.197272 0.158468 0.032 Uiso 1 1 calc R . . . .
C4A C 0.6430(3) 1.1954(3) 0.18509(12) 0.033(2) Uani 1 1 d . . . . .
H4A H 0.649070 1.226883 0.185393 0.039 Uiso 1 1 calc R . . . .
C5A C 0.6715(3) 1.1288(3) 0.17415(13) 0.0271(18) Uani 1 1 d . . . . .
H5AA H 0.671485 1.118652 0.189626 0.033 Uiso 1 1 calc R . . . .
C6A C 0.7100(3) 1.1105(3) 0.16230(13) 0.032(2) Uani 1 1 d . . . . .
H6AA H 0.736530 1.120866 0.169432 0.039 Uiso 1 1 calc R . . . .
H6AB H 0.709548 1.078833 0.163558 0.039 Uiso 1 1 calc R . . . .
C7A C 0.6398(2) 1.2098(2) 0.22480(11) 0.0218(17) Uani 1 1 d . . . . .
H7AA H 0.634173 1.239535 0.219482 0.026 Uiso 1 1 calc R . . . .
C8A C 0.6045(3) 1.1949(3) 0.23944(12) 0.0282(19) Uani 1 1 d . . . . .
H8AA H 0.607759 1.163360 0.241631 0.034 Uiso 1 1 calc R . . . .
C9A C 0.6067(2) 1.2163(3) 0.26145(12) 0.0261(18) Uani 1 1 d . . . . .
H9A H 0.596934 1.246535 0.259237 0.031 Uiso 1 1 calc R . . . .
C10A C 0.6499(3) 1.2189(2) 0.27178(12) 0.0265(18) Uani 1 1 d . . . . .
H10B H 0.648812 1.239671 0.284167 0.032 Uiso 1 1 calc R . . . .
C11A C 0.6826(3) 1.2075(3) 0.23662(11) 0.0270(18) Uani 1 1 d . . . . .
H11A H 0.688829 1.177112 0.240623 0.032 Uiso 1 1 calc R . . . .
C12A C 0.7199(3) 1.2254(4) 0.22352(15) 0.050(3) Uani 1 1 d . . . . .
H12D H 0.746620 1.221745 0.232033 0.060 Uiso 0.497(15) 1 calc R . P A 2
H12E H 0.722899 1.208628 0.209901 0.060 Uiso 0.497(15) 1 calc R . P A 2
H12B H 0.716534 1.216957 0.208050 0.060 Uiso 0.503(15) 1 calc R . P A 1
H12C H 0.719227 1.257099 0.224225 0.060 Uiso 0.503(15) 1 calc R . P A 1
C13A C 0.6746(2) 1.1777(3) 0.30230(11) 0.0249(18) Uani 1 1 d . . . . .
H13B H 0.687820 1.205793 0.306310 0.030 Uiso 1 1 calc R . . . .
C14A C 0.6355(3) 1.1685(3) 0.31686(12) 0.0304(19) Uani 1 1 d . . . . .
H14A H 0.620143 1.142532 0.311338 0.036 Uiso 1 1 calc R . . . .
C15A C 0.6493(3) 1.1612(3) 0.33959(12) 0.030(2) Uani 1 1 d . . . . .
H15B H 0.662742 1.188287 0.345014 0.036 Uiso 1 1 calc R . . . .
C16A C 0.6832(3) 1.1258(3) 0.34047(13) 0.0283(19) Uani 1 1 d . . . . .
H16A H 0.693113 1.122141 0.355862 0.034 Uiso 1 1 calc R . . . .
C17A C 0.7076(3) 1.1411(3) 0.30458(13) 0.0306(19) Uani 1 1 d . . . . .
H17B H 0.694896 1.113900 0.298880 0.037 Uiso 1 1 calc R . . . .
C18A C 0.7486(3) 1.1503(3) 0.29262(18) 0.050(3) Uani 1 1 d . . . . .
H18B H 0.766625 1.124182 0.292526 0.060 Uiso 1 1 calc R . . B 1
H18C H 0.741932 1.157749 0.277293 0.060 Uiso 1 1 calc R . . B 1
C19A C 0.6555(2) 1.0548(3) 0.34917(12) 0.0240(18) Uani 1 1 d . . . . .
H19A H 0.656474 1.068583 0.363894 0.029 Uiso 1 1 calc R . . . .
C20A C 0.6117(2) 1.0367(3) 0.34559(12) 0.0220(17) Uani 1 1 d . . . . .
H20B H 0.609502 1.026499 0.330174 0.026 Uiso 1 1 calc R . . . .
C21A C 0.6036(2) 0.9993(2) 0.36078(12) 0.0205(17) Uani 1 1 d . . . . .
H21A H 0.603407 1.010934 0.375972 0.025 Uiso 1 1 calc R . . . .
C22A C 0.6389(2) 0.9665(2) 0.35971(11) 0.0177(16) Uani 1 1 d . . . . .
H22B H 0.633880 0.944777 0.371402 0.021 Uiso 1 1 calc R . . . .
C23A C 0.6893(2) 1.0198(2) 0.34813(11) 0.0228(17) Uani 1 1 d . . . . .
H23B H 0.688780 1.007018 0.333178 0.027 Uiso 1 1 calc R . . . .
C24A C 0.7328(2) 1.0355(3) 0.35248(12) 0.0289(19) Uani 1 1 d . . . . .
H24A H 0.753433 1.011537 0.351315 0.035 Uiso 1 1 calc R . . . .
H24B H 0.740658 1.057387 0.341482 0.035 Uiso 1 1 calc R . . . .
C25A C 0.6458(2) 0.8994(2) 0.33984(11) 0.0235(18) Uani 1 1 d . . . . .
H25B H 0.652259 0.890008 0.355095 0.028 Uiso 1 1 calc R . . . .
C26A C 0.6060(2) 0.8779(2) 0.33205(12) 0.0228(17) Uani 1 1 d . . . . .
H26A H 0.599166 0.887885 0.316943 0.027 Uiso 1 1 calc R . . . .
C27A C 0.6124(2) 0.8291(2) 0.33203(12) 0.0233(17) Uani 1 1 d . . . . .
H27B H 0.619495 0.819438 0.347159 0.028 Uiso 1 1 calc R . . . .
C28A C 0.6505(3) 0.8204(3) 0.31723(12) 0.0309(19) Uani 1 1 d . . . . .
H28B H 0.656255 0.788862 0.316899 0.037 Uiso 1 1 calc R . . . .
C29A C 0.6845(3) 0.8892(3) 0.32487(13) 0.032(2) Uani 1 1 d . . . . .
H29A H 0.678695 0.899916 0.309775 0.038 Uiso 1 1 calc R . . . .
C30A C 0.7260(3) 0.9065(3) 0.33284(13) 0.031(2) Uani 1 1 d . . . . .
H30B H 0.749170 0.897707 0.322740 0.038 Uiso 1 1 calc R . . . .
H30C H 0.724820 0.938227 0.332878 0.038 Uiso 1 1 calc R . . . .
C31A C 0.6364(2) 0.8030(2) 0.27923(11) 0.0208(17) Uani 1 1 d . . . . .
H31A H 0.636330 0.773866 0.286019 0.025 Uiso 1 1 calc R . . . .
C32A C 0.5937(2) 0.8105(3) 0.26743(11) 0.0243(18) Uani 1 1 d . . . . .
H32B H 0.592357 0.841070 0.262518 0.029 Uiso 1 1 calc R . . . .
C33A C 0.5911(2) 0.7817(2) 0.24774(11) 0.0234(18) Uani 1 1 d . . . . .
H33B H 0.588990 0.751298 0.252816 0.028 Uiso 1 1 calc R . . . .
C34A C 0.6291(2) 0.7857(2) 0.23280(12) 0.0247(18) Uani 1 1 d . . . . .
H34A H 0.626834 0.764481 0.220635 0.030 Uiso 1 1 calc R . . . .
C35A C 0.6742(2) 0.8067(2) 0.26369(12) 0.0223(17) Uani 1 1 d . . . . .
H35B H 0.675754 0.836901 0.258253 0.027 Uiso 1 1 calc R . . . .
C36A C 0.7168(2) 0.7949(3) 0.27348(13) 0.0267(18) Uani 1 1 d . . . . .
H36A H 0.739494 0.796723 0.262257 0.032 Uiso 1 1 calc R . . . .
H36B H 0.724002 0.815004 0.285435 0.032 Uiso 1 1 calc R . . . .
C37A C 0.6410(2) 0.8319(2) 0.20202(11) 0.0233(18) Uani 1 1 d . . . . .
H37B H 0.648968 0.803071 0.196124 0.028 Uiso 1 1 calc R . . . .
C38A C 0.6003(3) 0.8491(2) 0.19001(12) 0.0265(18) Uani 1 1 d . . . . .
H38B H 0.591892 0.877168 0.196629 0.032 Uiso 1 1 calc R . . . .
C39A C 0.6121(2) 0.8563(3) 0.16592(12) 0.0247(18) Uani 1 1 d . . . . .
H39A H 0.620646 0.828311 0.159338 0.030 Uiso 1 1 calc R . . . .
C40A C 0.6489(3) 0.8863(2) 0.16467(13) 0.0278(19) Uani 1 1 d . . . . .
H40B H 0.656768 0.890382 0.148995 0.033 Uiso 1 1 calc R . . . .
C41A C 0.6776(3) 0.8624(3) 0.19934(12) 0.032(2) Uani 1 1 d . . . . .
H41A H 0.670262 0.890373 0.206313 0.038 Uiso 1 1 calc R . . . .
C42A C 0.7184(3) 0.8453(3) 0.20905(15) 0.040(2) Uani 1 1 d . . . . .
H42A H 0.741822 0.866172 0.206499 0.048 Uiso 1 1 calc R . . . .
H42B H 0.714790 0.842088 0.225007 0.048 Uiso 1 1 calc R . . . .
C43A C 0.6310(3) 0.9611(2) 0.15852(11) 0.0238(18) Uani 1 1 d . . . . .
H43A H 0.628958 0.948764 0.143505 0.029 Uiso 1 1 calc R . . . .
C44A C 0.5891(3) 0.9837(2) 0.16386(13) 0.0260(18) Uani 1 1 d . . . . .
H44A H 0.591152 0.997917 0.178453 0.031 Uiso 1 1 calc R . . . .
C45A C 0.5829(2) 1.0165(3) 0.14646(12) 0.0278(19) Uani 1 1 d . . . . .
H45A H 0.581453 1.001839 0.131978 0.033 Uiso 1 1 calc R . . . .
C46A C 0.6204(2) 1.0480(2) 0.14635(11) 0.0210(17) Uani 1 1 d . . . . .
H46A H 0.616239 1.068036 0.133807 0.025 Uiso 1 1 calc R . . . .
C47A C 0.6672(3) 0.9917(2) 0.15917(11) 0.0267(19) Uani 1 1 d . . . . .
H47A H 0.668029 1.005083 0.173983 0.032 Uiso 1 1 calc R . . . .
C48A C 0.7117(3) 0.9737(3) 0.15414(13) 0.031(2) Uani 1 1 d . . . . .
H48A H 0.733080 0.997169 0.154069 0.037 Uiso 1 1 calc R . . . .
H48B H 0.720102 0.952741 0.165484 0.037 Uiso 1 1 calc R . . . .
O1B O 0.31603(16) 0.45181(16) 0.31264(8) 0.0259(12) Uani 1 1 d . . . . .
O2B O 0.31378(16) 0.39586(17) 0.27577(8) 0.0271(12) Uani 1 1 d . . . . .
H2B H 0.304408 0.421087 0.275968 0.041 Uiso 1 1 calc R . . . .
O3B O 0.36305(17) 0.31974(18) 0.28019(8) 0.0294(13) Uani 1 1 d . . . . .
H3B H 0.364548 0.293144 0.282144 0.044 Uiso 1 1 calc R . . . .
O4B O 0.34275(18) 0.34838(16) 0.33749(8) 0.0303(13) Uani 1 1 d . . . . .
O5B O 0.27709(19) 0.3950(2) 0.35902(10) 0.0440(16) Uani 1 1 d . . . . .
H5B H 0.271811 0.389558 0.372163 0.066 Uiso 1 1 calc GR . . . .
O6B O 0.40703(16) 0.34240(17) 0.31792(8) 0.0244(12) Uani 1 1 d . . . . .
O7B O 0.44667(17) 0.2966(2) 0.28375(9) 0.0463(17) Uani 1 1 d . . . . .
H7B H 0.444084 0.269825 0.283127 0.069 Uiso 1 1 calc R . . . .
O8B O 0.53297(18) 0.2717(2) 0.29107(9) 0.0487(18) Uani 1 1 d . . . . .
H8B H 0.538247 0.245782 0.288480 0.073 Uiso 1 1 calc R . . . .
O9B O 0.49546(18) 0.28975(18) 0.34636(9) 0.0342(14) Uani 1 1 d . . . . .
O10B O 0.4145(2) 0.2874(2) 0.36638(11) 0.060(2) Uani 1 1 d . . . . .
H10C H 0.393507 0.286240 0.357832 0.090 Uiso 1 1 calc R . . . .
O11B O 0.54900(17) 0.32346(17) 0.32628(9) 0.0320(13) Uani 1 1 d . . . . .
O12B O 0.6130(2) 0.3074(3) 0.29510(17) 0.086(3) Uani 1 1 d . . . . .
H12F H 0.590096 0.311976 0.288296 0.128 Uiso 1 1 calc GR . . . .
O13B O 0.6912(2) 0.3558(3) 0.30309(14) 0.069(2) Uani 1 1 d . . . . .
H13C H 0.676145 0.367073 0.293281 0.104 Uiso 1 1 calc GR . . . .
O14B O 0.6442(2) 0.3572(2) 0.35649(12) 0.0528(19) Uani 1 1 d . . . . .
O15B O 0.5875(2) 0.2929(3) 0.37717(15) 0.078(3) Uani 1 1 d . . . . .
H15C H 0.564981 0.280769 0.381331 0.117 Uiso 1 1 calc GR . . . .
O16B O 0.64988(18) 0.41351(19) 0.33133(11) 0.0445(16) Uani 1 1 d . . . . .
O17B O 0.6637(3) 0.4364(2) 0.28705(12) 0.070(2) Uani 1 1 d . . . . .
H17C H 0.678780 0.445228 0.276610 0.106 Uiso 0.5 1 calc GR . P . .
O18B O 0.6786(2) 0.5270(2) 0.28022(9) 0.0501(18) Uani 1 1 d . . . . .
H18D H 0.673553 0.509166 0.270272 0.075 Uiso 0.5 1 calc R . P . .
O19B O 0.71024(17) 0.51355(16) 0.33680(9) 0.0292(13) Uani 1 1 d . . . . .
O20B O 0.73906(18) 0.44472(18) 0.36117(9) 0.0322(13) Uani 1 1 d . . . . .
H20C H 0.742752 0.423746 0.369551 0.048 Uiso 1 1 calc GR . . . .
O21B O 0.65891(17) 0.55741(17) 0.32099(9) 0.0303(13) Uani 1 1 d . . . . .
O22B O 0.67516(17) 0.61909(19) 0.28627(9) 0.0345(14) Uani 1 1 d . . . . .
H22C H 0.676219 0.592823 0.283342 0.052 Uiso 1 1 calc R . . . .
O23B O 0.62747(18) 0.69767(19) 0.29104(9) 0.0397(15) Uani 1 1 d . . . . .
H23C H 0.601087 0.701244 0.293040 0.060 Uiso 1 1 calc R . . . .
O24B O 0.63683(17) 0.65944(17) 0.34819(8) 0.0300(13) Uani 1 1 d . . . . .
O25B O 0.6967(2) 0.6067(2) 0.37038(11) 0.0512(18) Uani 1 1 d . . . . .
H25C H 0.713170 0.585664 0.368629 0.077 Uiso 1 1 calc GR . . . .
O26B O 0.57741(16) 0.66665(17) 0.32590(9) 0.0279(13) Uani 1 1 d . . . . .
O27B O 0.54202(17) 0.68944(18) 0.28479(9) 0.0318(13) Uani 1 1 d . . . . .
H27C H 0.534950 0.670259 0.275884 0.048 Uiso 1 1 calc GR . . . .
O28B O 0.44930(18) 0.7039(2) 0.28625(9) 0.0350(14) Uani 1 1 d . . . . .
H28C H 0.426762 0.693805 0.291699 0.053 Uiso 1 1 calc GR . . . .
O29B O 0.48252(17) 0.72793(17) 0.34207(9) 0.0288(13) Uani 1 1 d . . . . .
O30B O 0.5580(2) 0.75140(17) 0.36305(10) 0.0414(16) Uani 1 1 d . . . . .
H30D H 0.579409 0.754077 0.371231 0.062 Uiso 1 1 calc R . . . .
O31B O 0.43569(16) 0.67626(16) 0.32849(8) 0.0255(12) Uani 1 1 d . . . . .
O32B O 0.36604(17) 0.70508(17) 0.30104(8) 0.0302(13) Uani 1 1 d . . . . .
H32C H 0.389700 0.705127 0.294509 0.045 Uiso 1 1 calc R . . . .
O33B O 0.28915(17) 0.65740(17) 0.30461(9) 0.0302(13) Uani 1 1 d . . . . .
H33C H 0.286019 0.630972 0.302568 0.045 Uiso 1 1 calc R . . . .
O34B O 0.34142(17) 0.63528(19) 0.35718(8) 0.0331(14) Uani 1 1 d . . . . .
O35B O 0.3978(4) 0.6742(4) 0.3852(2) 0.079(4) Uani 0.679(17) 1 d . U P C 1
H35C H 0.406948 0.698003 0.380757 0.119 Uiso 0.679(17) 1 calc GR . P C 1
O35C O 0.4076(8) 0.6112(9) 0.3869(4) 0.082(8) Uani 0.321(17) 1 d . U P C 2
H35D H 0.413169 0.619971 0.399505 0.123 Uiso 0.321(17) 1 calc R . P C 2
O36B O 0.32785(17) 0.58963(17) 0.32798(9) 0.0285(13) Uani 1 1 d . . . . .
O37B O 0.2992(2) 0.57621(18) 0.28505(9) 0.0345(14) Uani 1 1 d . . . . .
H37C H 0.296067 0.599540 0.291693 0.052 Uiso 1 1 calc GR . . . .
O38B O 0.28384(18) 0.48620(18) 0.27467(8) 0.0296(13) Uani 1 1 d . . . . .
H38C H 0.266977 0.465691 0.272440 0.044 Uiso 1 1 calc GR . . . .
O39B O 0.26586(17) 0.48936(16) 0.33335(8) 0.0242(12) Uani 1 1 d . . . . .
O40B O 0.24230(17) 0.55667(17) 0.36205(8) 0.0287(13) Uani 1 1 d . . . . .
H40C H 0.241782 0.574775 0.351920 0.043 Uiso 1 1 calc R . . . .
C1B C 0.3164(2) 0.4062(3) 0.31540(12) 0.0257(18) Uani 1 1 d . . . . .
H1B H 0.286333 0.395220 0.316381 0.031 Uiso 1 1 calc R . . . .
C2B C 0.3382(2) 0.3880(2) 0.29516(11) 0.0199(16) Uani 1 1 d . . . . .
H2BA H 0.367703 0.400249 0.293620 0.024 Uiso 1 1 calc R . . . .
C3B C 0.3405(2) 0.3390(2) 0.29803(12) 0.0231(17) Uani 1 1 d . . . . .
H3BA H 0.310691 0.327281 0.298487 0.028 Uiso 1 1 calc R . . . .
C4B C 0.3630(2) 0.3286(3) 0.31963(11) 0.0251(18) Uani 1 1 d . . . . .
H4B H 0.362499 0.296820 0.321858 0.030 Uiso 1 1 calc R . . . .
C5B C 0.3414(3) 0.3941(2) 0.33618(12) 0.0259(18) Uani 1 1 d . . . . .
H5BA H 0.371114 0.405881 0.335453 0.031 Uiso 1 1 calc R . . . .
C6B C 0.3193(3) 0.4091(3) 0.35702(13) 0.035(2) Uani 1 1 d . . . . .
H6BA H 0.335908 0.398793 0.369738 0.042 Uiso 1 1 calc R . . . .
H6BB H 0.319588 0.440841 0.357382 0.042 Uiso 1 1 calc R . . . .
C7B C 0.4387(3) 0.3105(3) 0.32273(13) 0.0297(19) Uani 1 1 d . . . . .
H7BA H 0.424734 0.282087 0.325106 0.036 Uiso 1 1 calc R . . . .
C8B C 0.4691(3) 0.3082(3) 0.30348(14) 0.039(2) Uani 1 1 d . . . . .
H8BA H 0.483227 0.336656 0.301426 0.047 Uiso 1 1 calc R . . . .
C9B C 0.5031(3) 0.2747(3) 0.30874(15) 0.038(2) Uani 1 1 d . . . . .
H9B H 0.488522 0.246310 0.310255 0.046 Uiso 1 1 calc R . . . .
C10B C 0.5246(3) 0.2844(3) 0.32962(13) 0.033(2) Uani 1 1 d . . . . .
H10D H 0.544645 0.260522 0.333381 0.040 Uiso 1 1 calc R . . . .
C11B C 0.4646(2) 0.3228(3) 0.34237(12) 0.0278(19) Uani 1 1 d . . . . .
H11B H 0.479744 0.350426 0.339503 0.033 Uiso 1 1 calc R . . . .
C12B C 0.4376(3) 0.3270(3) 0.36285(13) 0.041(2) Uani 1 1 d . . . . .
H12G H 0.456211 0.333118 0.375541 0.049 Uiso 1 1 calc R . . . .
H12H H 0.417087 0.350996 0.361200 0.049 Uiso 1 1 calc R . . . .
C13B C 0.5927(3) 0.3226(3) 0.33182(16) 0.040(2) Uani 1 1 d . . . . .
H13D H 0.601433 0.292686 0.335646 0.049 Uiso 1 1 calc R . . . .
C14B C 0.6174(3) 0.3378(3) 0.31185(19) 0.061(3) Uani 1 1 d . . . . .
H14B H 0.606098 0.366138 0.306897 0.074 Uiso 1 1 calc R . . . .
C15B C 0.6655(3) 0.3429(3) 0.31978(18) 0.052(3) Uani 1 1 d . . . . .
H15D H 0.675674 0.314020 0.324632 0.062 Uiso 1 1 calc R . . . .
C16B C 0.6678(3) 0.3718(3) 0.33871(18) 0.053(3) Uani 1 1 d . . . . .
H16B H 0.698370 0.375736 0.343105 0.063 Uiso 1 1 calc R . . . .
C17B C 0.5997(3) 0.3520(3) 0.35127(17) 0.054(3) Uani 1 1 d . . . . .
H17D H 0.587848 0.380848 0.347479 0.065 Uiso 1 1 calc R . . . .
C18B C 0.5787(4) 0.3374(3) 0.37268(17) 0.059(3) Uani 1 1 d . . . . .
H18E H 0.589605 0.355183 0.384840 0.070 Uiso 1 1 calc R . . . .
H18F H 0.547347 0.341670 0.371719 0.070 Uiso 1 1 calc R . . . .
C19B C 0.6805(3) 0.4467(3) 0.32524(13) 0.033(2) Uani 1 1 d . . . . .
H19B H 0.709666 0.434157 0.322978 0.039 Uiso 1 1 calc R . . . .
C20B C 0.6641(3) 0.4677(3) 0.30424(15) 0.046(3) Uani 1 1 d . . . . .
H20D H 0.634288 0.478456 0.306660 0.055 Uiso 1 1 calc R . . . .
C21B C 0.6932(3) 0.5052(3) 0.29904(13) 0.041(2) Uani 1 1 d . . . . .
H21B H 0.722272 0.493348 0.295670 0.049 Uiso 0.5 1 calc R . P . .
C22B C 0.6981(3) 0.5362(3) 0.31810(13) 0.0295(19) Uani 1 1 d . . . . .
H22D H 0.720734 0.557662 0.314509 0.035 Uiso 1 1 calc R . . . .
C23B C 0.6813(3) 0.4799(3) 0.34312(13) 0.0302(19) Uani 1 1 d . . . . .
H23D H 0.651846 0.491906 0.345175 0.036 Uiso 1 1 calc R . . . .
C24B C 0.6969(3) 0.4615(3) 0.36416(14) 0.036(2) Uani 1 1 d . . . . .
H24C H 0.697301 0.484020 0.375526 0.043 Uiso 1 1 calc R . . . .
H24D H 0.677376 0.438380 0.369036 0.043 Uiso 1 1 calc R . . . .
C25B C 0.6628(3) 0.6034(2) 0.32466(12) 0.0282(19) Uani 1 1 d . . . . .
H25D H 0.693599 0.610742 0.327310 0.034 Uiso 1 1 calc R . . . .
C26B C 0.6478(3) 0.6257(3) 0.30454(13) 0.031(2) Uani 1 1 d . . . . .
H26B H 0.618445 0.615104 0.300829 0.037 Uiso 1 1 calc R . . . .
C27B C 0.6454(3) 0.6733(3) 0.30921(13) 0.034(2) Uani 1 1 d . . . . .
H27D H 0.675297 0.683778 0.311675 0.041 Uiso 1 1 calc R . . . .
C28B C 0.6196(2) 0.6829(3) 0.32985(15) 0.034(2) Uani 1 1 d . . . . .
H28D H 0.618924 0.714309 0.332916 0.041 Uiso 1 1 calc R . . . .
C29B C 0.6363(3) 0.6138(3) 0.34550(13) 0.033(2) Uani 1 1 d . . . . .
H29B H 0.606075 0.604105 0.343262 0.040 Uiso 1 1 calc R . . . .
C30B C 0.6533(3) 0.5940(3) 0.36563(12) 0.031(2) Uani 1 1 d . . . . .
H30E H 0.634751 0.601993 0.378056 0.038 Uiso 1 1 calc R . . . .
H30F H 0.652270 0.562398 0.364097 0.038 Uiso 1 1 calc R . . . .
C31B C 0.5440(2) 0.6986(3) 0.32429(13) 0.0275(19) Uani 1 1 d . . . . .
H31B H 0.556596 0.727749 0.322208 0.033 Uiso 1 1 calc R . . . .
C32B C 0.5168(3) 0.6856(3) 0.30409(12) 0.0274(19) Uani 1 1 d . . . . .
H32D H 0.506623 0.655345 0.305738 0.033 Uiso 1 1 calc R . . . .
C33B C 0.4781(3) 0.7161(3) 0.30338(14) 0.033(2) Uani 1 1 d . . . . .
H33D H 0.488699 0.745710 0.300375 0.039 Uiso 1 1 calc R . . . .
C34B C 0.4547(3) 0.7162(3) 0.32509(12) 0.0292(19) Uani 1 1 d . . . . .
H34B H 0.431360 0.738117 0.324278 0.035 Uiso 1 1 calc R . . . .
C35B C 0.5168(3) 0.6972(3) 0.34494(13) 0.033(2) Uani 1 1 d . . . . .
H35E H 0.504472 0.667838 0.346789 0.039 Uiso 1 1 calc R . . . .
C36B C 0.5403(3) 0.7103(3) 0.36577(13) 0.036(2) Uani 1 1 d . . . . .
H36C H 0.519978 0.710457 0.378190 0.043 Uiso 1 1 calc R . . . .
H36D H 0.563272 0.689432 0.369009 0.043 Uiso 1 1 calc R . . . .
C37B C 0.3913(3) 0.6772(3) 0.33536(13) 0.032(2) Uani 1 1 d . . . . .
H37D H 0.384004 0.704904 0.342617 0.038 Uiso 1 1 calc R . . . .
C38B C 0.3642(2) 0.6699(3) 0.31531(13) 0.0279(18) Uani 1 1 d . . . . .
H38D H 0.374104 0.643516 0.307576 0.033 Uiso 1 1 calc R . . . .
C39B C 0.3169(3) 0.6642(3) 0.32280(13) 0.0304(19) Uani 1 1 d . . . . .
H39B H 0.307667 0.691087 0.330344 0.037 Uiso 1 1 calc R . . . .
C40B C 0.3138(3) 0.6272(2) 0.33914(12) 0.0268(18) Uani 1 1 d . . . . .
H40D H 0.283593 0.623659 0.344240 0.032 Uiso 1 1 calc R . . . .
C41B C 0.3869(3) 0.6388(3) 0.35145(14) 0.041(2) Uani 1 1 d . . . . .
H41B H 0.396461 0.611840 0.344105 0.049 Uiso 1 1 calc R . . . .
C42B C 0.4111(3) 0.6445(5) 0.37243(15) 0.059(3) Uani 1 1 d . . . . .
H42C H 0.410154 0.617039 0.380524 0.071 Uiso 0.679(17) 1 calc R . P C 1
H42D H 0.441433 0.650307 0.368837 0.071 Uiso 0.679(17) 1 calc R . P C 1
H42E H 0.441742 0.648736 0.368947 0.071 Uiso 0.321(17) 1 calc R . P C 2
H42F H 0.400702 0.670881 0.379659 0.071 Uiso 0.321(17) 1 calc R . P C 2
C43B C 0.2951(2) 0.5587(2) 0.32291(11) 0.0200(17) Uani 1 1 d . . . . .
H43B H 0.266471 0.572963 0.323059 0.024 Uiso 1 1 calc R . . . .
C44B C 0.3044(3) 0.5425(2) 0.30044(12) 0.0279(19) Uani 1 1 d . . . . .
H44B H 0.334540 0.531600 0.299797 0.033 Uiso 1 1 calc R . . . .
C45B C 0.2735(2) 0.5061(2) 0.29473(11) 0.0209(17) Uani 1 1 d . . . . .
H45B H 0.243714 0.517824 0.293887 0.025 Uiso 1 1 calc R . . . .
C46B C 0.2753(2) 0.4715(3) 0.31261(13) 0.0269(18) Uani 1 1 d . . . . .
H46B H 0.253324 0.449198 0.309234 0.032 Uiso 1 1 calc R . . . .
C47B C 0.2957(3) 0.5228(3) 0.33970(11) 0.0257(18) Uani 1 1 d . . . . .
H47B H 0.325209 0.510332 0.340124 0.031 Uiso 1 1 calc R . . . .
C48B C 0.2835(2) 0.5364(3) 0.36265(13) 0.0280(19) Uani 1 1 d . . . . .
H48C H 0.282457 0.511002 0.372319 0.034 Uiso 1 1 calc R . . . .
H48D H 0.305106 0.556547 0.368491 0.034 Uiso 1 1 calc R . . . .
O1 O 0.38396(17) 0.95402(16) 0.16517(8) 0.0250(12) Uani 1 1 d . . . . .
O2 O 0.45205(16) 0.89203(17) 0.15849(8) 0.0272(12) Uani 1 1 d . . . . .
H2 H 0.456376 0.918205 0.156202 0.041 Uiso 1 1 calc R . . . .
O3 O 0.44336(17) 0.81596(16) 0.18368(8) 0.0266(12) Uani 1 1 d . . . . .
H3 H 0.443099 0.818154 0.197333 0.040 Uiso 1 1 calc R . . . .
O4 O 0.33261(17) 0.85372(18) 0.18200(8) 0.0309(13) Uani 1 1 d . . . . .
O5 O 0.2881(2) 0.9017(2) 0.14989(11) 0.0524(19) Uani 1 1 d . . . . .
H5 H 0.292132 0.875104 0.149215 0.079 Uiso 1 1 calc R . . . .
O6 O 0.37931(17) 0.84808(16) 0.21104(8) 0.0260(13) Uani 1 1 d . . . . .
O7 O 0.46457(18) 0.83238(18) 0.22460(8) 0.0299(13) Uani 1 1 d . . . . .
H7 H 0.481852 0.852103 0.227672 0.045 Uiso 1 1 calc GR . . . .
O8 O 0.47243(17) 0.81728(18) 0.27224(8) 0.0296(13) Uani 1 1 d . . . . .
H8 H 0.475179 0.843916 0.270891 0.044 Uiso 1 1 calc GR . . . .
O9 O 0.36456(17) 0.77935(16) 0.25912(8) 0.0257(12) Uani 1 1 d . . . . .
O10 O 0.28059(19) 0.7839(2) 0.24479(9) 0.0432(16) Uani 1 1 d . . . . .
H10 H 0.257216 0.787006 0.238189 0.065 Uiso 1 1 calc GR . . . .
O11 O 0.38676(17) 0.83241(16) 0.28262(8) 0.0256(12) Uani 1 1 d . . . . .
O12 O 0.45068(17) 0.82092(17) 0.31604(7) 0.0273(13) Uani 1 1 d . . . . .
H12 H 0.454534 0.813918 0.302955 0.041 Uiso 1 1 calc R . . . .
O13 O 0.43810(18) 0.87550(17) 0.35310(8) 0.0297(13) Uani 1 1 d . . . . .
H13 H 0.434843 0.902126 0.351989 0.045 Uiso 1 1 calc R . . . .
O14 O 0.32938(18) 0.85808(18) 0.33297(8) 0.0334(14) Uani 1 1 d . . . . .
O15 O 0.2890(2) 0.7926(2) 0.30963(10) 0.060(2) Uani 1 1 d . . . . .
H15 H 0.284341 0.793851 0.323113 0.090 Uiso 1 1 calc R . . . .
O16 O 0.36852(17) 0.92051(16) 0.33400(8) 0.0254(12) Uani 1 1 d . . . . .
O17 O 0.44743(16) 0.96027(17) 0.34304(8) 0.0257(12) Uani 1 1 d . . . . .
H17 H 0.461100 0.962572 0.331291 0.039 Uiso 1 1 calc GR . . . .
O18 O 0.44291(18) 1.05142(17) 0.35076(8) 0.0290(13) Uani 1 1 d . . . . .
H18 H 0.443529 1.071861 0.359660 0.043 Uiso 1 1 calc GR . . . .
O19 O 0.33319(15) 1.01721(15) 0.36224(7) 0.0197(11) Uani 1 1 d . . . . .
O20 O 0.29135(17) 0.93924(17) 0.37347(7) 0.0262(12) Uani 1 1 d . . . . .
H20 H 0.307492 0.917744 0.372854 0.039 Uiso 1 1 calc R . . . .
O21 O 0.35954(16) 1.06534(16) 0.33663(7) 0.0239(12) Uani 1 1 d . . . . .
O22 O 0.41464(18) 1.13543(18) 0.34948(8) 0.0314(13) Uani 1 1 d . . . . .
H22 H 0.433931 1.117795 0.346209 0.047 Uiso 1 1 calc R . . . .
O23 O 0.40288(18) 1.21168(16) 0.32391(8) 0.0278(13) Uani 1 1 d . . . . .
H23 H 0.406344 1.210680 0.310331 0.042 Uiso 1 1 calc R . . . .
O24 O 0.29797(17) 1.15902(16) 0.31923(8) 0.0262(12) Uani 1 1 d . . . . .
O25 O 0.2566(2) 1.0953(2) 0.34725(9) 0.0425(16) Uani 1 1 d . . . . .
H25 H 0.260071 1.121158 0.350531 0.064 Uiso 1 1 calc GR . . . .
O26 O 0.34813(16) 1.17446(16) 0.29262(8) 0.0241(12) Uani 1 1 d . . . . .
O27 O 0.43113(16) 1.20319(17) 0.28073(7) 0.0230(12) Uani 1 1 d . . . . .
H27 H 0.451769 1.187796 0.276746 0.034 Uiso 1 1 calc GR . . . .
O28 O 0.44017(17) 1.21961(17) 0.23423(8) 0.0291(13) Uani 1 1 d . . . . .
H28 H 0.446078 1.193630 0.236173 0.044 Uiso 1 1 calc R . . . .
O29 O 0.32572(17) 1.23643(16) 0.24295(8) 0.0253(12) Uani 1 1 d . . . . .
O30 O 0.27604(17) 1.25936(17) 0.27957(8) 0.0288(13) Uani 1 1 d . . . . .
H30 H 0.296940 1.260471 0.288185 0.043 Uiso 1 1 calc R . . . .
O31 O 0.36281(15) 1.18752(16) 0.22129(8) 0.0215(11) Uani 1 1 d . . . . .
O32 O 0.43108(19) 1.20390(18) 0.19015(8) 0.0361(14) Uani 1 1 d . . . . .
H32 H 0.443491 1.200333 0.202172 0.054 Uiso 1 1 calc R . . . .
O33 O 0.42848(18) 1.14974(17) 0.15243(8) 0.0298(13) Uani 1 1 d . . . . .
H33 H 0.447006 1.143250 0.161808 0.045 Uiso 1 1 calc R . . . .
O34 O 0.31521(17) 1.15096(17) 0.16984(8) 0.0293(13) Uani 1 1 d . . . . .
O35 O 0.2682(2) 1.2148(2) 0.19433(11) 0.059(2) Uani 1 1 d . . . . .
H35 H 0.280607 1.219955 0.182465 0.089 Uiso 1 1 calc GR . . . .
O36 O 0.36398(17) 1.09495(16) 0.16900(8) 0.0249(12) Uani 1 1 d . . . . .
O37 O 0.45117(17) 1.06962(16) 0.16537(8) 0.0268(12) Uani 1 1 d . . . . .
H37 H 0.445475 1.092286 0.158577 0.040 Uiso 1 1 calc GR . . . .
O38 O 0.46461(17) 0.98119(17) 0.15469(8) 0.0277(12) Uani 1 1 d . . . . .
H38 H 0.456231 0.961393 0.162932 0.042 Uiso 1 1 calc R . . . .
O39 O 0.35334(16) 0.99597(17) 0.13750(8) 0.0265(12) Uani 1 1 d . . . . .
O40 O 0.26612(18) 1.02131(19) 0.14140(9) 0.0370(15) Uani 1 1 d . . . . .
H40 H 0.248403 1.027862 0.151157 0.056 Uiso 1 1 calc R . . . .
C1 C 0.3771(2) 0.9091(2) 0.16524(13) 0.0242(18) Uani 1 1 d . . . . .
H1 H 0.370369 0.899207 0.150098 0.029 Uiso 1 1 calc R . . . .
C2 C 0.4169(3) 0.8871(2) 0.17318(11) 0.0232(17) Uani 1 1 d . . . . .
H2C H 0.424915 0.898463 0.187875 0.028 Uiso 1 1 calc R . . . .
C3 C 0.4076(2) 0.8386(2) 0.17476(12) 0.0243(18) Uani 1 1 d . . . . .
H3C H 0.400841 0.827062 0.159925 0.029 Uiso 1 1 calc R . . . .
C4 C 0.3688(3) 0.8316(3) 0.18999(11) 0.0261(18) Uani 1 1 d . . . . .
H4 H 0.362261 0.800342 0.191083 0.031 Uiso 1 1 calc R . . . .
C5 C 0.3385(2) 0.9000(3) 0.18019(13) 0.0278(19) Uani 1 1 d . . . . .
H5C H 0.344139 0.912306 0.194982 0.033 Uiso 1 1 calc R . . . .
C6 C 0.2977(3) 0.9167(3) 0.17179(15) 0.043(2) Uani 1 1 d . . . . .
H6A H 0.274316 0.907882 0.181715 0.052 Uiso 1 1 calc R . . . .
H6B H 0.298823 0.948402 0.171728 0.052 Uiso 1 1 calc R . . . .
C7 C 0.3907(2) 0.8164(2) 0.22700(12) 0.0243(18) Uani 1 1 d . . . . .
H7C H 0.397771 0.788663 0.219704 0.029 Uiso 1 1 calc R . . . .
C8 C 0.4297(2) 0.8335(3) 0.23931(11) 0.0229(17) Uani 1 1 d . . . . .
H8C H 0.424554 0.863201 0.244829 0.027 Uiso 1 1 calc R . . . .
C9 C 0.4388(2) 0.8025(3) 0.25807(12) 0.0263(18) Uani 1 1 d . . . . .
H9 H 0.448145 0.774559 0.251599 0.032 Uiso 1 1 calc R . . . .
C10 C 0.3996(3) 0.7938(3) 0.27247(13) 0.0301(19) Uani 1 1 d . . . . .
H10E H 0.406634 0.771747 0.283755 0.036 Uiso 1 1 calc R . . . .
C11 C 0.3518(3) 0.8105(3) 0.24282(12) 0.0259(18) Uani 1 1 d . . . . .
H11 H 0.343816 0.838322 0.249810 0.031 Uiso 1 1 calc R . . . .
C12 C 0.3156(3) 0.7931(3) 0.23012(13) 0.036(2) Uani 1 1 d . . . . .
H12I H 0.306305 0.814282 0.219046 0.043 Uiso 1 1 calc R . . . .
H12J H 0.324488 0.766657 0.222479 0.043 Uiso 1 1 calc R . . . .
C13 C 0.3778(2) 0.8291(2) 0.30577(11) 0.0231(17) Uani 1 1 d . . . . .
H13E H 0.373814 0.798515 0.310234 0.028 Uiso 1 1 calc R . . . .
C14 C 0.4149(2) 0.8490(2) 0.31751(11) 0.0191(16) Uani 1 1 d . . . . .
H14 H 0.422117 0.877352 0.310858 0.023 Uiso 1 1 calc R . . . .
C15 C 0.4049(2) 0.8544(3) 0.34183(11) 0.0232(18) Uani 1 1 d . . . . .
H15E H 0.400668 0.825461 0.348442 0.028 Uiso 1 1 calc R . . . .
C16 C 0.3628(2) 0.8796(3) 0.34364(12) 0.0246(18) Uani 1 1 d . . . . .
H16 H 0.355287 0.883301 0.359390 0.029 Uiso 1 1 calc R . . . .
C17 C 0.3358(3) 0.8559(3) 0.30985(12) 0.032(2) Uani 1 1 d . . . . .
H17E H 0.338953 0.885393 0.303635 0.039 Uiso 1 1 calc R . . . .
C18 C 0.2950(3) 0.8347(3) 0.30126(15) 0.044(2) Uani 1 1 d . . . . .
H18G H 0.269994 0.852597 0.305297 0.053 Uiso 1 1 calc R . . . .
H18H H 0.296307 0.833421 0.285135 0.053 Uiso 1 1 calc R . . . .
C19 C 0.3701(2) 0.9557(2) 0.34885(11) 0.0195(16) Uani 1 1 d . . . . .
H19 H 0.374326 0.945474 0.364158 0.023 Uiso 1 1 calc R . . . .
C20 C 0.4077(2) 0.9843(2) 0.34148(12) 0.0245(18) Uani 1 1 d . . . . .
H20E H 0.403121 0.994137 0.326136 0.029 Uiso 1 1 calc R . . . .
C21 C 0.4094(2) 1.0223(2) 0.35669(11) 0.0203(17) Uani 1 1 d . . . . .
H21 H 0.415430 1.011483 0.371737 0.024 Uiso 1 1 calc R . . . .
C22 C 0.3670(2) 1.0457(2) 0.35718(11) 0.0213(17) Uani 1 1 d . . . . .
H22E H 0.368246 1.068507 0.368627 0.026 Uiso 1 1 calc R . . . .
C23 C 0.3296(2) 0.9824(2) 0.34696(11) 0.0199(16) Uani 1 1 d . . . . .
H23E H 0.327691 0.994373 0.331862 0.024 Uiso 1 1 calc R . . . .
C24 C 0.2879(2) 0.9582(3) 0.35217(12) 0.0248(18) Uani 1 1 d . . . . .
H24E H 0.263306 0.978236 0.351789 0.030 Uiso 1 1 calc R . . . .
H24F H 0.282933 0.935580 0.341123 0.030 Uiso 1 1 calc R . . . .
C25 C 0.3456(2) 1.1093(2) 0.33740(12) 0.0220(17) Uani 1 1 d . . . . .
H25E H 0.334021 1.116578 0.352151 0.026 Uiso 1 1 calc R . . . .
C26 C 0.3837(2) 1.1382(2) 0.33165(12) 0.0223(17) Uani 1 1 d . . . . .
H26 H 0.397117 1.128810 0.317613 0.027 Uiso 1 1 calc R . . . .
C27 C 0.3682(2) 1.1842(2) 0.32998(12) 0.0256(18) Uani 1 1 d . . . . .
H27E H 0.357031 1.193478 0.344517 0.031 Uiso 1 1 calc R . . . .
C28 C 0.3319(3) 1.1864(2) 0.31330(11) 0.0253(18) Uani 1 1 d . . . . .
H28E H 0.321049 1.216531 0.312517 0.030 Uiso 1 1 calc R . . . .
C29 C 0.3103(3) 1.1139(2) 0.31965(13) 0.0267(18) Uani 1 1 d . . . . .
H29 H 0.321509 1.104823 0.305083 0.032 Uiso 1 1 calc R . . . .
C30 C 0.2712(3) 1.0881(3) 0.32573(13) 0.032(2) Uani 1 1 d . . . . .
H30G H 0.247738 1.095165 0.315444 0.038 Uiso 1 1 calc R . . . .
H30H H 0.277831 1.057292 0.323998 0.038 Uiso 1 1 calc R . . . .
C31 C 0.3538(2) 1.2083(2) 0.27629(12) 0.0228(17) Uani 1 1 d . . . . .
H31 H 0.354571 1.236951 0.283578 0.027 Uiso 1 1 calc R . . . .
C32 C 0.3966(2) 1.1994(3) 0.26520(11) 0.0241(18) Uani 1 1 d . . . . .
H32E H 0.396369 1.169619 0.259181 0.029 Uiso 1 1 calc R . . . .
C33 C 0.4028(2) 1.2306(2) 0.24677(11) 0.0207(16) Uani 1 1 d . . . . .
H33E H 0.405775 1.260333 0.252700 0.025 Uiso 1 1 calc R . . . .
C34 C 0.3646(3) 1.2285(2) 0.23123(12) 0.0235(18) Uani 1 1 d . . . . .
H34 H 0.368086 1.250821 0.219657 0.028 Uiso 1 1 calc R . . . .
C35 C 0.3185(3) 1.2068(3) 0.26053(12) 0.0276(18) Uani 1 1 d . . . . .
H35F H 0.317157 1.177185 0.254297 0.033 Uiso 1 1 calc R . . . .
C36 C 0.2741(3) 1.2181(2) 0.26991(13) 0.0247(18) Uani 1 1 d . . . . .
H36E H 0.252398 1.217840 0.258119 0.030 Uiso 1 1 calc R . . . .
H36F H 0.265610 1.196584 0.280991 0.030 Uiso 1 1 calc R . . . .
C37 C 0.3566(3) 1.1871(3) 0.19835(12) 0.0285(19) Uani 1 1 d . . . . .
H37E H 0.348995 1.216532 0.193144 0.034 Uiso 1 1 calc R . . . .
C38 C 0.3978(3) 1.1725(3) 0.18776(11) 0.0243(18) Uani 1 1 d . . . . .
H38E H 0.407227 1.144999 0.194561 0.029 Uiso 1 1 calc R . . . .
C39 C 0.3906(2) 1.1656(2) 0.16322(12) 0.0245(18) Uani 1 1 d . . . . .
H39 H 0.383173 1.193939 0.156583 0.029 Uiso 1 1 calc R . . . .
C40 C 0.3529(3) 1.1356(2) 0.15977(12) 0.0284(19) Uani 1 1 d . . . . .
H40E H 0.347734 1.132142 0.143777 0.034 Uiso 1 1 calc R . . . .
C41 C 0.3200(3) 1.1561(3) 0.19327(12) 0.0296(19) Uani 1 1 d . . . . .
H41 H 0.325790 1.127720 0.200209 0.035 Uiso 1 1 calc R . . . .
C42 C 0.2771(3) 1.1731(3) 0.20080(16) 0.051(3) Uani 1 1 d . . . . .
H42G H 0.254351 1.154068 0.195140 0.062 Uiso 1 1 calc R . . . .
H42H H 0.276125 1.171793 0.216922 0.062 Uiso 1 1 calc R . . . .
C43 C 0.3761(3) 1.0626(2) 0.15401(11) 0.0268(19) Uani 1 1 d . . . . .
H43 H 0.382526 1.075595 0.139465 0.032 Uiso 1 1 calc R . . . .
C44 C 0.4166(2) 1.0404(3) 0.16319(12) 0.0243(18) Uani 1 1 d . . . . .
H44 H 0.409856 1.027731 0.177770 0.029 Uiso 1 1 calc R . . . .
C45 C 0.4293(3) 1.0049(3) 0.14750(13) 0.0285(19) Uani 1 1 d . . . . .
H45 H 0.436033 1.017634 0.132932 0.034 Uiso 1 1 calc R . . . .
C46 C 0.3917(2) 0.9730(2) 0.14503(12) 0.0225(17) Uani 1 1 d . . . . .
H46 H 0.399533 0.950393 0.134165 0.027 Uiso 1 1 calc R . . . .
C47 C 0.3404(3) 1.0298(3) 0.15182(12) 0.0284(19) Uani 1 1 d . . . . .
H47 H 0.333075 1.017831 0.166485 0.034 Uiso 1 1 calc R . . . .
C48 C 0.3008(2) 1.0508(3) 0.14171(14) 0.032(2) Uani 1 1 d . . . . .
H48E H 0.292700 1.076438 0.150315 0.039 Uiso 1 1 calc R . . . .
H48F H 0.307370 1.060195 0.126650 0.039 Uiso 1 1 calc R . . . .
O41A O 0.1620(5) 0.9314(5) 0.2611(3) 0.189(7) Uani 1 1 d . U . . .
O42A O 0.1805(5) 0.9744(7) 0.2933(3) 0.208(8) Uani 1 1 d . . . . .
O43A O 0.2563(4) 0.9878(3) 0.30073(16) 0.099(3) Uani 1 1 d . . . . .
H43C H 0.236567 0.976644 0.308141 0.148 Uiso 1 1 calc GR . . . .
O44A O 0.3646(3) 0.9257(3) 0.25482(15) 0.078(2) Uani 1 1 d . . . . .
C49A C 0.2356(4) 0.9449(5) 0.2717(3) 0.082(4) Uani 1 1 d . . . . .
C50A C 0.2666(4) 0.9615(4) 0.2839(2) 0.072(4) Uani 1 1 d . . . . .
C51A C 0.3094(4) 0.9574(3) 0.27910(18) 0.059(3) Uani 1 1 d . . . . .
H51A H 0.330242 0.971053 0.288006 0.071 Uiso 1 1 calc R . . . .
C52A C 0.3229(4) 0.9317(4) 0.25998(18) 0.056(3) Uani 1 1 d . . . . .
C53A C 0.2941(5) 0.9151(4) 0.2470(2) 0.082(4) Uani 1 1 d . . . . .
H53A H 0.302041 0.899903 0.234165 0.098 Uiso 1 1 calc R . . . .
C54A C 0.2481(4) 0.9211(4) 0.2532(3) 0.086(4) Uani 1 1 d . . . . .
H54A H 0.226550 0.908302 0.244420 0.103 Uiso 1 1 calc R . . . .
C55A C 0.1853(9) 0.9526(8) 0.2760(4) 0.143(8) Uani 1 1 d . U . . .
C56A C 0.3978(3) 0.9433(3) 0.2692(2) 0.068(3) Uani 1 1 d . . . . .
H56A H 0.426183 0.935828 0.263511 0.102 Uiso 1 1 calc GR . . . .
H56B H 0.394517 0.931245 0.283910 0.102 Uiso 1 1 calc GR . . . .
H56C H 0.395004 0.974534 0.269923 0.102 Uiso 1 1 calc GR . . . .
O41D O 0.52144(19) 0.89331(18) 0.23142(8) 0.0321(14) Uani 1 1 d . . . . .
O42D O 0.50717(19) 0.89179(17) 0.26729(8) 0.0326(14) Uani 1 1 d . . . . .
O43D O 0.5559(2) 0.93161(19) 0.29381(8) 0.0347(14) Uani 1 1 d . . . . .
H43D H 0.537664 0.913291 0.290037 0.052 Uiso 1 1 calc GR . . . .
O44D O 0.6850(2) 0.99345(19) 0.26615(9) 0.0417(15) Uani 1 1 d . . . . .
C49D C 0.5716(3) 0.9269(3) 0.25508(14) 0.033(2) Uani 1 1 d . . . . .
C50D C 0.5832(3) 0.9393(3) 0.27681(13) 0.031(2) Uani 1 1 d . . . . .
C51D C 0.6203(3) 0.9615(3) 0.28109(13) 0.033(2) Uani 1 1 d . . . . .
H51D H 0.627549 0.970040 0.295500 0.039 Uiso 1 1 calc R . . . .
C52D C 0.6468(3) 0.9708(3) 0.26362(14) 0.038(2) Uani 1 1 d . . . . .
C53D C 0.6371(3) 0.9563(3) 0.24279(12) 0.032(2) Uani 1 1 d . . . . .
H53D H 0.656780 0.961246 0.231213 0.038 Uiso 1 1 calc R . . . .
C54D C 0.6001(3) 0.9353(3) 0.23879(13) 0.033(2) Uani 1 1 d . . . . .
H54D H 0.593839 0.926086 0.224360 0.040 Uiso 1 1 calc R . . . .
C55D C 0.5309(3) 0.9020(3) 0.25065(14) 0.038(2) Uani 1 1 d . . . . .
C56D C 0.6955(4) 1.0093(3) 0.28729(15) 0.055(3) Uani 1 1 d . . . . .
H56D H 0.724236 1.021789 0.287027 0.083 Uiso 1 1 calc GR . . . .
H56E H 0.694681 0.985652 0.297822 0.083 Uiso 1 1 calc GR . . . .
H56F H 0.674628 1.031210 0.291559 0.083 Uiso 1 1 calc GR . . . .
O41B O 0.50058(17) 1.15769(18) 0.26536(8) 0.0326(14) Uani 1 1 d . . . . .
O42B O 0.51728(18) 1.13649(18) 0.23116(8) 0.0312(13) Uani 1 1 d . . . . .
O43B O 0.4657(2) 1.0941(2) 0.20889(8) 0.0368(14) Uani 1 1 d . . . . .
H43E H 0.490275 1.103310 0.211858 0.055 Uiso 1 1 calc GR . . . .
O44B O 0.3454(2) 1.0326(2) 0.24516(11) 0.062(2) Uani 1 1 d . . . . .
C49B C 0.4570(3) 1.1043(3) 0.24794(12) 0.031(2) Uani 1 1 d . . . . .
C50B C 0.4434(3) 1.0872(3) 0.22791(14) 0.036(2) Uani 1 1 d . . . . .
C51B C 0.4064(3) 1.0642(3) 0.22603(15) 0.040(2) Uani 1 1 d . . . . .
H51B H 0.396926 1.054361 0.212183 0.049 Uiso 1 1 calc R . . . .
C52B C 0.3824(3) 1.0552(3) 0.24514(15) 0.042(2) Uani 1 1 d . . . . .
C53B C 0.3968(3) 1.0707(3) 0.26548(15) 0.039(2) Uani 1 1 d . . . . .
H53B H 0.380978 1.064781 0.278383 0.047 Uiso 1 1 calc R . . . .
C54B C 0.4335(3) 1.0942(3) 0.26641(14) 0.046(3) Uani 1 1 d . . . . .
H54B H 0.443285 1.103968 0.280203 0.055 Uiso 1 1 calc R . . . .
C55B C 0.4932(3) 1.1334(3) 0.24863(14) 0.035(2) Uani 1 1 d . . . . .
C56B C 0.3321(4) 1.0159(4) 0.22452(18) 0.074(4) Uani 1 1 d . . . . .
H56G H 0.332197 1.038894 0.213645 0.110 Uiso 1 1 calc GR . . . .
H56H H 0.303066 1.004142 0.225828 0.110 Uiso 1 1 calc GR . . . .
H56I H 0.351808 0.993172 0.219960 0.110 Uiso 1 1 calc GR . . . .
O41C O 0.51775(17) 1.03154(17) 0.32900(8) 0.0263(12) Uani 1 1 d . . . . .
O42C O 0.47825(17) 0.99169(17) 0.30614(8) 0.0285(13) Uani 1 1 d . . . . .
O43C O 0.49039(17) 0.99433(18) 0.26541(8) 0.0313(13) Uani 1 1 d . . . . .
H43F H 0.493741 0.972002 0.272867 0.047 Uiso 1 1 calc R . . . .
O44C O 0.60697(18) 1.07633(18) 0.23825(8) 0.0338(14) Uani 1 1 d . . . . .
C49C C 0.5313(2) 1.0362(2) 0.29083(11) 0.0207(17) Uani 1 1 d . . . . .
C50C C 0.5221(3) 1.0214(3) 0.26949(13) 0.0296(19) Uani 1 1 d . . . . .
C51C C 0.5468(3) 1.0349(3) 0.25189(13) 0.0271(18) Uani 1 1 d . . . . .
H51C H 0.540469 1.024938 0.237601 0.033 Uiso 1 1 calc R . . . .
C52C C 0.5804(3) 1.0628(2) 0.25520(12) 0.0263(18) Uani 1 1 d . . . . .
C53C C 0.5896(3) 1.0787(3) 0.27575(12) 0.0281(19) Uani 1 1 d . . . . .
H53C H 0.612272 1.098576 0.277932 0.034 Uiso 1 1 calc R . . . .
C54C C 0.5648(3) 1.0647(3) 0.29292(12) 0.0251(18) Uani 1 1 d . . . . .
H54C H 0.571128 1.075435 0.307067 0.030 Uiso 1 1 calc R . . . .
C55C C 0.5094(3) 1.0179(3) 0.31008(13) 0.030(2) Uani 1 1 d . . . . .
C56C C 0.5991(3) 1.0584(3) 0.21690(13) 0.044(2) Uani 1 1 d . . . . .
H56J H 0.612450 1.076571 0.205784 0.066 Uiso 1 1 calc GR . . . .
H56K H 0.568129 1.056963 0.214305 0.066 Uiso 1 1 calc GR . . . .
H56L H 0.611289 1.029520 0.216142 0.066 Uiso 1 1 calc GR . . . .
O41 O 0.3403(2) 0.5352(2) 0.25145(9) 0.0446(16) Uani 1 1 d . . . . .
O42 O 0.3744(2) 0.4749(2) 0.24196(12) 0.0582(19) Uani 1 1 d . . . . .
O43 O 0.4441(3) 0.4550(3) 0.2583(2) 0.117(4) Uani 1 1 d . . . . .
H43G H 0.469063 0.445826 0.256172 0.175 Uiso 1 1 calc R . . . .
O44 O 0.5154(3) 0.5620(3) 0.30368(16) 0.097(3) Uani 1 1 d . . . . .
C49 C 0.4101(3) 0.5214(4) 0.26681(17) 0.054(3) Uani 1 1 d . . . . .
C50 C 0.4461(4) 0.4960(5) 0.2682(2) 0.085(4) Uani 1 1 d . . . . .
C51 C 0.4840(5) 0.5063(5) 0.2803(3) 0.095(5) Uani 1 1 d . . . . .
H51 H 0.508149 0.487759 0.280927 0.114 Uiso 1 1 calc R . . D 1
C52 C 0.4828(4) 0.5439(6) 0.2908(2) 0.084(4) Uani 1 1 d . . . . .
C53 C 0.4474(4) 0.5719(5) 0.29033(17) 0.069(4) Uani 1 1 d . . . . .
H53 H 0.447717 0.597958 0.298364 0.083 Uiso 1 1 calc R . . . .
C54 C 0.4119(3) 0.5605(4) 0.27783(14) 0.050(3) Uani 1 1 d . . . . .
H54 H 0.388430 0.579753 0.276780 0.060 Uiso 1 1 calc R . . . .
C55 C 0.3738(3) 0.5103(3) 0.25283(17) 0.042(2) Uani 1 1 d . . . . .
C56 C 0.5531(5) 0.5399(6) 0.3040(3) 0.140(7) Uani 1 1 d . U . . .
H56M H 0.573702 0.554945 0.313389 0.210 Uiso 1 1 calc R . . . .
H56N H 0.548172 0.511054 0.309763 0.210 Uiso 1 1 calc R . . . .
H56O H 0.564651 0.537973 0.289189 0.210 Uiso 1 1 calc R . . . .
O41E O 0.8383(8) 0.9608(6) 0.1658(3) 0.117(7) Uani 0.5 1 d D U P . .
O42E O 0.8007(7) 0.9158(6) 0.1825(3) 0.106(6) Uani 0.5 1 d D U P . .
O43E O 0.7465(8) 0.9472(6) 0.2102(4) 0.128(9) Uani 0.5 1 d . U P . .
H43H H 0.753622 0.935262 0.221946 0.193 Uiso 0.5 1 calc R . P . .
O44E O 0.7457(5) 1.0955(5) 0.2292(3) 0.065(4) Uani 0.5 1 d . U P . .
C49E C 0.7918(7) 0.9900(7) 0.1939(3) 0.055(4) Uani 0.5 1 d . U P . .
C50E C 0.7639(10) 0.9840(8) 0.2091(4) 0.084(7) Uani 0.5 1 d . U P . .
C51E C 0.7464(8) 1.0187(7) 0.2191(4) 0.064(5) Uani 0.5 1 d . U P . .
H51E H 0.723819 1.012493 0.228975 0.076 Uiso 0.5 1 calc R . P . .
C52E C 0.7562(7) 1.0608(7) 0.2170(4) 0.060(5) Uani 0.5 1 d . U P . .
C53E C 0.7902(8) 1.0657(8) 0.2014(3) 0.062(5) Uani 0.5 1 d . U P . .
H53E H 0.801943 1.093453 0.199268 0.074 Uiso 0.5 1 calc R . P . .
C54E C 0.8065(8) 1.0325(8) 0.1892(4) 0.066(5) Uani 0.5 1 d . U P . .
H54E H 0.827064 1.037559 0.178102 0.079 Uiso 0.5 1 calc R . P . .
C55E C 0.8091(9) 0.9534(7) 0.1797(4) 0.084(6) Uani 0.5 1 d D U P . .
C56E C 0.7196(7) 1.0867(6) 0.2430(4) 0.058(5) Uani 0.5 1 d . U P . .
H56P H 0.700807 1.111396 0.245377 0.087 Uiso 0.5 1 calc GR . P . .
H56Q H 0.734315 1.079452 0.256598 0.087 Uiso 0.5 1 calc GR . P . .
H56R H 0.702511 1.062182 0.238105 0.087 Uiso 0.5 1 calc GR . P . .
O3S O 0.7658(4) 0.7936(4) 0.39944(18) 0.123(4) Uani 1 1 d . . . . .
H3S H 0.751460 0.793523 0.387843 0.184 Uiso 1 1 calc GR . . . .
C3S C 0.7532(5) 0.7581(4) 0.4127(2) 0.094(5) Uani 1 1 d . . . . .
H3SA H 0.770940 0.733194 0.409180 0.140 Uiso 1 1 calc GR . . . .
H3SB H 0.723025 0.751374 0.409991 0.140 Uiso 1 1 calc GR . . . .
H3SC H 0.757026 0.765559 0.428147 0.140 Uiso 1 1 calc GR . . . .
O1S O 0.31574(18) 1.02295(18) 0.08568(9) 0.0346(14) Uani 1 1 d . . . . .
H1S H 0.317679 1.009607 0.097541 0.052 Uiso 1 1 calc R . . . .
C1S C 0.3495(3) 1.0101(3) 0.07157(14) 0.043(2) Uani 1 1 d . . . . .
H1SA H 0.347760 1.026336 0.057921 0.064 Uiso 1 1 calc GR . . . .
H1SB H 0.346773 0.979401 0.068418 0.064 Uiso 1 1 calc GR . . . .
H1SC H 0.377084 1.015573 0.078623 0.064 Uiso 1 1 calc GR . . . .
O5S O 0.6919(3) 0.7351(3) 0.13465(14) 0.081(3) Uani 1 1 d . . . . .
H5S H 0.680304 0.756725 0.129070 0.122 Uiso 1 1 calc GR . . . .
C5S C 0.7100(6) 0.7464(7) 0.1554(2) 0.157(10) Uani 1 1 d . . . . .
H5SA H 0.723903 0.774405 0.154346 0.236 Uiso 1 1 calc GR . . . .
H5SB H 0.731120 0.724750 0.159715 0.236 Uiso 1 1 calc GR . . . .
H5SC H 0.687139 0.747614 0.166389 0.236 Uiso 1 1 calc GR . . . .
O4S O 0.7596(4) 0.7355(4) 0.34999(16) 0.107(3) Uani 1 1 d . . . . .
H4S H 0.772971 0.729777 0.338460 0.160 Uiso 1 1 calc GR . . . .
C4S C 0.7423(7) 0.6958(5) 0.3594(4) 0.163(9) Uani 1 1 d . . . . .
H4SA H 0.724276 0.681342 0.348566 0.244 Uiso 1 1 calc GR . . . .
H4SB H 0.725061 0.702689 0.372299 0.244 Uiso 1 1 calc GR . . . .
H4SC H 0.765951 0.676895 0.363604 0.244 Uiso 1 1 calc GR . . . .
O2S O 0.5164(2) 0.9580(2) 0.20255(10) 0.0485(17) Uani 1 1 d . . . . .
H2S H 0.522808 0.941250 0.212770 0.073 Uiso 1 1 calc GR . . . .
C2S C 0.4781(3) 0.9799(3) 0.20774(14) 0.041(2) Uani 1 1 d . . . . .
H2SA H 0.478001 1.007996 0.200602 0.061 Uiso 1 1 calc GR . . . .
H2SB H 0.476139 0.983724 0.223578 0.061 Uiso 1 1 calc GR . . . .
H2SC H 0.453485 0.963141 0.202634 0.061 Uiso 1 1 calc GR . . . .
O10S O 0.152560 0.793780 0.356880 0.188 Uani 1 1 d . . . . .
H10F H 0.163210 0.806760 0.368220 0.281 Uiso 1 1 d . . . . .
H10G H 0.136950 0.773250 0.362330 0.281 Uiso 1 1 d . . . . .
O0AA O 0.3696(4) 0.7571(4) 0.3841(2) 0.114(4) Uani 1 1 d . . . . .
H0AA H 0.344525 0.754346 0.378028 0.170 Uiso 1 1 d G . . . .
H0AB H 0.379941 0.731190 0.384277 0.170 Uiso 1 1 d G . . . .
O9S O 0.300080 0.659270 0.395780 0.124 Uani 1 1 d . . . . .
H9SA H 0.301730 0.684100 0.402180 0.186 Uiso 1 1 d . . . . .
H9SB H 0.323620 0.657430 0.388240 0.186 Uiso 1 1 d . . . . .
O7BA O 0.705600 0.797730 0.369150 0.101 Uani 1 1 d . . . . .
H7BB H 0.699600 0.822650 0.374720 0.152 Uiso 1 1 d . . . . .
H7BC H 0.696990 0.779420 0.378920 0.152 Uiso 1 1 d . . . . .
O4CA O 0.831500 0.752860 0.377440 0.149 Uani 1 1 d . . . . .
H4CA H 0.814020 0.738290 0.385620 0.224 Uiso 1 1 d . . . . .
H4CB H 0.833110 0.738240 0.365390 0.224 Uiso 1 1 d . . . . .
O7S O 0.2957(4) 0.7742(3) 0.35697(16) 0.111(4) Uani 1 1 d . . . . .
H7SA H 0.317151 0.778655 0.365698 0.166 Uiso 1 1 d G . . . .
H7SB H 0.293409 0.746395 0.356323 0.166 Uiso 1 1 d G . . . .
O8S O 0.5097(2) 1.2634(2) 0.24756(10) 0.0490(17) Uani 1 1 d . . . . .
H8SA H 0.526321 1.270565 0.258361 0.074 Uiso 1 1 d G . . . .
H8SB H 0.524618 1.244759 0.240187 0.074 Uiso 1 1 d G . . . .
K1 K 0.70335(6) 1.00291(6) 0.40710(3) 0.0273(4) Uani 1 1 d . . . . .
K2 K 0.67777(6) 0.69141(5) 0.25435(3) 0.0268(4) Uani 1 1 d . . . . .
K3 K 0.50741(6) 0.81926(5) 0.15518(2) 0.0256(4) Uani 1 1 d . . . . .
K4 K 0.29635(7) 0.73463(7) 0.27959(3) 0.0453(5) Uani 1 1 d . . . . .
K5 K 0.50684(6) 0.81810(6) 0.35023(3) 0.0283(4) Uani 1 1 d . . . . .
K6 K 0.28936(6) 0.95616(6) 0.11273(3) 0.0290(4) Uani 1 1 d . . . . .

loop_
_atom_site_aniso_label
_atom_site_aniso_U_11
_atom_site_aniso_U_22
_atom_site_aniso_U_33
_atom_site_aniso_U_23
_atom_site_aniso_U_13
_atom_site_aniso_U_12
O1A 0.037(3) 0.019(3) 0.019(3) 0.007(2) -0.002(2) 0.002(2)
O1BA 0.058(9) 0.065(11) 0.033(7) 0.018(7) -0.005(7) -0.046(8)
O2A 0.037(3) 0.022(3) 0.025(3) 0.000(2) -0.006(2) -0.001(3)
O3A 0.033(3) 0.016(3) 0.034(3) -0.004(2) 0.003(3) 0.000(2)
O4A 0.043(4) 0.018(3) 0.034(3) -0.002(2) 0.000(3) -0.008(3)
O5A 0.050(4) 0.052(4) 0.037(3) -0.017(3) 0.024(3) -0.003(3)
O6A 0.041(3) 0.029(3) 0.020(3) 0.004(2) -0.002(2) -0.003(3)
O7A 0.030(3) 0.049(4) 0.017(3) -0.007(3) -0.002(2) -0.002(3)
O8A 0.039(4) 0.082(5) 0.011(3) 0.001(3) 0.003(2) -0.012(4)
O9A 0.032(3) 0.019(3) 0.027(3) -0.004(2) 0.001(2) -0.003(2)
O10A 0.037(8) 0.085(11) 0.026(7) 0.003(7) 0.012(6) -0.001(7)
O11A 0.036(3) 0.018(3) 0.017(2) 0.006(2) 0.000(2) 0.001(2)
O12A 0.043(4) 0.036(4) 0.023(3) -0.001(3) 0.004(3) 0.008(3)
O13A 0.036(4) 0.035(4) 0.034(3) -0.006(3) 0.010(3) -0.014(3)
O14A 0.030(3) 0.047(4) 0.034(3) 0.019(3) -0.006(3) -0.007(3)
O15A 0.065(6) 0.069(6) 0.089(6) 0.020(5) 0.002(5) 0.000(5)
O16A 0.032(3) 0.032(3) 0.024(3) -0.005(2) -0.003(2) -0.013(3)
O17A 0.027(3) 0.037(3) 0.023(3) 0.002(2) 0.001(2) 0.006(3)
O18A 0.025(3) 0.024(3) 0.026(3) 0.010(2) -0.001(2) -0.002(2)
O19A 0.023(3) 0.023(3) 0.022(3) 0.000(2) 0.004(2) 0.003(2)
O20A 0.022(3) 0.039(4) 0.031(3) -0.002(3) -0.001(2) -0.009(3)
O21A 0.036(3) 0.021(3) 0.018(3) -0.003(2) 0.000(2) -0.001(3)
O22A 0.025(3) 0.027(3) 0.027(3) -0.007(2) 0.009(2) -0.005(2)
O23A 0.038(3) 0.019(3) 0.030(3) -0.009(2) 0.004(3) -0.006(3)
O24A 0.027(3) 0.021(3) 0.030(3) -0.010(2) -0.002(2) 0.004(2)
O25A 0.042(4) 0.045(4) 0.037(3) -0.010(3) -0.020(3) 0.004(3)
O26A 0.031(3) 0.022(3) 0.013(2) 0.002(2) 0.000(2) 0.004(2)
O27A 0.022(3) 0.043(4) 0.018(3) -0.005(3) 0.004(2) -0.003(3)
O28A 0.032(3) 0.035(3) 0.030(3) 0.003(3) -0.011(3) 0.003(3)
O29A 0.029(3) 0.020(3) 0.017(2) -0.004(2) -0.005(2) 0.004(2)
O30A 0.027(3) 0.031(3) 0.025(3) -0.006(2) -0.011(2) 0.003(3)
O31A 0.038(3) 0.016(3) 0.019(3) 0.002(2) -0.001(2) 0.000(2)
O32A 0.033(3) 0.025(3) 0.021(3) 0.003(2) -0.003(2) -0.001(3)
O33A 0.034(3) 0.022(3) 0.021(3) 0.004(2) -0.002(2) 0.000(2)
O34A 0.027(3) 0.040(4) 0.032(3) 0.018(3) 0.006(3) 0.005(3)
O35A 0.042(4) 0.035(4) 0.048(4) 0.017(3) 0.004(3) 0.017(3)
O36A 0.042(4) 0.021(3) 0.026(3) -0.003(2) -0.005(3) 0.008(3)
O37A 0.023(3) 0.022(3) 0.028(3) 0.002(2) 0.003(2) 0.003(2)
O38A 0.036(3) 0.028(3) 0.023(3) 0.010(2) -0.007(2) 0.007(3)
O39A 0.039(3) 0.026(3) 0.020(3) 0.006(2) 0.004(2) 0.005(3)
O40A 0.050(4) 0.033(3) 0.038(3) 0.005(3) 0.010(3) 0.002(3)
C1A 0.034(5) 0.018(4) 0.019(4) -0.002(3) 0.003(3) -0.009(4)
C2A 0.037(5) 0.013(4) 0.023(4) 0.005(3) -0.005(4) 0.000(4)
C3A 0.042(5) 0.020(4) 0.017(4) 0.006(3) 0.000(3) 0.000(4)
C4A 0.036(5) 0.040(5) 0.021(4) -0.003(4) 0.008(4) -0.001(4)
C5A 0.028(5) 0.024(4) 0.029(4) -0.004(3) 0.005(4) -0.005(4)
C6A 0.031(5) 0.030(5) 0.037(5) -0.004(4) 0.015(4) 0.001(4)
C7A 0.033(5) 0.015(4) 0.016(4) -0.011(3) -0.005(3) -0.005(3)
C8A 0.032(5) 0.029(5) 0.024(4) -0.003(3) 0.007(4) -0.006(4)
C9A 0.025(4) 0.026(5) 0.027(4) -0.003(3) -0.001(3) 0.007(4)
C10A 0.037(5) 0.020(4) 0.023(4) 0.006(3) -0.001(4) 0.000(4)
C11A 0.031(5) 0.031(5) 0.019(4) -0.001(3) -0.004(3) 0.002(4)
C12A 0.038(6) 0.078(8) 0.034(5) -0.011(5) 0.006(4) -0.012(6)
C13A 0.021(4) 0.033(5) 0.021(4) 0.011(3) -0.002(3) 0.003(4)
C14A 0.025(4) 0.040(5) 0.026(4) 0.000(4) -0.002(4) 0.001(4)
C15A 0.040(5) 0.029(5) 0.021(4) -0.001(3) -0.004(4) -0.006(4)
C16A 0.030(5) 0.026(5) 0.029(4) 0.002(3) -0.003(4) -0.014(4)
C17A 0.025(5) 0.030(5) 0.036(5) 0.010(4) 0.000(4) 0.007(4)
C18A 0.026(5) 0.052(7) 0.072(7) 0.025(6) 0.004(5) -0.003(5)
C19A 0.024(4) 0.030(5) 0.017(4) 0.000(3) 0.003(3) -0.009(4)
C20A 0.015(4) 0.033(5) 0.018(4) 0.003(3) 0.003(3) 0.010(4)
C21A 0.014(4) 0.023(4) 0.024(4) 0.003(3) 0.005(3) 0.002(3)
C22A 0.026(4) 0.010(4) 0.018(3) 0.002(3) 0.004(3) -0.003(3)
C23A 0.029(4) 0.027(4) 0.012(3) 0.002(3) 0.003(3) -0.003(4)
C24A 0.012(4) 0.048(5) 0.027(4) 0.007(4) 0.002(3) -0.007(4)
C25A 0.029(5) 0.028(5) 0.014(4) 0.002(3) -0.004(3) 0.001(4)
C26A 0.029(4) 0.012(4) 0.027(4) 0.001(3) 0.004(3) -0.002(3)
C27A 0.021(4) 0.019(4) 0.029(4) 0.000(3) -0.004(3) 0.004(3)
C28A 0.030(5) 0.029(5) 0.033(4) -0.006(4) -0.006(4) 0.003(4)
C29A 0.045(5) 0.023(5) 0.029(4) -0.009(4) 0.004(4) 0.008(4)
C30A 0.025(5) 0.035(5) 0.033(5) -0.009(4) -0.001(4) 0.006(4)
C31A 0.018(4) 0.021(4) 0.023(4) 0.004(3) 0.001(3) 0.009(3)
C32A 0.029(4) 0.023(4) 0.022(4) -0.005(3) -0.009(3) -0.002(4)
C33A 0.030(5) 0.018(4) 0.022(4) 0.001(3) -0.015(3) 0.002(3)
C34A 0.023(4) 0.023(4) 0.028(4) 0.005(3) 0.000(3) 0.004(4)
C35A 0.019(4) 0.020(4) 0.028(4) -0.004(3) 0.006(3) -0.002(3)
C36A 0.019(4) 0.025(5) 0.036(4) -0.004(4) -0.003(3) -0.007(4)
C37A 0.028(4) 0.020(4) 0.022(4) 0.001(3) -0.001(3) 0.011(4)
C38A 0.031(5) 0.018(4) 0.031(4) -0.002(3) -0.005(4) -0.010(4)
C39A 0.024(4) 0.026(4) 0.024(4) 0.008(3) 0.003(3) 0.009(4)
C40A 0.038(5) 0.019(4) 0.026(4) 0.007(3) -0.002(4) -0.002(4)
C41A 0.036(5) 0.031(5) 0.029(4) 0.013(4) -0.002(4) 0.001(4)
C42A 0.025(5) 0.050(6) 0.045(5) 0.017(5) -0.003(4) -0.007(4)
C43A 0.033(5) 0.026(4) 0.012(3) 0.007(3) 0.001(3) -0.001(4)
C44A 0.035(5) 0.013(4) 0.029(4) 0.004(3) -0.005(4) 0.000(4)
C45A 0.023(4) 0.039(5) 0.021(4) -0.010(4) -0.001(3) -0.001(4)
C46A 0.030(5) 0.018(4) 0.015(3) 0.005(3) 0.002(3) 0.001(4)
C47A 0.042(5) 0.023(4) 0.015(4) 0.008(3) -0.003(3) 0.003(4)
C48A 0.035(5) 0.022(4) 0.036(5) 0.009(4) -0.003(4) 0.001(4)
O1B 0.020(3) 0.018(3) 0.039(3) -0.006(2) 0.008(2) -0.001(2)
O2B 0.024(3) 0.025(3) 0.032(3) -0.002(2) -0.012(2) 0.005(2)
O3B 0.033(3) 0.033(3) 0.022(3) -0.010(2) 0.001(2) 0.004(3)
O4B 0.041(4) 0.015(3) 0.035(3) 0.002(2) 0.003(3) 0.003(3)
O5B 0.030(4) 0.055(4) 0.047(4) -0.004(3) 0.012(3) 0.006(3)
O6B 0.017(3) 0.026(3) 0.030(3) -0.002(2) -0.003(2) 0.003(2)
O7B 0.021(3) 0.082(5) 0.036(3) -0.019(3) -0.007(3) 0.003(3)
O8B 0.024(3) 0.088(5) 0.034(3) -0.024(3) 0.005(3) 0.018(3)
O9B 0.035(3) 0.031(3) 0.036(3) 0.009(3) 0.003(3) 0.012(3)
O10B 0.063(5) 0.055(5) 0.061(4) 0.015(4) 0.008(4) 0.018(4)
O11B 0.028(3) 0.019(3) 0.049(3) 0.002(3) -0.008(3) -0.007(3)
O12B 0.041(5) 0.075(6) 0.140(8) -0.067(6) 0.029(5) -0.024(4)
O13B 0.047(5) 0.057(5) 0.104(6) -0.028(5) 0.019(4) -0.005(4)
O14B 0.036(4) 0.040(4) 0.082(5) 0.018(4) -0.025(4) -0.011(3)
O15B 0.051(5) 0.090(7) 0.093(6) 0.036(5) -0.007(5) -0.015(5)
O16B 0.022(3) 0.027(3) 0.084(5) 0.008(3) -0.012(3) -0.005(3)
O17B 0.093(7) 0.057(5) 0.061(5) -0.030(4) -0.024(4) -0.003(4)
O18B 0.043(4) 0.075(5) 0.033(3) 0.016(3) -0.007(3) 0.005(4)
O19B 0.027(3) 0.017(3) 0.044(3) -0.004(3) -0.001(3) 0.001(2)
O20B 0.032(3) 0.026(3) 0.039(3) 0.015(3) 0.002(3) 0.007(3)
O21B 0.024(3) 0.028(3) 0.038(3) 0.007(3) 0.002(3) -0.004(3)
O22B 0.019(3) 0.038(4) 0.046(3) 0.012(3) 0.001(3) 0.006(3)
O23B 0.025(3) 0.043(4) 0.052(4) 0.021(3) -0.008(3) 0.004(3)
O24B 0.028(3) 0.028(3) 0.034(3) 0.003(3) -0.011(3) 0.000(3)
O25B 0.044(4) 0.057(4) 0.053(4) -0.001(3) -0.010(3) 0.028(4)
O26B 0.019(3) 0.024(3) 0.040(3) 0.007(2) -0.007(2) -0.002(2)
O27B 0.027(3) 0.033(3) 0.035(3) 0.002(3) -0.003(3) -0.005(3)
O28B 0.028(3) 0.042(4) 0.035(3) 0.011(3) -0.008(3) -0.004(3)
O29B 0.022(3) 0.022(3) 0.042(3) 0.003(3) -0.007(3) 0.000(2)
O30B 0.054(4) 0.021(3) 0.049(4) 0.007(3) -0.021(3) -0.006(3)
O31B 0.023(3) 0.016(3) 0.037(3) 0.002(2) -0.003(2) -0.005(2)
O32B 0.025(3) 0.030(3) 0.036(3) 0.013(3) -0.002(2) -0.005(3)
O33B 0.023(3) 0.026(3) 0.041(3) 0.002(3) -0.007(3) -0.004(3)
O34B 0.026(3) 0.050(4) 0.024(3) -0.003(3) -0.005(2) -0.008(3)
O35B 0.073(9) 0.098(10) 0.067(8) -0.029(8) -0.030(6) 0.004(8)
O35C 0.072(15) 0.105(18) 0.068(14) 0.036(14) -0.003(12) -0.039(14)
O36B 0.021(3) 0.022(3) 0.042(3) -0.003(3) 0.006(3) -0.006(2)
O37B 0.045(4) 0.027(3) 0.031(3) 0.004(3) -0.004(3) 0.005(3)
O38B 0.035(3) 0.030(3) 0.023(3) -0.003(2) 0.000(2) 0.000(3)
O39B 0.030(3) 0.021(3) 0.022(3) -0.007(2) 0.004(2) -0.006(2)
O40B 0.028(3) 0.030(3) 0.027(3) -0.002(2) 0.006(2) 0.001(3)
C1B 0.016(4) 0.026(4) 0.036(4) 0.006(4) 0.004(3) 0.006(4)
C2B 0.014(4) 0.022(4) 0.023(4) -0.005(3) -0.007(3) 0.003(3)
C3B 0.016(4) 0.021(4) 0.032(4) -0.005(3) -0.003(3) -0.001(3)
C4B 0.028(5) 0.025(4) 0.023(4) -0.003(3) 0.007(3) 0.000(4)
C5B 0.036(5) 0.019(4) 0.023(4) -0.002(3) 0.004(4) 0.005(4)
C6B 0.043(6) 0.030(5) 0.033(5) -0.001(4) 0.014(4) 0.006(4)
C7B 0.023(4) 0.023(4) 0.043(5) -0.006(4) 0.006(4) 0.005(4)
C8B 0.029(5) 0.051(6) 0.037(5) -0.016(4) -0.009(4) 0.001(4)
C9B 0.032(5) 0.029(5) 0.053(6) -0.014(4) -0.006(4) 0.004(4)
C10B 0.033(5) 0.027(5) 0.039(5) -0.008(4) -0.011(4) 0.004(4)
C11B 0.016(4) 0.043(5) 0.025(4) 0.001(4) -0.008(3) -0.002(4)
C12B 0.050(6) 0.042(6) 0.029(4) 0.006(4) -0.005(4) 0.015(5)
C13B 0.018(5) 0.028(5) 0.076(7) 0.013(5) -0.001(5) 0.013(4)
C14B 0.037(6) 0.038(6) 0.109(9) -0.051(6) 0.015(6) -0.015(5)
C15B 0.020(5) 0.045(6) 0.091(8) -0.004(6) 0.019(5) 0.009(4)
C16B 0.024(5) 0.048(6) 0.086(8) -0.005(6) -0.007(5) 0.011(5)
C17B 0.040(6) 0.045(6) 0.078(7) 0.019(6) -0.041(5) -0.026(5)
C18B 0.065(8) 0.048(7) 0.063(7) 0.025(5) -0.018(6) -0.026(6)
C19B 0.028(5) 0.034(5) 0.036(5) -0.006(4) -0.001(4) -0.001(4)
C20B 0.057(7) 0.036(5) 0.045(5) -0.014(4) -0.020(5) -0.006(5)
C21B 0.040(6) 0.057(6) 0.025(4) 0.006(4) -0.005(4) 0.006(5)
C22B 0.028(5) 0.027(5) 0.033(4) 0.004(4) -0.002(4) 0.004(4)
C23B 0.030(5) 0.023(4) 0.037(5) 0.002(4) 0.004(4) -0.011(4)
C24B 0.027(5) 0.032(5) 0.050(5) 0.012(4) -0.003(4) 0.003(4)
C25B 0.032(5) 0.022(4) 0.031(4) 0.004(3) -0.003(4) 0.003(4)
C26B 0.025(5) 0.034(5) 0.034(4) 0.003(4) -0.004(4) -0.004(4)
C27B 0.028(5) 0.035(5) 0.040(5) 0.012(4) -0.001(4) 0.000(4)
C28B 0.019(4) 0.020(4) 0.064(6) 0.016(4) -0.016(4) 0.001(4)
C29B 0.016(4) 0.044(6) 0.039(5) 0.022(4) -0.011(4) -0.003(4)
C30B 0.031(5) 0.035(5) 0.027(4) 0.009(4) -0.003(4) 0.012(4)
C31B 0.016(4) 0.028(5) 0.039(5) 0.007(4) -0.005(4) 0.006(4)
C32B 0.033(5) 0.021(4) 0.029(4) 0.005(3) -0.001(4) 0.009(4)
C33B 0.022(4) 0.030(5) 0.045(5) 0.003(4) 0.002(4) -0.003(4)
C34B 0.030(5) 0.029(5) 0.028(4) -0.011(4) -0.007(4) 0.005(4)
C35B 0.025(5) 0.031(5) 0.042(5) -0.001(4) -0.006(4) 0.000(4)
C36B 0.041(5) 0.031(5) 0.035(5) 0.012(4) -0.006(4) -0.009(4)
C37B 0.026(5) 0.029(5) 0.040(5) -0.001(4) 0.000(4) -0.009(4)
C38B 0.019(4) 0.029(5) 0.036(4) -0.001(4) -0.009(4) -0.005(4)
C39B 0.026(5) 0.027(5) 0.039(5) -0.005(4) -0.001(4) -0.004(4)
C40B 0.029(5) 0.026(4) 0.025(4) -0.003(3) -0.004(3) -0.009(4)
C41B 0.025(5) 0.061(7) 0.037(5) 0.016(5) -0.010(4) -0.013(5)
C42B 0.045(6) 0.108(10) 0.025(5) 0.003(6) -0.003(5) -0.009(7)
C43B 0.025(4) 0.016(4) 0.019(4) -0.004(3) -0.006(3) -0.007(3)
C44B 0.036(5) 0.023(4) 0.024(4) 0.010(3) 0.004(4) -0.012(4)
C45B 0.016(4) 0.026(4) 0.021(4) -0.010(3) 0.003(3) 0.000(3)
C46B 0.014(4) 0.031(5) 0.036(4) 0.005(4) -0.001(3) 0.001(4)
C47B 0.030(5) 0.028(4) 0.020(4) 0.000(3) 0.008(3) -0.001(4)
C48B 0.022(4) 0.030(5) 0.032(4) -0.003(4) 0.002(4) -0.001(4)
O1 0.033(3) 0.018(3) 0.024(3) 0.002(2) 0.000(2) 0.001(2)
O2 0.027(3) 0.021(3) 0.033(3) 0.003(2) 0.004(2) 0.005(2)
O3 0.034(3) 0.020(3) 0.026(3) 0.004(2) 0.004(2) 0.010(3)
O4 0.025(3) 0.033(3) 0.035(3) 0.007(3) 0.005(2) 0.005(3)
O5 0.037(4) 0.051(4) 0.070(5) 0.033(4) -0.023(3) -0.008(3)
O6 0.039(3) 0.021(3) 0.019(3) 0.000(2) 0.002(2) 0.012(3)
O7 0.034(3) 0.036(4) 0.020(3) -0.002(2) 0.002(2) 0.000(3)
O8 0.029(3) 0.036(3) 0.023(3) 0.004(3) -0.003(2) -0.003(3)
O9 0.037(3) 0.022(3) 0.018(3) 0.002(2) -0.004(2) -0.005(3)
O10 0.038(4) 0.051(4) 0.041(3) 0.013(3) 0.002(3) -0.020(3)
O11 0.032(3) 0.020(3) 0.025(3) -0.004(2) 0.005(2) 0.003(2)
O12 0.038(3) 0.029(3) 0.014(2) 0.002(2) 0.003(2) 0.013(3)
O13 0.038(3) 0.025(3) 0.026(3) -0.002(2) -0.003(3) 0.004(3)
O14 0.033(3) 0.035(3) 0.032(3) -0.005(3) 0.013(3) -0.007(3)
O15 0.064(5) 0.075(5) 0.041(4) -0.017(4) 0.015(3) -0.030(4)
O16 0.036(3) 0.017(3) 0.023(3) 0.000(2) 0.003(2) 0.004(2)
O17 0.018(3) 0.031(3) 0.028(3) 0.002(2) 0.003(2) 0.002(2)
O18 0.044(4) 0.020(3) 0.023(3) -0.003(2) 0.000(3) -0.003(3)
O19 0.022(3) 0.020(3) 0.018(2) -0.005(2) 0.005(2) -0.004(2)
O20 0.030(3) 0.027(3) 0.022(3) 0.001(2) 0.001(2) 0.004(3)
O21 0.026(3) 0.028(3) 0.018(3) 0.004(2) 0.003(2) 0.002(2)
O22 0.032(3) 0.036(3) 0.027(3) -0.003(3) -0.005(2) 0.000(3)
O23 0.044(4) 0.021(3) 0.018(3) 0.001(2) 0.003(2) -0.002(3)
O24 0.028(3) 0.021(3) 0.030(3) 0.002(2) 0.000(2) 0.002(3)
O25 0.046(4) 0.046(4) 0.036(3) 0.018(3) 0.016(3) 0.015(3)
O26 0.028(3) 0.022(3) 0.023(3) 0.009(2) 0.003(2) 0.001(2)
O27 0.019(3) 0.036(3) 0.014(2) -0.001(2) -0.003(2) 0.002(2)
O28 0.035(3) 0.019(3) 0.034(3) -0.006(2) 0.010(3) -0.006(2)
O29 0.028(3) 0.021(3) 0.027(3) 0.002(2) 0.001(2) 0.008(2)
O30 0.021(3) 0.032(3) 0.033(3) -0.008(3) 0.002(2) 0.004(3)
O31 0.018(3) 0.022(3) 0.024(3) 0.005(2) 0.003(2) -0.004(2)
O32 0.050(4) 0.034(3) 0.024(3) 0.002(3) 0.004(3) -0.009(3)
O33 0.036(3) 0.032(3) 0.022(3) -0.007(2) 0.003(2) 0.004(3)
O34 0.021(3) 0.032(3) 0.035(3) -0.016(3) -0.004(2) 0.007(3)
O35 0.059(5) 0.063(5) 0.056(4) -0.028(4) -0.016(4) 0.041(4)
O36 0.034(3) 0.018(3) 0.022(3) 0.003(2) -0.004(2) -0.001(2)
O37 0.033(3) 0.017(3) 0.030(3) 0.005(2) -0.001(2) 0.000(3)
O38 0.026(3) 0.026(3) 0.031(3) 0.007(2) -0.003(2) 0.004(3)
O39 0.025(3) 0.029(3) 0.026(3) -0.004(2) -0.001(2) 0.008(3)
O40 0.025(3) 0.043(4) 0.043(3) -0.016(3) -0.005(3) 0.002(3)
C1 0.021(4) 0.021(4) 0.031(4) 0.009(3) 0.003(3) 0.002(3)
C2 0.032(5) 0.023(4) 0.015(4) 0.001(3) 0.003(3) -0.005(4)
C3 0.021(4) 0.026(4) 0.026(4) 0.000(3) -0.003(3) -0.001(4)
C4 0.033(5) 0.027(4) 0.018(4) 0.005(3) -0.006(3) 0.009(4)
C5 0.021(4) 0.033(5) 0.029(4) 0.010(4) 0.000(3) 0.003(4)
C6 0.038(6) 0.036(5) 0.054(6) 0.007(5) 0.008(5) -0.009(5)
C7 0.029(5) 0.019(4) 0.024(4) 0.005(3) 0.001(3) 0.002(4)
C8 0.016(4) 0.032(5) 0.021(4) 0.001(3) 0.006(3) 0.005(4)
C9 0.018(4) 0.037(5) 0.024(4) -0.001(4) 0.002(3) 0.004(4)
C10 0.032(5) 0.028(5) 0.030(4) -0.007(4) 0.006(4) 0.001(4)
C11 0.033(5) 0.019(4) 0.025(4) 0.007(3) -0.008(4) 0.000(4)
C12 0.035(5) 0.040(5) 0.033(5) 0.002(4) -0.005(4) 0.006(4)
C13 0.027(4) 0.023(4) 0.019(4) 0.013(3) -0.004(3) -0.005(4)
C14 0.019(4) 0.025(4) 0.013(3) -0.004(3) 0.002(3) 0.008(3)
C15 0.030(5) 0.027(4) 0.013(3) 0.002(3) 0.003(3) -0.001(4)
C16 0.024(4) 0.032(5) 0.018(4) 0.000(3) 0.004(3) -0.009(4)
C17 0.035(5) 0.036(5) 0.027(4) -0.003(4) 0.014(4) -0.003(4)
C18 0.046(6) 0.042(6) 0.045(5) -0.003(5) 0.005(5) 0.011(5)
C19 0.025(4) 0.018(4) 0.016(3) 0.002(3) 0.004(3) -0.004(3)
C20 0.024(4) 0.026(4) 0.024(4) 0.007(3) 0.003(3) 0.006(4)
C21 0.023(4) 0.023(4) 0.015(4) 0.003(3) -0.004(3) -0.003(3)
C22 0.025(4) 0.023(4) 0.015(3) 0.006(3) -0.003(3) 0.008(4)
C23 0.027(4) 0.011(4) 0.021(4) 0.005(3) 0.005(3) 0.004(3)
C24 0.025(4) 0.026(4) 0.024(4) 0.008(3) 0.006(3) 0.005(4)
C25 0.025(4) 0.018(4) 0.023(4) 0.001(3) 0.011(3) -0.003(3)
C26 0.024(4) 0.015(4) 0.028(4) 0.004(3) -0.003(3) -0.001(3)
C27 0.021(4) 0.026(4) 0.030(4) 0.008(4) -0.001(3) -0.005(4)
C28 0.035(5) 0.019(4) 0.022(4) 0.001(3) 0.001(3) 0.002(4)
C29 0.029(5) 0.021(4) 0.030(4) 0.009(3) -0.014(4) 0.002(4)
C30 0.021(4) 0.041(5) 0.034(5) 0.014(4) -0.001(4) 0.002(4)
C31 0.023(4) 0.018(4) 0.027(4) 0.004(3) 0.004(3) -0.001(3)
C32 0.021(4) 0.034(5) 0.017(4) -0.009(3) -0.002(3) 0.007(4)
C33 0.022(4) 0.026(4) 0.014(3) -0.002(3) 0.004(3) 0.001(3)
C34 0.033(5) 0.018(4) 0.019(4) -0.009(3) 0.000(3) -0.009(4)
C35 0.031(5) 0.030(5) 0.021(4) 0.004(3) 0.002(3) -0.002(4)
C36 0.027(5) 0.016(4) 0.031(4) -0.006(3) 0.003(4) 0.007(3)
C37 0.031(5) 0.033(5) 0.021(4) 0.003(4) 0.001(3) 0.007(4)
C38 0.032(5) 0.025(4) 0.016(4) -0.007(3) 0.000(3) -0.008(4)
C39 0.029(5) 0.020(4) 0.025(4) 0.004(3) 0.003(3) 0.001(4)
C40 0.041(5) 0.020(4) 0.024(4) -0.010(3) -0.005(4) 0.008(4)
C41 0.036(5) 0.027(5) 0.025(4) -0.016(3) 0.001(4) 0.007(4)
C42 0.050(6) 0.051(7) 0.053(6) -0.016(5) -0.011(5) -0.003(5)
C43 0.038(5) 0.027(4) 0.015(4) -0.004(3) 0.002(3) 0.011(4)
C44 0.023(4) 0.030(5) 0.020(4) -0.004(3) 0.001(3) 0.002(4)
C45 0.026(5) 0.033(5) 0.026(4) -0.002(4) 0.002(4) 0.011(4)
C46 0.023(4) 0.021(4) 0.023(4) -0.001(3) -0.002(3) -0.001(3)
C47 0.038(5) 0.028(5) 0.020(4) -0.006(3) -0.011(4) 0.009(4)
C48 0.021(4) 0.034(5) 0.041(5) -0.011(4) -0.009(4) 0.006(4)
O41A 0.135(11) 0.118(10) 0.313(18) 0.016(11) -0.091(12) 0.017(9)
O42A 0.104(11) 0.26(2) 0.26(2) 0.005(18) 0.002(13) 0.034(13)
O43A 0.099(8) 0.108(8) 0.090(7) -0.001(6) 0.021(6) 0.009(6)
O44A 0.057(5) 0.063(5) 0.115(7) -0.021(5) 0.003(5) 0.006(4)
C49A 0.052(8) 0.078(10) 0.116(11) 0.013(9) -0.012(8) 0.003(7)
C50A 0.056(8) 0.088(10) 0.072(8) -0.012(7) -0.011(7) 0.020(7)
C51A 0.073(8) 0.040(6) 0.063(7) 0.013(5) -0.001(6) 0.005(6)
C52A 0.054(7) 0.049(7) 0.066(7) 0.023(6) -0.012(6) 0.003(6)
C53A 0.108(12) 0.039(7) 0.097(10) 0.009(7) -0.036(9) 0.002(7)
C54A 0.052(8) 0.063(9) 0.143(13) 0.010(9) -0.042(9) 0.004(7)
C55A 0.148(13) 0.139(13) 0.141(12) -0.010(10) 0.015(11) 0.020(11)
C56A 0.037(6) 0.040(6) 0.127(10) 0.002(7) -0.018(7) -0.008(5)
O41D 0.045(4) 0.034(3) 0.017(3) -0.004(2) 0.001(3) -0.004(3)
O42D 0.045(4) 0.028(3) 0.025(3) 0.003(2) 0.004(3) -0.002(3)
O43D 0.045(4) 0.033(4) 0.026(3) 0.004(3) -0.002(3) 0.002(3)
O44D 0.050(4) 0.040(4) 0.035(3) -0.008(3) -0.001(3) -0.010(3)
C49D 0.042(5) 0.018(4) 0.039(5) -0.006(4) -0.016(4) 0.002(4)
C50D 0.036(5) 0.024(5) 0.033(5) 0.007(4) 0.012(4) 0.014(4)
C51D 0.025(5) 0.041(5) 0.033(5) -0.003(4) -0.009(4) 0.010(4)
C52D 0.028(5) 0.048(6) 0.036(5) -0.009(4) -0.004(4) 0.002(4)
C53D 0.032(5) 0.043(5) 0.021(4) -0.006(4) 0.002(4) -0.002(4)
C54D 0.036(5) 0.034(5) 0.030(4) -0.002(4) 0.004(4) 0.007(4)
C55D 0.058(6) 0.020(5) 0.038(5) 0.003(4) -0.004(5) 0.010(4)
C56D 0.073(8) 0.051(7) 0.041(5) -0.006(5) -0.006(5) -0.024(6)
O41B 0.033(3) 0.042(4) 0.024(3) -0.001(3) -0.004(2) 0.006(3)
O42B 0.039(3) 0.037(3) 0.017(3) -0.004(2) 0.005(2) -0.001(3)
O43B 0.040(4) 0.043(4) 0.027(3) 0.003(3) 0.002(3) -0.003(3)
O44B 0.068(5) 0.058(5) 0.059(4) -0.002(4) 0.005(4) -0.029(4)
C49B 0.038(5) 0.032(5) 0.022(4) -0.006(4) 0.002(4) 0.012(4)
C50B 0.032(5) 0.029(5) 0.048(5) 0.000(4) -0.007(4) 0.003(4)
C51B 0.043(6) 0.038(5) 0.040(5) -0.006(4) 0.003(4) -0.002(5)
C52B 0.041(6) 0.037(5) 0.047(5) 0.005(4) -0.003(5) -0.017(5)
C53B 0.040(6) 0.026(5) 0.052(6) 0.002(4) 0.003(5) -0.009(4)
C54B 0.054(7) 0.055(6) 0.030(5) -0.005(4) 0.004(5) 0.005(5)
C55B 0.038(5) 0.027(5) 0.041(5) -0.001(4) -0.014(4) 0.003(4)
C56B 0.054(7) 0.097(10) 0.070(8) 0.026(7) -0.013(6) -0.040(7)
O41C 0.024(3) 0.030(3) 0.024(3) -0.002(2) 0.003(2) 0.001(3)
O42C 0.026(3) 0.028(3) 0.032(3) 0.000(2) 0.004(2) -0.009(3)
O43C 0.030(3) 0.035(3) 0.029(3) -0.001(3) -0.007(3) -0.008(3)
O44C 0.040(4) 0.038(3) 0.023(3) 0.007(3) 0.013(3) -0.007(3)
C49C 0.020(4) 0.028(4) 0.015(4) -0.006(3) 0.000(3) 0.006(4)
C50C 0.029(5) 0.032(5) 0.027(4) 0.006(4) -0.001(4) 0.006(4)
C51C 0.027(5) 0.028(5) 0.026(4) 0.001(4) -0.005(4) 0.001(4)
C52C 0.032(5) 0.019(4) 0.027(4) 0.009(3) 0.002(4) 0.009(4)
C53C 0.035(5) 0.022(4) 0.027(4) -0.002(3) 0.008(4) -0.003(4)
C54C 0.027(5) 0.028(5) 0.020(4) -0.002(3) -0.001(3) 0.006(4)
C55C 0.024(5) 0.037(5) 0.029(4) -0.001(4) -0.001(4) 0.002(4)
C56C 0.071(7) 0.038(6) 0.024(4) 0.000(4) 0.007(4) -0.010(5)
O41 0.046(4) 0.049(4) 0.038(3) -0.009(3) 0.005(3) -0.016(3)
O42 0.057(5) 0.043(4) 0.075(5) -0.010(4) 0.003(4) -0.001(4)
O43 0.084(7) 0.076(7) 0.189(11) -0.058(7) -0.033(7) 0.040(6)
O44 0.072(6) 0.098(7) 0.121(8) 0.008(6) -0.035(6) -0.030(6)
C49 0.038(6) 0.070(8) 0.053(6) 0.001(6) 0.002(5) -0.015(6)
C50 0.043(7) 0.085(10) 0.128(11) -0.034(9) -0.037(7) 0.022(7)
C51 0.094(11) 0.080(10) 0.110(12) -0.013(9) -0.051(9) 0.001(9)
C52 0.041(7) 0.135(14) 0.075(8) 0.007(9) -0.045(6) 0.004(8)
C53 0.063(8) 0.098(10) 0.046(6) 0.001(6) -0.010(6) -0.026(7)
C54 0.054(7) 0.060(7) 0.035(5) 0.005(5) 0.004(5) -0.018(6)
C55 0.016(5) 0.039(6) 0.072(7) 0.006(5) 0.003(4) -0.003(4)
C56 0.058(9) 0.139(14) 0.223(17) 0.046(13) -0.078(11) -0.005(10)
O41E 0.178(17) 0.103(11) 0.071(11) -0.048(9) 0.023(10) -0.015(11)
O42E 0.154(17) 0.073(7) 0.091(12) -0.029(8) -0.017(10) -0.006(9)
O43E 0.168(19) 0.059(7) 0.158(18) -0.025(10) 0.057(15) -0.036(10)
O44E 0.068(10) 0.053(6) 0.073(9) 0.002(6) 0.002(6) 0.005(6)
C49E 0.073(10) 0.062(6) 0.030(7) -0.012(6) -0.030(6) -0.012(6)
C50E 0.119(14) 0.055(6) 0.077(12) -0.015(7) 0.014(10) -0.020(7)
C51E 0.081(13) 0.052(5) 0.058(11) -0.001(6) -0.002(8) -0.016(7)
C52E 0.065(11) 0.050(5) 0.064(9) 0.003(6) 0.003(8) -0.008(6)
C53E 0.070(11) 0.055(6) 0.059(10) 0.004(7) 0.003(8) -0.005(8)
C54E 0.078(13) 0.064(6) 0.057(11) -0.005(6) -0.004(8) -0.005(7)
C55E 0.124(15) 0.075(7) 0.054(11) -0.025(8) -0.017(9) 0.000(9)
C56E 0.066(12) 0.028(9) 0.081(11) 0.008(8) 0.004(8) 0.014(8)
O3S 0.132(10) 0.139(10) 0.098(8) 0.037(8) 0.007(7) -0.033(8)
C3S 0.107(12) 0.063(9) 0.111(11) 0.015(8) 0.012(9) -0.014(8)
O1S 0.028(3) 0.040(4) 0.036(3) 0.006(3) 0.002(3) 0.002(3)
C1S 0.049(6) 0.039(6) 0.040(5) 0.008(4) -0.006(5) 0.004(5)
O5S 0.054(5) 0.095(7) 0.095(6) 0.036(5) -0.007(5) -0.018(5)
C5S 0.167(18) 0.24(2) 0.068(10) 0.068(12) -0.031(11) -0.125(18)
O4S 0.102(8) 0.137(10) 0.081(7) -0.016(6) 0.028(6) 0.006(7)
C4S 0.21(2) 0.062(11) 0.21(2) -0.001(13) 0.027(18) -0.074(13)
O2S 0.048(4) 0.054(5) 0.043(4) 0.012(3) 0.009(3) 0.011(4)
C2S 0.047(6) 0.039(6) 0.036(5) -0.005(4) -0.003(4) 0.009(5)
O10S 0.197 0.154 0.212 0.027 0.144 -0.023
O0AA 0.114(9) 0.087(7) 0.140(10) -0.030(7) 0.002(8) -0.026(7)
O9S 0.123 0.155 0.093 -0.028 0.024 -0.078
O7BA 0.111 0.094 0.098 0.013 -0.006 0.019
O4CA 0.128 0.119 0.201 -0.012 -0.053 -0.035
O7S 0.163(11) 0.097(8) 0.073(7) -0.009(6) 0.061(6) -0.017(7)
O8S 0.045(4) 0.064(5) 0.038(4) -0.002(3) -0.009(3) -0.008(4)
K1 0.0275(10) 0.0320(10) 0.0224(8) -0.0018(7) -0.0001(7) -0.0011(8)
K2 0.0266(9) 0.0240(9) 0.0298(9) 0.0002(7) -0.0049(8) 0.0029(8)
K3 0.0314(10) 0.0242(9) 0.0214(8) 0.0016(7) -0.0004(7) 0.0028(8)
K4 0.0509(13) 0.0419(12) 0.0432(11) 0.0076(10) -0.0122(10) -0.0098(11)
K5 0.0296(10) 0.0321(10) 0.0231(8) -0.0014(7) -0.0005(7) 0.0005(8)
K6 0.0275(10) 0.0288(10) 0.0305(9) -0.0023(8) -0.0018(8) -0.0010(8)

loop_
_atom_type_symbol
_atom_type_description
_atom_type_scat_dispersion_real
_atom_type_scat_dispersion_imag
_atom_type_scat_source
C C 0.0033 0.0016 'International Tables Vol C Tables 4.2.6.8 and 6.1.1.4'
H H 0.0000 0.0000 'International Tables Vol C Tables 4.2.6.8 and 6.1.1.4'
K K 0.2009 0.2494 'International Tables Vol C Tables 4.2.6.8 and 6.1.1.4'
O O 0.0106 0.0060 'International Tables Vol C Tables 4.2.6.8 and 6.1.1.4'

loop_
_geom_angle_atom_site_label_1
_geom_angle_atom_site_label_2
_geom_angle_atom_site_label_3
_geom_angle
_geom_angle_site_symmetry_1
_geom_angle_site_symmetry_3
C46A O1A C1A 117.8(5) . .
C12A O1BA H1BA 109.5 . .
C2A O2A H2A 109.5 . .
C2A O2A K1 115.5(4) . 3_654
K1 O2A H2A 130.8 3_654 .
C3A O3A H3A 109.5 . .
C3A O3A K1 103.7(4) . 3_654
K1 O3A H3A 20.8 3_654 .
C4A O4A C5A 112.8(6) . .
C6A O5A H5A 109.5 . .
C4A O6A C7A 119.5(6) . .
C8A O7A H7A 109.5 . .
C9A O8A H8A 109.5 . .
C10A O9A C11A 114.6(6) . .
C12A O10A H10A 109.5 . .
C13A O11A C10A 114.4(6) . .
C14A O12A H12A 109.5 . .
C15A O13A H13A 109.5 . .
C16A O14A C17A 113.7(6) . .
C18A O15A H15A 109.5 . .
C19A O16A C16A 116.6(5) . .
C20A O17A H17A 109.5 . .
C21A O18A H18A 109.5 . .
C22A O19A K1 117.8(4) . .
C23A O19A C22A 112.7(5) . .
C23A O19A K1 116.3(4) . .
C24A O20A H20A 109.5 . .
C24A O20A K1 115.0(4) . .
K1 O20A H20A 134.4 . .
C22A O21A C25A 116.2(5) . .
C26A O22A H22A 109.5 . .
C26A O22A K5 115.3(4) . .
K5 O22A H22A 133.5 . .
C27A O23A H23A 109.5 . .
C27A O23A K5 113.1(4) . .
K5 O23A H23A 137.2 . .
C28A O24A C29A 113.8(6) . .
C30A O25A H25A 109.5 . .
C28A O26A C31A 117.7(6) . .
C32A O27A H27A 109.5 . .
C33A O28A H28A 109.5 . .
C34A O29A C35A 115.0(5) . .
C34A O29A K2 110.6(4) . .
C35A O29A K2 114.9(4) . .
C36A O30A H30A 109.5 . .
C36A O30A K2 117.1(4) . .
K2 O30A H30A 132.1 . .
C37A O31A C34A 115.3(6) . .
C38A O32A H32A 109.5 . .
C38A O32A K3 115.5(4) . .
K3 O32A H32A 126.0 . .
C39A O33A H33A 109.5 . .
C39A O33A K3 111.4(4) . .
K3 O33A H33A 131.7 . .
C40A O34A C41A 113.4(6) . .
C42A O35A H35A 109.5 . .
C40A O36A C43A 116.2(5) . .
C44A O37A H37A 109.5 . .
C45A O38A H38A 109.5 . .
C46A O39A C47A 113.3(5) . .
C46A O39A K5 116.8(4) . 3_654
C47A O39A K5 116.3(4) . 3_654
C48A O40A H40A 109.5 . .
C48A O40A K5 113.4(4) . 3_654
K5 O40A H40A 102.3 3_654 .
O1A C1A H1A 109.5 . .
O1A C1A C2A 107.5(6) . .
O1A C1A C5A 110.1(6) . .
C2A C1A H1A 109.5 . .
C2A C1A C5A 110.7(6) . .
C5A C1A H1A 109.5 . .
O2A C2A C1A 109.4(6) . .
O2A C2A H2AA 109.9 . .
O2A C2A C3A 107.8(6) . .
C1A C2A H2AA 109.9 . .
C3A C2A C1A 109.9(7) . .
C3A C2A H2AA 109.9 . .
O3A C3A C2A 112.9(6) . .
O3A C3A H3AA 108.7 . .
O3A C3A C4A 110.5(6) . .
O3A C3A K1 51.9(3) . 3_654
C2A C3A H3AA 108.7 . .
C2A C3A C4A 107.0(7) . .
C2A C3A K1 89.8(5) . 3_654
C4A C3A H3AA 108.7 . .
C4A C3A K1 160.3(5) . 3_654
K1 C3A H3AA 73.9 3_654 .
O4A C4A C3A 110.2(6) . .
O4A C4A H4A 109.5 . .
O6A C4A O4A 108.6(7) . .
O6A C4A C3A 109.7(6) . .
O6A C4A H4A 109.5 . .
C3A C4A H4A 109.5 . .
O4A C5A C1A 108.2(6) . .
O4A C5A H5AA 109.6 . .
O4A C5A C6A 106.8(6) . .
C1A C5A H5AA 109.6 . .
C6A C5A C1A 113.1(6) . .
C6A C5A H5AA 109.6 . .
O5A C6A C5A 112.7(7) . .
O5A C6A H6AA 109.1 . .
O5A C6A H6AB 109.1 . .
C5A C6A H6AA 109.1 . .
C5A C6A H6AB 109.1 . .
H6AA C6A H6AB 107.8 . .
O6A C7A H7AA 110.7 . .
O6A C7A C8A 107.0(6) . .
O6A C7A C11A 107.4(6) . .
C8A C7A H7AA 110.7 . .
C8A C7A C11A 110.3(6) . .
C11A C7A H7AA 110.7 . .
O7A C8A C7A 109.4(6) . .
O7A C8A H8AA 108.1 . .
O7A C8A C9A 111.3(6) . .
C7A C8A H8AA 108.1 . .
C7A C8A C9A 111.6(6) . .
C9A C8A H8AA 108.1 . .
O8A C9A C8A 110.5(7) . .
O8A C9A H9A 106.4 . .
O8A C9A C10A 110.2(6) . .
C8A C9A H9A 106.4 . .
C10A C9A C8A 116.3(7) . .
C10A C9A H9A 106.4 . .
O9A C10A O11A 110.4(6) . .
O9A C10A C9A 109.8(6) . .
O9A C10A H10B 108.9 . .
O11A C10A C9A 109.8(6) . .
O11A C10A H10B 108.9 . .
C9A C10A H10B 108.9 . .
O9A C11A C7A 109.0(6) . .
O9A C11A H11A 109.3 . .
O9A C11A C12A 106.1(7) . .
C7A C11A H11A 109.3 . .
C12A C11A C7A 113.8(7) . .
C12A C11A H11A 109.3 . .
O1BA C12A C11A 113.5(10) . .
O1BA C12A H12D 108.9 . .
O1BA C12A H12E 108.9 . .
O10A C12A C11A 112.6(9) . .
O10A C12A H12B 109.1 . .
O10A C12A H12C 109.1 . .
C11A C12A H12D 108.9 . .
C11A C12A H12E 108.9 . .
C11A C12A H12B 109.1 . .
C11A C12A H12C 109.1 . .
H12D C12A H12E 107.7 . .
H12B C12A H12C 107.8 . .
O11A C13A H13B 110.5 . .
O11A C13A C14A 109.8(6) . .
O11A C13A C17A 105.8(6) . .
C14A C13A H13B 110.5 . .
C14A C13A C17A 109.7(6) . .
C17A C13A H13B 110.5 . .
O12A C14A C13A 110.5(7) . .
O12A C14A H14A 109.6 . .
O12A C14A C15A 107.2(6) . .
C13A C14A H14A 109.6 . .
C15A C14A C13A 110.3(7) . .
C15A C14A H14A 109.6 . .
O13A C15A C14A 113.3(7) . .
O13A C15A H15B 107.9 . .
O13A C15A C16A 109.6(6) . .
C14A C15A H15B 107.9 . .
C14A C15A C16A 110.1(7) . .
C16A C15A H15B 107.9 . .
O14A C16A O16A 109.3(6) . .
O14A C16A C15A 111.3(6) . .
O14A C16A H16A 109.3 . .
O16A C16A C15A 108.3(6) . .
O16A C16A H16A 109.3 . .
C15A C16A H16A 109.3 . .
O14A C17A C13A 109.4(6) . .
O14A C17A H17B 109.3 . .
O14A C17A C18A 107.0(7) . .
C13A C17A H17B 109.3 . .
C18A C17A C13A 112.5(7) . .
C18A C17A H17B 109.3 . .
O15A C18A C17A 111.8(9) . .
O15A C18A H18B 109.3 . .
O15A C18A H18C 109.3 . .
C17A C18A H18B 109.3 . .
C17A C18A H18C 109.3 . .
H18B C18A H18C 107.9 . .
O16A C19A H19A 108.9 . .
O16A C19A C20A 109.1(6) . .
O16A C19A C23A 110.1(6) . .
C20A C19A H19A 108.9 . .
C20A C19A C23A 110.9(6) . .
C23A C19A H19A 108.9 . .
O17A C20A C19A 108.5(6) . .
O17A C20A H20B 108.8 . .
O17A C20A C21A 111.0(6) . .
C19A C20A H20B 108.8 . .
C19A C20A C21A 110.8(6) . .
C21A C20A H20B 108.8 . .
O18A C21A C20A 114.0(6) . .
O18A C21A H21A 107.0 . .
O18A C21A C22A 109.4(6) . .
C20A C21A H21A 107.0 . .
C22A C21A C20A 112.0(6) . .
C22A C21A H21A 107.0 . .
O19A C22A C21A 110.3(6) . .
O19A C22A H22B 108.4 . .
O21A C22A O19A 111.0(5) . .
O21A C22A C21A 110.3(6) . .
O21A C22A H22B 108.4 . .
C21A C22A H22B 108.4 . .
O19A C23A C19A 110.4(6) . .
O19A C23A H23B 108.3 . .
O19A C23A C24A 108.1(6) . .
C19A C23A H23B 108.3 . .
C24A C23A C19A 113.2(7) . .
C24A C23A H23B 108.3 . .
O20A C24A C23A 110.2(6) . .
O20A C24A H24A 109.6 . .
O20A C24A H24B 109.6 . .
C23A C24A H24A 109.6 . .
C23A C24A H24B 109.6 . .
H24A C24A H24B 108.1 . .
O21A C25A H25B 109.7 . .
O21A C25A C26A 107.8(6) . .
O21A C25A C29A 108.3(6) . .
C26A C25A H25B 109.7 . .
C26A C25A C29A 111.6(6) . .
C29A C25A H25B 109.7 . .
O22A C26A C25A 111.2(6) . .
O22A C26A H26A 109.6 . .
O22A C26A C27A 106.9(6) . .
C25A C26A H26A 109.6 . .
C25A C26A C27A 109.8(6) . .
C27A C26A H26A 109.6 . .
O23A C27A C26A 113.2(6) . .
O23A C27A H27B 109.0 . .
O23A C27A C28A 110.3(6) . .
O23A C27A K5 45.3(3) . .
C26A C27A H27B 109.0 . .
C26A C27A K5 88.6(4) . .
C28A C27A C26A 106.2(6) . .
C28A C27A H27B 109.0 . .
C28A C27A K5 155.6(5) . .
K5 C27A H27B 83.3 . .
O24A C28A C27A 111.7(6) . .
O24A C28A H28B 109.1 . .
O26A C28A O24A 108.5(6) . .
O26A C28A C27A 109.3(6) . .
O26A C28A H28B 109.1 . .
C27A C28A H28B 109.1 . .
O24A C29A C25A 106.1(6) . .
O24A C29A H29A 109.9 . .
O24A C29A C30A 106.7(7) . .
C25A C29A H29A 109.9 . .
C30A C29A C25A 114.3(6) . .
C30A C29A H29A 109.9 . .
O25A C30A C29A 111.9(7) . .
O25A C30A H30B 109.2 . .
O25A C30A H30C 109.2 . .
C29A C30A H30B 109.2 . .
C29A C30A H30C 109.2 . .
H30B C30A H30C 107.9 . .
O26A C31A H31A 109.5 . .
O26A C31A C32A 108.4(6) . .
O26A C31A C35A 108.5(6) . .
C32A C31A H31A 109.5 . .
C35A C31A H31A 109.5 . .
C35A C31A C32A 111.5(6) . .
O27A C32A C31A 109.7(6) . .
O27A C32A H32B 109.0 . .
O27A C32A C33A 110.6(6) . .
C31A C32A H32B 109.0 . .
C33A C32A C31A 109.5(6) . .
C33A C32A H32B 109.0 . .
O28A C33A C32A 108.0(6) . .
O28A C33A H33B 108.7 . .
O28A C33A C34A 109.4(6) . .
C32A C33A H33B 108.7 . .
C34A C33A C32A 113.2(7) . .
C34A C33A H33B 108.7 . .
O29A C34A C33A 109.2(6) . .
O29A C34A H34A 110.1 . .
O31A C34A O29A 109.6(6) . .
O31A C34A C33A 107.8(6) . .
O31A C34A H34A 110.1 . .
C33A C34A H34A 110.1 . .
O29A C35A C31A 109.9(6) . .
O29A C35A H35B 108.6 . .
O29A C35A C36A 106.2(6) . .
C31A C35A H35B 108.6 . .
C36A C35A C31A 114.6(6) . .
C36A C35A H35B 108.6 . .
O30A C36A C35A 108.4(6) . .
O30A C36A H36A 110.0 . .
O30A C36A H36B 110.0 . .
C35A C36A H36A 110.0 . .
C35A C36A H36B 110.0 . .
H36A C36A H36B 108.4 . .
O31A C37A H37B 110.0 . .
O31A C37A C38A 105.8(6) . .
O31A C37A C41A 110.6(6) . .
C38A C37A H37B 110.0 . .
C41A C37A H37B 110.0 . .
C41A C37A C38A 110.4(6) . .
O32A C38A C37A 111.4(6) . .
O32A C38A H38B 108.9 . .
O32A C38A C39A 110.6(6) . .
C37A C38A H38B 108.9 . .
C39A C38A C37A 108.0(6) . .
C39A C38A H38B 108.9 . .
O33A C39A C38A 111.2(6) . .
O33A C39A H39A 108.9 . .
O33A C39A C40A 109.9(6) . .
O33A C39A K3 46.2(3) . .
C38A C39A H39A 108.9 . .
C38A C39A K3 84.9(4) . .
C40A C39A C38A 109.1(6) . .
C40A C39A H39A 108.9 . .
C40A C39A K3 156.1(5) . .
K3 C39A H39A 83.4 . .
O34A C40A C39A 110.3(6) . .
O34A C40A H40B 108.7 . .
O36A C40A O34A 109.1(6) . .
O36A C40A C39A 111.2(7) . .
O36A C40A H40B 108.7 . .
C39A C40A H40B 108.7 . .
O34A C41A C37A 108.8(6) . .
O34A C41A H41A 109.5 . .
O34A C41A C42A 107.2(7) . .
C37A C41A H41A 109.5 . .
C37A C41A C42A 112.3(7) . .
C42A C41A H41A 109.5 . .
O35A C42A C41A 111.7(7) . .
O35A C42A H42A 109.3 . .
O35A C42A H42B 109.3 . .
C41A C42A H42A 109.3 . .
C41A C42A H42B 109.3 . .
H42A C42A H42B 107.9 . .
O36A C43A H43A 108.8 . .
O36A C43A C44A 109.9(6) . .
O36A C43A C47A 109.8(6) . .
C44A C43A H43A 108.8 . .
C47A C43A H43A 108.8 . .
C47A C43A C44A 110.6(7) . .
O37A C44A C43A 110.6(6) . .
O37A C44A H44A 110.1 . .
O37A C44A C45A 109.8(6) . .
C43A C44A H44A 110.1 . .
C45A C44A C43A 106.0(6) . .
C45A C44A H44A 110.1 . .
O38A C45A C44A 110.7(6) . .
O38A C45A H45A 109.1 . .
O38A C45A C46A 108.7(6) . .
C44A C45A H45A 109.1 . .
C44A C45A C46A 110.2(6) . .
C46A C45A H45A 109.1 . .
O1A C46A O39A 111.7(6) . .
O1A C46A C45A 111.0(6) . .
O1A C46A H46A 107.9 . .
O39A C46A C45A 110.2(6) . .
O39A C46A H46A 107.9 . .
C45A C46A H46A 107.9 . .
O39A C47A C43A 109.0(6) . .
O39A C47A H47A 108.3 . .
O39A C47A C48A 105.9(6) . .
C43A C47A H47A 108.3 . .
C43A C47A C48A 116.9(7) . .
C48A C47A H47A 108.3 . .
O40A C48A C47A 108.8(7) . .
O40A C48A H48A 109.9 . .
O40A C48A H48B 109.9 . .
C47A C48A H48A 109.9 . .
C47A C48A H48B 109.9 . .
H48A C48A H48B 108.3 . .
C46B O1B C1B 116.1(6) . .
C2B O2B H2B 109.5 . .
C2B O2B K2 114.5(4) . 8_665
K2 O2B H2B 136.0 8_665 .
C3B O3B H3B 109.5 . .
C3B O3B K2 106.0(4) . 8_665
K2 O3B H3B 100.0 8_665 .
C4B O4B C5B 114.1(6) . .
C6B O5B H5B 109.5 . .
C7B O6B C4B 115.7(6) . .
C8B O7B H7B 109.5 . .
C9B O8B H8B 109.5 . .
C10B O9B C11B 113.8(6) . .
C10B O9B K6 115.3(5) . 4_455
C11B O9B K6 112.5(4) . 4_455
C12B O10B H10C 109.5 . .
C12B O10B K6 120.0(5) . 4_455
K6 O10B H10C 106.3 4_455 .
C13B O11B C10B 117.3(6) . .
C14B O12B H12F 109.5 . .
C15B O13B H13C 109.5 . .
C16B O14B C17B 111.9(7) . .
C18B O15B H15C 109.5 . .
C19B O16B C16B 117.0(7) . .
C20B O17B H17C 109.5 . .
C21B O18B H18D 109.5 . .
C22B O19B C23B 114.7(6) . .
C22B O19B K1 116.1(5) . 5_645
C23B O19B K1 119.5(5) . 5_645
C24B O20B H20C 109.5 . .
C24B O20B K1 114.0(4) . 5_645
K1 O20B H20C 131.6 5_645 .
C22B O21B C25B 114.3(6) . .
C26B O22B H22C 109.5 . .
C26B O22B K2 115.0(4) . .
K2 O22B H22C 126.6 . .
C27B O23B H23C 109.5 . .
C27B O23B K2 111.6(5) . .
K2 O23B H23C 133.5 . .
C29B O24B C28B 114.1(6) . .
C30B O25B H25C 109.5 . .
C28B O26B C31B 115.6(6) . .
C32B O27B H27C 109.5 . .
C33B O28B H28C 109.5 . .
C34B O29B C35B 112.0(6) . .
C34B O29B K5 122.1(4) . .
C35B O29B K5 114.9(4) . .
C36B O30B H30D 109.5 . .
C36B O30B K5 119.9(5) . .
K5 O30B H30D 124.0 . .
C34B O31B C37B 115.6(6) . .
C38B O32B H32C 109.5 . .
C38B O32B K4 122.5(4) . .
K4 O32B H32C 118.4 . .
C39B O33B H33C 109.5 . .
C39B O33B K4 104.2(4) . .
K4 O33B H33C 139.0 . .
C40B O34B C41B 114.4(6) . .
C42B O35B H35C 109.5 . .
C42B O35C H35D 109.5 . .
C40B O36B C43B 116.0(6) . .
C44B O37B H37C 109.5 . .
C45B O38B H38C 109.5 . .
C46B O39B C47B 112.8(5) . .
C46B O39B K3 116.4(4) . 8_665
C47B O39B K3 121.7(4) . 8_665
C48B O40B H40C 109.5 . .
C48B O40B K3 107.0(4) . 8_665
K3 O40B H40C 100.2 8_665 .
O1B C1B H1B 109.9 . .
O1B C1B C2B 106.0(6) . .
O1B C1B C5B 110.2(6) . .
C2B C1B H1B 109.9 . .
C2B C1B C5B 110.8(6) . .
C5B C1B H1B 109.9 . .
O2B C2B C1B 111.9(6) . .
O2B C2B H2BA 110.3 . .
O2B C2B C3B 106.7(6) . .
C1B C2B H2BA 110.3 . .
C1B C2B C3B 107.2(6) . .
C3B C2B H2BA 110.3 . .
O3B C3B C2B 110.6(6) . .
O3B C3B H3BA 108.9 . .
O3B C3B C4B 110.1(6) . .
O3B C3B K2 50.1(3) . 8_665
C2B C3B H3BA 108.9 . .
C2B C3B K2 91.8(4) . 8_665
C4B C3B C2B 109.3(6) . .
C4B C3B H3BA 108.9 . .
C4B C3B K2 156.3(5) . 8_665
K2 C3B H3BA 72.4 8_665 .
O4B C4B O6B 110.6(6) . .
O4B C4B C3B 111.8(6) . .
O4B C4B H4B 108.8 . .
O6B C4B C3B 108.0(6) . .
O6B C4B H4B 108.8 . .
C3B C4B H4B 108.8 . .
O4B C5B C1B 107.9(6) . .
O4B C5B H5BA 110.0 . .
O4B C5B C6B 105.9(6) . .
C1B C5B H5BA 110.0 . .
C6B C5B C1B 112.8(7) . .
C6B C5B H5BA 110.0 . .
O5B C6B C5B 113.7(7) . .
O5B C6B H6BA 108.8 . .
O5B C6B H6BB 108.8 . .
C5B C6B H6BA 108.8 . .
C5B C6B H6BB 108.8 . .
H6BA C6B H6BB 107.7 . .
O6B C7B H7BA 110.1 . .
O6B C7B C8B 107.8(7) . .
O6B C7B C11B 111.1(6) . .
C8B C7B H7BA 110.1 . .
C11B C7B H7BA 110.1 . .
C11B C7B C8B 107.5(6) . .
O7B C8B C7B 111.1(7) . .
O7B C8B H8BA 109.3 . .
O7B C8B C9B 110.1(7) . .
C7B C8B H8BA 109.3 . .
C7B C8B C9B 107.7(7) . .
C9B C8B H8BA 109.3 . .
O8B C9B C8B 109.7(7) . .
O8B C9B H9B 108.0 . .
O8B C9B C10B 112.0(7) . .
C8B C9B H9B 108.0 . .
C10B C9B C8B 111.0(7) . .
C10B C9B H9B 108.0 . .
O9B C10B O11B 110.4(6) . .
O9B C10B C9B 111.7(7) . .
O9B C10B H10D 109.3 . .
O11B C10B C9B 106.8(7) . .
O11B C10B H10D 109.3 . .
C9B C10B H10D 109.3 . .
O9B C11B C7B 108.4(7) . .
O9B C11B H11B 109.5 . .
O9B C11B C12B 107.2(6) . .
C7B C11B H11B 109.5 . .
C7B C11B C12B 112.8(7) . .
C12B C11B H11B 109.5 . .
O10B C12B C11B 109.0(7) . .
O10B C12B H12G 109.9 . .
O10B C12B H12H 109.9 . .
C11B C12B H12G 109.9 . .
C11B C12B H12H 109.9 . .
H12G C12B H12H 108.3 . .
O11B C13B H13D 109.9 . .
O11B C13B C14B 107.0(8) . .
O11B C13B C17B 108.5(7) . .
C14B C13B H13D 109.9 . .
C17B C13B H13D 109.9 . .
C17B C13B C14B 111.6(8) . .
O12B C14B C13B 109.1(8) . .
O12B C14B H14B 109.9 . .
O12B C14B C15B 112.7(8) . .
C13B C14B H14B 109.9 . .
C13B C14B C15B 105.3(9) . .
C15B C14B H14B 109.9 . .
O13B C15B C14B 110.9(9) . .
O13B C15B H15D 107.6 . .
O13B C15B C16B 112.4(9) . .
C14B C15B H15D 107.6 . .
C16B C15B C14B 110.4(7) . .
C16B C15B H15D 107.6 . .
O14B C16B O16B 109.1(7) . .
O14B C16B C15B 113.0(9) . .
O14B C16B H16B 109.5 . .
O16B C16B H16B 109.5 . .
C15B C16B O16B 106.2(8) . .
C15B C16B H16B 109.5 . .
O14B C17B C13B 112.5(9) . .
O14B C17B H17D 108.0 . .
O14B C17B C18B 104.8(8) . .
C13B C17B H17D 108.0 . .
C13B C17B C18B 115.4(8) . .
C18B C17B H17D 108.0 . .
O15B C18B C17B 111.6(10) . .
O15B C18B H18E 109.3 . .
O15B C18B H18F 109.3 . .
C17B C18B H18E 109.3 . .
C17B C18B H18F 109.3 . .
H18E C18B H18F 108.0 . .
O16B C19B H19B 110.8 . .
O16B C19B C20B 107.4(7) . .
O16B C19B C23B 108.2(7) . .
C20B C19B H19B 110.8 . .
C23B C19B H19B 110.8 . .
C23B C19B C20B 108.8(7) . .
O17B C20B C19B 109.2(8) . .
O17B C20B H20D 109.3 . .
O17B C20B C21B 112.0(8) . .
C19B C20B H20D 109.3 . .
C21B C20B C19B 107.8(7) . .
C21B C20B H20D 109.3 . .
O18B C21B C20B 110.4(7) . .
O18B C21B H21B 107.6 . .
O18B C21B C22B 110.6(8) . .
C20B C21B H21B 107.6 . .
C20B C21B C22B 112.8(7) . .
C22B C21B H21B 107.6 . .
O19B C22B O21B 111.9(6) . .
O19B C22B C21B 109.6(7) . .
O19B C22B H22D 109.1 . .
O21B C22B C21B 108.1(7) . .
O21B C22B H22D 109.1 . .
C21B C22B H22D 109.1 . .
O19B C23B C19B 108.4(6) . .
O19B C23B H23D 109.6 . .
O19B C23B C24B 107.9(7) . .
C19B C23B H23D 109.6 . .
C24B C23B C19B 111.7(7) . .
C24B C23B H23D 109.6 . .
O20B C24B C23B 109.3(7) . .
O20B C24B H24C 109.8 . .
O20B C24B H24D 109.8 . .
C23B C24B H24C 109.8 . .
C23B C24B H24D 109.8 . .
H24C C24B H24D 108.3 . .
O21B C25B H25D 109.3 . .
O21B C25B C26B 107.7(6) . .
O21B C25B C29B 106.6(6) . .
C26B C25B H25D 109.3 . .
C26B C25B C29B 114.5(7) . .
C29B C25B H25D 109.3 . .
O22B C26B C25B 113.2(7) . .
O22B C26B H26B 108.8 . .
O22B C26B C27B 108.7(7) . .
C25B C26B H26B 108.8 . .
C25B C26B C27B 108.4(7) . .
C27B C26B H26B 108.8 . .
O23B C27B C26B 112.7(7) . .
O23B C27B H27D 107.6 . .
O23B C27B C28B 109.2(7) . .
C26B C27B H27D 107.6 . .
C26B C27B C28B 111.9(7) . .
C28B C27B H27D 107.6 . .
O24B C28B C27B 110.5(6) . .
O24B C28B H28D 111.0 . .
O26B C28B O24B 107.1(6) . .
O26B C28B C27B 106.0(7) . .
O26B C28B H28D 111.0 . .
C27B C28B H28D 111.0 . .
O24B C29B C25B 107.1(6) . .
O24B C29B H29B 109.1 . .
O24B C29B C30B 108.4(7) . .
C25B C29B H29B 109.1 . .
C30B C29B C25B 114.0(7) . .
C30B C29B H29B 109.1 . .
O25B C30B C29B 113.0(7) . .
O25B C30B H30E 109.0 . .
O25B C30B H30F 109.0 . .
C29B C30B H30E 109.0 . .
C29B C30B H30F 109.0 . .
H30E C30B H30F 107.8 . .
O26B C31B H31B 110.6 . .
O26B C31B C32B 105.6(6) . .
O26B C31B C35B 108.9(6) . .
C32B C31B H31B 110.6 . .
C35B C31B H31B 110.6 . .
C35B C31B C32B 110.5(6) . .
O27B C32B C31B 109.6(6) . .
O27B C32B H32D 109.8 . .
O27B C32B C33B 111.0(6) . .
C31B C32B H32D 109.8 . .
C33B C32B C31B 106.8(6) . .
C33B C32B H32D 109.8 . .
O28B C33B C32B 110.4(7) . .
O28B C33B H33D 108.5 . .
O28B C33B C34B 110.0(6) . .
C32B C33B H33D 108.5 . .
C34B C33B C32B 110.8(7) . .
C34B C33B H33D 108.5 . .
O29B C34B C33B 110.7(7) . .
O29B C34B H34B 108.0 . .
O31B C34B O29B 112.6(6) . .
O31B C34B C33B 109.4(6) . .
O31B C34B H34B 108.0 . .
C33B C34B H34B 108.0 . .
O29B C35B C31B 106.9(6) . .
O29B C35B H35E 109.6 . .
O29B C35B C36B 106.1(7) . .
C31B C35B H35E 109.6 . .
C31B C35B C36B 114.9(7) . .
C36B C35B H35E 109.6 . .
O30B C36B C35B 109.5(6) . .
O30B C36B H36C 109.8 . .
O30B C36B H36D 109.8 . .
C35B C36B H36C 109.8 . .
C35B C36B H36D 109.8 . .
H36C C36B H36D 108.2 . .
O31B C37B H37D 111.3 . .
O31B C37B C38B 107.2(6) . .
O31B C37B C41B 104.7(7) . .
C38B C37B H37D 111.3 . .
C38B C37B C41B 110.6(7) . .
C41B C37B H37D 111.3 . .
O32B C38B C37B 111.7(6) . .
O32B C38B H38D 109.7 . .
O32B C38B C39B 108.1(6) . .
C37B C38B H38D 109.7 . .
C37B C38B C39B 107.9(6) . .
C39B C38B H38D 109.7 . .
O33B C39B C38B 111.2(6) . .
O33B C39B H39B 108.2 . .
O33B C39B C40B 111.2(6) . .
O33B C39B K4 52.5(3) . .
C38B C39B H39B 108.2 . .
C38B C39B K4 83.0(4) . .
C40B C39B C38B 109.8(7) . .
C40B C39B H39B 108.2 . .
C40B C39B K4 163.1(5) . .
K4 C39B H39B 76.7 . .
O34B C40B O36B 109.3(6) . .
O34B C40B C39B 109.7(6) . .
O34B C40B H40D 110.3 . .
O36B C40B C39B 106.7(6) . .
O36B C40B H40D 110.3 . .
C39B C40B H40D 110.3 . .
O34B C41B C37B 107.2(7) . .
O34B C41B H41B 109.6 . .
O34B C41B C42B 106.9(7) . .
C37B C41B H41B 109.6 . .
C42B C41B C37B 114.0(8) . .
C42B C41B H41B 109.6 . .
O35B C42B C41B 116.4(11) . .
O35B C42B H42C 108.2 . .
O35B C42B H42D 108.2 . .
O35C C42B C41B 115.1(15) . .
O35C C42B H42E 108.5 . .
O35C C42B H42F 108.5 . .
C41B C42B H42C 108.2 . .
C41B C42B H42D 108.2 . .
C41B C42B H42E 108.5 . .
C41B C42B H42F 108.5 . .
H42C C42B H42D 107.3 . .
H42E C42B H42F 107.5 . .
O36B C43B H43B 109.4 . .
O36B C43B C44B 106.8(6) . .
O36B C43B C47B 109.8(6) . .
C44B C43B H43B 109.4 . .
C44B C43B C47B 111.9(6) . .
C47B C43B H43B 109.4 . .
O37B C44B C43B 109.7(6) . .
O37B C44B H44B 109.5 . .
O37B C44B C45B 108.9(6) . .
C43B C44B H44B 109.5 . .
C43B C44B C45B 109.8(6) . .
C45B C44B H44B 109.5 . .
O38B C45B C44B 112.4(6) . .
O38B C45B H45B 109.1 . .
O38B C45B C46B 107.6(6) . .
C44B C45B H45B 109.1 . .
C44B C45B C46B 109.5(6) . .
C46B C45B H45B 109.1 . .
O1B C46B O39B 111.0(6) . .
O1B C46B C45B 109.9(6) . .
O1B C46B H46B 108.4 . .
O39B C46B C45B 110.8(6) . .
O39B C46B H46B 108.4 . .
C45B C46B H46B 108.4 . .
O39B C47B C43B 109.9(6) . .
O39B C47B H47B 108.4 . .
O39B C47B C48B 106.6(6) . .
C43B C47B H47B 108.4 . .
C48B C47B C43B 114.8(7) . .
C48B C47B H47B 108.4 . .
O40B C48B C47B 109.0(6) . .
O40B C48B H48C 109.9 . .
O40B C48B H48D 109.9 . .
C47B C48B H48C 109.9 . .
C47B C48B H48D 109.9 . .
H48C C48B H48D 108.3 . .
C46 O1 C1 116.7(6) . .
C2 O2 H2 109.5 . .
C2 O2 K3 115.1(4) . .
K3 O2 H2 131.6 . .
C3 O3 H3 109.5 . .
C3 O3 K3 108.5(4) . .
K3 O3 H3 131.3 . .
C4 O4 C5 114.1(6) . .
C6 O5 H5 109.5 . .
C6 O5 K6 123.0(5) . .
K6 O5 H5 123.3 . .
C4 O6 C7 115.2(6) . .
C8 O7 H7 109.5 . .
C9 O8 H8 109.5 . .
C10 O9 C11 113.1(6) . .
C10 O9 K4 118.2(4) . .
C11 O9 K4 115.3(4) . .
C12 O10 H10 109.5 . .
C12 O10 K4 118.2(5) . .
C12 O10 K4 88.6(5) . 8_665
K4 O10 H10 127.7 . .
K4 O10 H10 73.5 8_665 .
K4 O10 K4 86.9(2) . 8_665
C10 O11 C13 115.1(6) . .
C14 O12 H12 109.5 . .
C14 O12 K5 118.3(4) . .
K5 O12 H12 129.2 . .
C15 O13 H13 109.5 . .
C15 O13 K5 103.5(4) . .
K5 O13 H13 136.1 . .
C16 O14 C17 112.3(6) . .
C18 O15 H15 109.5 . .
C18 O15 K4 112.1(5) . .
K4 O15 H15 138.4 . .
C16 O16 C19 115.5(5) . .
C20 O17 H17 109.5 . .
C21 O18 H18 109.5 . .
C22 O19 C23 113.0(5) . .
C22 O19 K3 119.9(4) . 4_465
C23 O19 K3 113.3(4) . 4_465
C24 O20 H20 109.5 . .
C24 O20 K3 115.1(4) . 4_465
K3 O20 H20 109.3 4_465 .
C22 O21 C25 115.5(5) . .
C26 O22 H22 109.5 . .
C26 O22 K6 118.3(4) . 4_465
K6 O22 H22 106.7 4_465 .
C27 O23 H23 109.5 . .
C27 O23 K6 102.3(4) . 4_465
K6 O23 H23 137.6 4_465 .
C28 O24 C29 113.0(6) . .
C30 O25 H25 109.5 . .
C28 O26 C31 117.7(6) . .
C32 O27 H27 109.5 . .
C33 O28 H28 109.5 . .
C34 O29 C35 113.4(6) . .
C34 O29 K2 111.4(4) . 8_675
C35 O29 K2 123.7(4) . 8_675
C36 O30 H30 109.5 . .
C36 O30 K2 108.4(4) . 8_675
K2 O30 H30 98.3 8_675 .
C34 O31 C37 116.0(6) . .
C38 O32 H32 109.5 . .
C38 O32 K1 116.1(4) . 3_654
K1 O32 H32 106.6 3_654 .
C39 O33 H33 109.5 . .
C39 O33 K1 112.6(4) . 3_654
K1 O33 H33 62.4 3_654 .
C40 O34 C41 112.5(6) . .
C42 O35 H35 109.5 . .
C43 O36 C40 116.1(5) . .
C44 O37 H37 109.5 . .
C45 O38 H38 109.5 . .
C46 O39 K6 122.3(4) . .
C47 O39 C46 113.4(5) . .
C47 O39 K6 117.3(4) . .
C48 O40 H40 109.5 . .
C48 O40 K6 106.5(4) . .
K6 O40 H40 143.0 . .
O1 C1 H1 109.5 . .
O1 C1 C2 109.1(6) . .
O1 C1 C5 107.6(6) . .
C2 C1 H1 109.5 . .
C2 C1 C5 111.7(6) . .
C5 C1 H1 109.5 . .
O2 C2 C1 112.5(6) . .
O2 C2 H2C 109.7 . .
O2 C2 C3 106.8(6) . .
C1 C2 H2C 109.7 . .
C1 C2 C3 108.2(6) . .
C3 C2 H2C 109.7 . .
O3 C3 C2 111.1(6) . .
O3 C3 H3C 109.5 . .
O3 C3 C4 108.2(6) . .
O3 C3 K3 48.0(3) . .
C2 C3 H3C 109.5 . .
C2 C3 K3 88.8(4) . .
C4 C3 C2 108.8(6) . .
C4 C3 H3C 109.5 . .
C4 C3 K3 155.4(5) . .
K3 C3 H3C 78.9 . .
O4 C4 O6 108.8(6) . .
O4 C4 C3 110.4(6) . .
O4 C4 H4 109.7 . .
O6 C4 C3 108.4(6) . .
O6 C4 H4 109.7 . .
C3 C4 H4 109.7 . .
O4 C5 C1 109.0(6) . .
O4 C5 H5C 109.5 . .
O4 C5 C6 105.5(7) . .
C1 C5 H5C 109.5 . .
C6 C5 C1 113.8(7) . .
C6 C5 H5C 109.5 . .
O5 C6 C5 112.8(8) . .
O5 C6 H6A 109.0 . .
O5 C6 H6B 109.0 . .
C5 C6 H6A 109.0 . .
C5 C6 H6B 109.0 . .
H6A C6 H6B 107.8 . .
O6 C7 H7C 110.3 . .
O6 C7 C8 107.1(6) . .
O6 C7 C11 108.2(6) . .
C8 C7 H7C 110.3 . .
C8 C7 C11 110.7(6) . .
C11 C7 H7C 110.3 . .
O7 C8 C7 106.9(6) . .
O7 C8 H8C 111.2 . .
O7 C8 C9 108.7(6) . .
C7 C8 H8C 111.2 . .
C7 C8 C9 107.4(6) . .
C9 C8 H8C 111.2 . .
O8 C9 C8 112.7(7) . .
O8 C9 H9 107.9 . .
O8 C9 C10 106.9(6) . .
C8 C9 H9 107.9 . .
C8 C9 C10 113.3(6) . .
C10 C9 H9 107.9 . .
O9 C10 C9 109.5(6) . .
O9 C10 H10E 110.1 . .
O11 C10 O9 107.6(6) . .
O11 C10 C9 109.2(7) . .
O11 C10 H10E 110.1 . .
C9 C10 H10E 110.1 . .
O9 C11 C7 107.0(6) . .
O9 C11 H11 110.8 . .
O9 C11 C12 109.2(6) . .
C7 C11 H11 110.8 . .
C12 C11 C7 108.1(6) . .
C12 C11 H11 110.8 . .
O10 C12 C11 108.9(7) . .
O10 C12 H12I 109.9 . .
O10 C12 H12J 109.9 . .
O10 C12 K4 65.1(4) . 8_665
C11 C12 H12I 109.9 . .
C11 C12 H12J 109.9 . .
C11 C12 K4 141.2(6) . 8_665
H12I C12 H12J 108.3 . .
K4 C12 H12I 107.8 8_665 .
K4 C12 H12J 48.2 8_665 .
O11 C13 H13E 111.1 . .
O11 C13 C14 106.9(6) . .
O11 C13 C17 106.1(6) . .
C14 C13 H13E 111.1 . .
C14 C13 C17 110.2(6) . .
C17 C13 H13E 111.1 . .
O12 C14 C13 108.7(6) . .
O12 C14 H14 110.1 . .
O12 C14 C15 106.9(6) . .
C13 C14 H14 110.1 . .
C13 C14 C15 110.8(6) . .
C15 C14 H14 110.1 . .
O13 C15 C14 112.2(6) . .
O13 C15 H15E 108.7 . .
O13 C15 C16 110.8(6) . .
O13 C15 K5 52.8(3) . .
C14 C15 H15E 108.7 . .
C14 C15 C16 107.6(6) . .
C14 C15 K5 85.4(4) . .
C16 C15 H15E 108.7 . .
C16 C15 K5 162.9(5) . .
K5 C15 H15E 76.2 . .
O14 C16 O16 109.3(6) . .
O14 C16 C15 110.9(6) . .
O14 C16 H16 109.2 . .
O16 C16 C15 108.9(6) . .
O16 C16 H16 109.2 . .
C15 C16 H16 109.2 . .
O14 C17 C13 107.4(6) . .
O14 C17 H17E 110.3 . .
O14 C17 C18 104.1(6) . .
C13 C17 H17E 110.3 . .
C18 C17 C13 114.1(7) . .
C18 C17 H17E 110.3 . .
O15 C18 C17 112.6(8) . .
O15 C18 H18G 109.1 . .
O15 C18 H18H 109.1 . .
O15 C18 K4 45.0(4) . .
C17 C18 H18G 109.1 . .
C17 C18 H18H 109.1 . .
C17 C18 K4 121.5(6) . .
H18G C18 H18H 107.8 . .
K4 C18 H18G 128.7 . .
K4 C18 H18H 64.6 . .
O16 C19 H19 111.0 . .
O16 C19 C20 106.5(6) . .
O16 C19 C23 110.2(6) . .
C20 C19 H19 111.0 . .
C23 C19 H19 111.0 . .
C23 C19 C20 107.1(6) . .
O17 C20 C19 109.4(6) . .
O17 C20 H20E 110.1 . .
O17 C20 C21 109.6(6) . .
C19 C20 H20E 110.1 . .
C21 C20 C19 107.4(6) . .
C21 C20 H20E 110.1 . .
O18 C21 C20 111.5(6) . .
O18 C21 H21 108.1 . .
O18 C21 C22 109.7(6) . .
C20 C21 H21 108.1 . .
C20 C21 C22 111.2(6) . .
C22 C21 H21 108.1 . .
O19 C22 O21 110.1(6) . .
O19 C22 C21 110.6(6) . .
O19 C22 H22E 108.8 . .
O21 C22 C21 109.5(6) . .
O21 C22 H22E 108.8 . .
C21 C22 H22E 108.8 . .
O19 C23 C19 107.5(6) . .
O19 C23 H23E 109.0 . .
O19 C23 C24 107.6(6) . .
C19 C23 H23E 109.0 . .
C19 C23 C24 114.7(6) . .
C24 C23 H23E 109.0 . .
O20 C24 C23 109.1(6) . .
O20 C24 H24E 109.9 . .
O20 C24 H24F 109.9 . .
C23 C24 H24E 109.9 . .
C23 C24 H24F 109.9 . .
H24E C24 H24F 108.3 . .
O21 C25 H25E 110.8 . .
O21 C25 C26 108.5(6) . .
O21 C25 C29 106.2(6) . .
C26 C25 H25E 110.8 . .
C26 C25 C29 109.5(6) . .
C29 C25 H25E 110.8 . .
O22 C26 C25 107.8(6) . .
O22 C26 H26 110.5 . .
O22 C26 C27 108.4(6) . .
C25 C26 H26 110.5 . .
C27 C26 C25 108.9(6) . .
C27 C26 H26 110.5 . .
O23 C27 C26 110.1(6) . .
O23 C27 H27E 108.9 . .
O23 C27 C28 111.1(6) . .
O23 C27 K6 54.2(3) . 4_465
C26 C27 H27E 108.9 . .
C26 C27 C28 108.9(6) . .
C26 C27 K6 86.3(4) . 4_465
C28 C27 H27E 108.9 . .
C28 C27 K6 162.8(5) . 4_465
K6 C27 H27E 72.2 4_465 .
O24 C28 O26 109.8(6) . .
O24 C28 C27 111.0(6) . .
O24 C28 H28E 109.1 . .
O26 C28 C27 108.8(6) . .
O26 C28 H28E 109.1 . .
C27 C28 H28E 109.1 . .
O24 C29 C25 106.8(6) . .
O24 C29 H29 110.6 . .
O24 C29 C30 107.7(7) . .
C25 C29 H29 110.6 . .
C30 C29 C25 110.5(6) . .
C30 C29 H29 110.6 . .
O25 C30 C29 114.0(7) . .
O25 C30 H30G 108.8 . .
O25 C30 H30H 108.8 . .
C29 C30 H30G 108.8 . .
C29 C30 H30H 108.8 . .
H30G C30 H30H 107.6 . .
O26 C31 H31 110.0 . .
O26 C31 C32 106.2(6) . .
C32 C31 H31 110.0 . .
C35 C31 O26 109.6(6) . .
C35 C31 H31 110.0 . .
C35 C31 C32 111.0(6) . .
O27 C32 C31 110.2(5) . .
O27 C32 H32E 109.0 . .
O27 C32 C33 110.3(6) . .
C31 C32 H32E 109.0 . .
C33 C32 C31 109.2(6) . .
C33 C32 H32E 109.0 . .
O28 C33 C32 110.4(6) . .
O28 C33 H33E 109.9 . .
O28 C33 C34 106.8(5) . .
C32 C33 H33E 109.9 . .
C32 C33 C34 109.9(6) . .
C34 C33 H33E 109.9 . .
O29 C34 C33 109.9(5) . .
O29 C34 H34 109.1 . .
O29 C34 K2 46.3(3) . 8_675
O31 C34 O29 109.7(6) . .
O31 C34 C33 109.8(6) . .
O31 C34 H34 109.1 . .
O31 C34 K2 146.9(5) . 8_675
C33 C34 H34 109.1 . .
C33 C34 K2 101.2(4) . 8_675
K2 C34 H34 69.7 8_675 .
O29 C35 C31 110.8(6) . .
O29 C35 H35F 108.3 . .
O29 C35 C36 105.8(6) . .
C31 C35 H35F 108.3 . .
C31 C35 C36 115.0(6) . .
C36 C35 H35F 108.3 . .
O30 C36 C35 108.9(6) . .
O30 C36 H36E 109.9 . .
O30 C36 H36F 109.9 . .
C35 C36 H36E 109.9 . .
C35 C36 H36F 109.9 . .
H36E C36 H36F 108.3 . .
O31 C37 H37E 109.9 . .
O31 C37 C38 108.1(6) . .
O31 C37 C41 108.1(6) . .
C38 C37 H37E 109.9 . .
C38 C37 C41 111.0(6) . .
C41 C37 H37E 109.9 . .
O32 C38 C37 111.6(6) . .
O32 C38 H38E 109.3 . .
O32 C38 C39 107.5(6) . .
C37 C38 H38E 109.3 . .
C37 C38 C39 109.8(6) . .
C39 C38 H38E 109.3 . .
O33 C39 C38 112.2(6) . .
O33 C39 H39 107.9 . .
O33 C39 C40 111.0(6) . .
C38 C39 H39 107.9 . .
C40 C39 C38 109.6(6) . .
C40 C39 H39 107.9 . .
O34 C40 O36 109.1(6) . .
O34 C40 C39 112.1(6) . .
O34 C40 H40E 109.2 . .
O36 C40 C39 107.8(6) . .
O36 C40 H40E 109.2 . .
C39 C40 H40E 109.2 . .
O34 C41 C37 110.4(6) . .
O34 C41 H41 109.9 . .
O34 C41 C42 104.4(7) . .
C37 C41 H41 109.9 . .
C42 C41 C37 112.1(7) . .
C42 C41 H41 109.9 . .
O35 C42 C41 114.8(9) . .
O35 C42 H42G 108.6 . .
O35 C42 H42H 108.6 . .
C41 C42 H42G 108.6 . .
C41 C42 H42H 108.6 . .
H42G C42 H42H 107.5 . .
O36 C43 H43 110.0 . .
O36 C43 C44 107.5(6) . .
O36 C43 C47 110.0(6) . .
C44 C43 H43 110.0 . .
C47 C43 H43 110.0 . .
C47 C43 C44 109.3(6) . .
O37 C44 C43 111.7(6) . .
O37 C44 H44 109.3 . .
O37 C44 C45 109.2(6) . .
C43 C44 H44 109.3 . .
C45 C44 C43 108.0(6) . .
C45 C44 H44 109.3 . .
O38 C45 C44 113.1(6) . .
O38 C45 H45 109.1 . .
O38 C45 C46 106.8(6) . .
C44 C45 H45 109.1 . .
C44 C45 C46 109.4(6) . .
C46 C45 H45 109.1 . .
O1 C46 O39 110.1(6) . .
O1 C46 C45 108.6(6) . .
O1 C46 H46 109.5 . .
O39 C46 C45 109.6(6) . .
O39 C46 H46 109.5 . .
C45 C46 H46 109.5 . .
O39 C47 C43 110.1(6) . .
O39 C47 H47 109.9 . .
O39 C47 C48 107.2(6) . .
C43 C47 H47 109.9 . .
C43 C47 C48 109.8(7) . .
C48 C47 H47 109.9 . .
O40 C48 C47 110.0(7) . .
O40 C48 H48E 109.7 . .
O40 C48 H48F 109.7 . .
O40 C48 K6 50.3(4) . .
C47 C48 H48E 109.7 . .
C47 C48 H48F 109.7 . .
C47 C48 K6 85.7(4) . .
H48E C48 H48F 108.2 . .
K6 C48 H48E 159.2 . .
K6 C48 H48F 78.2 . .
C50A O43A H43C 109.5 . .
C52A O44A C56A 119.1(9) . .
C50A C49A C54A 117.2(13) . .
C50A C49A C55A 123.9(17) . .
C54A C49A C55A 118.8(15) . .
O43A C50A C51A 116.7(12) . .
C49A C50A O43A 119.4(13) . .
C49A C50A C51A 123.4(13) . .
C50A C51A H51A 120.1 . .
C50A C51A C52A 119.8(11) . .
C52A C51A H51A 120.1 . .
O44A C52A C51A 122.3(11) . .
C53A C52A O44A 117.5(12) . .
C53A C52A C51A 120.1(12) . .
C52A C53A H53A 121.5 . .
C52A C53A C54A 116.9(13) . .
C54A C53A H53A 121.5 . .
C49A C54A C53A 122.4(12) . .
C49A C54A H54A 118.8 . .
C53A C54A H54A 118.8 . .
O41A C55A C49A 109.9(18) . .
O42A C55A O41A 140(3) . .
O42A C55A C49A 110(2) . .
O44A C56A H56A 109.5 . .
O44A C56A H56B 109.5 . .
O44A C56A H56C 109.5 . .
H56A C56A H56B 109.5 . .
H56A C56A H56C 109.5 . .
H56B C56A H56C 109.5 . .
C50D O43D H43D 109.5 . .
C52D O44D C56D 118.2(7) . .
C50D C49D C55D 121.2(8) . .
C54D C49D C50D 117.7(8) . .
C54D C49D C55D 120.9(7) . .
O43D C50D C49D 120.2(8) . .
O43D C50D C51D 117.9(8) . .
C51D C50D C49D 121.8(8) . .
C50D C51D H51D 121.3 . .
C50D C51D C52D 117.5(8) . .
C52D C51D H51D 121.3 . .
C51D C52D O44D 122.1(7) . .
C51D C52D C53D 121.0(8) . .
C53D C52D O44D 116.9(8) . .
C52D C53D H53D 119.7 . .
C54D C53D C52D 120.7(8) . .
C54D C53D H53D 119.7 . .
C49D C54D H54D 119.4 . .
C53D C54D C49D 121.2(8) . .
C53D C54D H54D 119.4 . .
O41D C55D O42D 123.5(9) . .
O41D C55D C49D 118.8(8) . .
O42D C55D C49D 117.7(8) . .
O44D C56D H56D 109.5 . .
O44D C56D H56E 109.5 . .
O44D C56D H56F 109.5 . .
H56D C56D H56E 109.5 . .
H56D C56D H56F 109.5 . .
H56E C56D H56F 109.5 . .
C50B O43B H43E 109.5 . .
C52B O44B C56B 116.0(8) . .
C50B C49B C55B 120.0(8) . .
C54B C49B C50B 117.9(9) . .
C54B C49B C55B 122.1(8) . .
O43B C50B C49B 121.9(8) . .
C51B C50B O43B 116.1(8) . .
C51B C50B C49B 122.0(9) . .
C50B C51B H51B 120.6 . .
C50B C51B C52B 118.8(8) . .
C52B C51B H51B 120.6 . .
O44B C52B C51B 123.7(8) . .
O44B C52B C53B 116.7(8) . .
C53B C52B C51B 119.6(8) . .
C52B C53B H53B 120.4 . .
C54B C53B C52B 119.3(9) . .
C54B C53B H53B 120.4 . .
C49B C54B H54B 118.9 . .
C53B C54B C49B 122.3(9) . .
C53B C54B H54B 118.9 . .
O41B C55B O42B 120.0(8) . .
O41B C55B C49B 121.9(8) . .
O42B C55B C49B 118.0(7) . .
O44B C56B H56G 109.5 . .
O44B C56B H56H 109.5 . .
O44B C56B H56I 109.5 . .
H56G C56B H56H 109.5 . .
H56G C56B H56I 109.5 . .
H56H C56B H56I 109.5 . .
C50C O43C H43F 109.5 . .
C52C O44C C56C 117.1(6) . .
C50C C49C C55C 121.0(7) . .
C54C C49C C50C 116.8(7) . .
C54C C49C C55C 121.8(7) . .
O43C C50C C49C 122.3(7) . .
O43C C50C C51C 117.4(7) . .
C51C C50C C49C 120.2(8) . .
C50C C51C H51C 120.0 . .
C52C C51C C50C 119.9(7) . .
C52C C51C H51C 120.0 . .
C51C C52C O44C 122.3(7) . .
C51C C52C C53C 121.3(7) . .
C53C C52C O44C 116.4(7) . .
C52C C53C H53C 121.2 . .
C54C C53C C52C 117.7(8) . .
C54C C53C H53C 121.2 . .
C49C C54C H54C 118.0 . .
C53C C54C C49C 124.0(7) . .
C53C C54C H54C 118.0 . .
O41C C55C O42C 122.7(7) . .
O41C C55C C49C 120.4(7) . .
O42C C55C C49C 116.4(7) . .
O44C C56C H56J 109.5 . .
O44C C56C H56K 109.5 . .
O44C C56C H56L 109.5 . .
H56J C56C H56K 109.5 . .
H56J C56C H56L 109.5 . .
H56K C56C H56L 109.5 . .
C50 O43 H43G 109.5 . .
C56 O44 C52 115.5(13) . .
C50 C49 C54 116.1(10) . .
C50 C49 C55 122.1(11) . .
C54 C49 C55 121.5(10) . .
O43 C50 C51 117.3(11) . .
C49 C50 O43 117.3(10) . .
C49 C50 C51 125.2(13) . .
C50 C51 H51 122.5 . .
C52 C51 C50 114.9(13) . .
C52 C51 H51 122.5 . .
O44 C52 C53 109.2(14) . .
C51 C52 O44 127.0(13) . .
C51 C52 C53 123.8(12) . .
C52 C53 H53 120.8 . .
C54 C53 C52 118.4(12) . .
C54 C53 H53 120.8 . .
C49 C54 H54 119.2 . .
C53 C54 C49 121.5(12) . .
C53 C54 H54 119.2 . .
O41 C55 C49 121.2(9) . .
O42 C55 O41 119.2(8) . .
O42 C55 C49 119.5(9) . .
O44 C56 H56M 109.5 . .
O44 C56 H56N 109.5 . .
O44 C56 H56O 109.5 . .
H56M C56 H56N 109.5 . .
H56M C56 H56O 109.5 . .
H56N C56 H56O 109.5 . .
C50E O43E H43H 109.5 . .
C56E O44E C52E 111.7(18) . .
C50E C49E C54E 120(2) . .
C50E C49E C55E 123(2) . .
C54E C49E C55E 118(2) . .
O43E C50E C49E 117(2) . .
O43E C50E C51E 122(3) . .
C49E C50E C51E 119(2) . .
C50E C51E H51E 115.1 . .
C52E C51E C50E 130(3) . .
C52E C51E H51E 115.1 . .
O44E C52E C51E 132(2) . .
O44E C52E C53E 118(2) . .
C51E C52E C53E 109(2) . .
C52E C53E H53E 118.1 . .
C54E C53E C52E 124(2) . .
C54E C53E H53E 118.1 . .
C49E C54E H54E 120.9 . .
C53E C54E C49E 118(2) . .
C53E C54E H54E 120.9 . .
O41E C55E C49E 120(2) . .
O42E C55E O41E 115(2) . .
O42E C55E C49E 124(2) . .
O44E C56E H56P 109.5 . .
O44E C56E H56Q 109.5 . .
O44E C56E H56R 109.5 . .
H56P C56E H56Q 109.5 . .
H56P C56E H56R 109.5 . .
H56Q C56E H56R 109.5 . .
C3S O3S H3S 109.5 . .
O3S C3S H3SA 109.5 . .
O3S C3S H3SB 109.5 . .
O3S C3S H3SC 109.5 . .
H3SA C3S H3SB 109.5 . .
H3SA C3S H3SC 109.5 . .
H3SB C3S H3SC 109.5 . .
C1S O1S H1S 109.5 . .
C1S O1S K6 111.7(5) . .
K6 O1S H1S 30.2 . .
O1S C1S H1SA 109.5 . .
O1S C1S H1SB 109.5 . .
O1S C1S H1SC 109.5 . .
H1SA C1S H1SB 109.5 . .
H1SA C1S H1SC 109.5 . .
H1SB C1S H1SC 109.5 . .
C5S O5S H5S 109.5 . .
O5S C5S H5SA 109.5 . .
O5S C5S H5SB 109.5 . .
O5S C5S H5SC 109.5 . .
H5SA C5S H5SB 109.5 . .
H5SA C5S H5SC 109.5 . .
H5SB C5S H5SC 109.5 . .
C4S O4S H4S 109.5 . .
O4S C4S H4SA 109.5 . .
O4S C4S H4SB 109.5 . .
O4S C4S H4SC 109.5 . .
H4SA C4S H4SB 109.5 . .
H4SA C4S H4SC 109.5 . .
H4SB C4S H4SC 109.5 . .
C2S O2S H2S 109.5 . .
O2S C2S H2SA 109.5 . .
O2S C2S H2SB 109.5 . .
O2S C2S H2SC 109.5 . .
H2SA C2S H2SB 109.5 . .
H2SA C2S H2SC 109.5 . .
H2SB C2S H2SC 109.5 . .
H10F O10S H10G 104.4 . .
H0AA O0AA H0AB 104.4 . .
H9SA O9S H9SB 104.4 . .
H7BB O7BA H7BC 104.5 . .
H4CA O4CA H4CB 104.6 . .
H7SA O7S H7SB 104.6 . .
H8SA O8S H8SB 104.5 . .
O2A K1 H3A 59.37(18) 4_465 4_465
O2A K1 C3A 43.80(17) 4_465 4_465
O2A K1 O32 111.09(17) 4_465 4_465
O2A K1 H33 77.02(18) 4_465 4_465
O3A K1 O2A 61.71(15) 4_465 4_465
O3A K1 H3A 8.58(5) 4_465 4_465
O3A K1 O19A 117.76(16) 4_465 .
O3A K1 O20A 150.42(17) 4_465 .
O3A K1 C3A 24.36(16) 4_465 4_465
O3A K1 O20B 71.17(16) 4_465 5_655
O3A K1 O32 97.28(16) 4_465 4_465
O3A K1 H33 119.75(18) 4_465 4_465
H3A K1 H33 111.6 4_465 4_465
O19A K1 O2A 78.02(15) . 4_465
O19A K1 H3A 122.88(19) . 4_465
O19A K1 C3A 94.61(17) . 4_465
O19A K1 O32 142.70(16) . 4_465
O19A K1 H33 91.58(16) . 4_465
O20A K1 O2A 135.73(16) . 4_465
O20A K1 H3A 157.8(2) . 4_465
O20A K1 O19A 60.13(15) . .
O20A K1 C3A 144.91(18) . 4_465
O20A K1 O20B 81.36(17) . 5_655
O20A K1 O32 95.80(17) . 4_465
O20A K1 H33 89.62(18) . 4_465
C3A K1 H3A 28.27(19) 4_465 4_465
C3A K1 H33 116.90(19) 4_465 4_465
O19B K1 O2A 146.10(16) 5_655 4_465
O19B K1 O3A 85.40(16) 5_655 4_465
O19B K1 H3A 89.27(19) 5_655 4_465
O19B K1 O19A 114.05(16) 5_655 .
O19B K1 O20A 71.18(16) 5_655 .
O19B K1 C3A 102.41(17) 5_655 4_465
O19B K1 O20B 60.01(16) 5_655 5_655
O19B K1 O32 79.17(16) 5_655 4_465
O19B K1 H33 131.08(18) 5_655 4_465
O20B K1 O2A 98.88(17) 5_655 4_465
O20B K1 H3A 79.7(2) 5_655 4_465
O20B K1 O19A 70.71(16) 5_655 .
O20B K1 C3A 66.57(18) 5_655 4_465
O20B K1 O32 137.88(17) 5_655 4_465
O20B K1 H33 162.29(18) 5_655 4_465
O32 K1 H3A 90.5(2) 4_465 4_465
O32 K1 C3A 117.32(18) 4_465 4_465
O32 K1 H33 57.92(16) 4_465 4_465
O33 K1 O2A 90.50(17) 4_465 4_465
O33 K1 O3A 137.29(17) 4_465 4_465
O33 K1 H3A 129.0(2) 4_465 4_465
O33 K1 O19A 83.28(15) 4_465 .
O33 K1 O20A 72.00(17) 4_465 .
O33 K1 C3A 132.92(18) 4_465 4_465
O33 K1 O19B 121.43(17) 4_465 5_655
O33 K1 O20B 149.62(17) 4_465 5_655
O33 K1 O32 61.20(15) 4_465 4_465
O33 K1 H33 17.63(4) 4_465 4_465
O29A K2 O2B 80.90(15) . 8_665
O29A K2 O22B 149.84(16) . .
O29A K2 C3B 94.41(16) . 8_665
O29A K2 O30 66.80(15) . 8_765
O29A K2 C34 128.67(17) . 8_765
O30A K2 O29A 59.72(15) . .
O30A K2 O2B 136.86(16) . 8_665
O30A K2 O22B 97.93(16) . .
O30A K2 C3B 146.19(18) . 8_665
O30A K2 O30 85.32(16) . 8_765
O30A K2 C34 81.58(16) . 8_765
O2B K2 O22B 110.30(16) 8_665 .
O2B K2 C3B 43.43(16) 8_665 8_665
O2B K2 O30 95.33(15) 8_665 8_765
O2B K2 C34 140.93(16) 8_665 8_765
O3B K2 O29A 117.02(15) 8_665 .
O3B K2 O30A 152.56(18) 8_665 .
O3B K2 O2B 60.02(15) 8_665 8_665
O3B K2 O22B 92.21(16) 8_665 .
O3B K2 O23B 134.30(19) 8_665 .
O3B K2 C3B 23.89(17) 8_665 8_665
O3B K2 O29 84.07(16) 8_665 8_765
O3B K2 O30 69.93(16) 8_665 8_765
O3B K2 C34 82.02(17) 8_665 8_765
O22B K2 C3B 113.13(18) . 8_665
O22B K2 O30 136.00(15) . 8_765
O22B K2 C34 58.88(16) . 8_765
O23B K2 O29A 91.95(16) . .
O23B K2 O30A 72.05(17) . .
O23B K2 O2B 94.08(16) . 8_665
O23B K2 O22B 60.17(16) . .
O23B K2 C3B 134.81(18) . 8_665
O23B K2 O30 154.95(17) . 8_765
O23B K2 C34 107.73(17) . 8_765
C3B K2 C34 102.68(18) 8_665 8_765
O29 K2 O29A 108.01(16) 8_765 .
O29 K2 O30A 72.58(16) 8_765 .
O29 K2 O2B 142.08(15) 8_765 8_665
O29 K2 O22B 80.77(15) 8_765 .
O29 K2 O23B 121.56(16) 8_765 .
O29 K2 C3B 98.66(17) 8_765 8_665
O29 K2 O30 58.25(14) 8_765 8_765
O29 K2 C34 22.25(16) 8_765 8_765
O30 K2 C3B 63.30(16) 8_765 8_665
O30 K2 C34 78.52(16) 8_765 8_765
O32A K3 C39A 42.87(15) . .
O32A K3 O40B 135.19(15) . 8_665
O32A K3 C3 107.57(17) . .
O33A K3 O32A 61.29(14) . .
O33A K3 C39A 22.35(16) . .
O33A K3 O39B 125.12(16) . 8_665
O33A K3 O40B 156.77(15) . 8_665
O33A K3 O2 89.23(16) . .
O33A K3 O19 95.33(15) . 3_654
O33A K3 C3 128.51(18) . .
O39B K3 O32A 77.93(15) 8_665 .
O39B K3 C39A 103.60(17) 8_665 .
O39B K3 O40B 59.35(14) 8_665 8_665
O39B K3 O2 140.44(16) 8_665 .
O39B K3 O19 113.81(15) 8_665 3_654
O39B K3 C3 96.60(17) 8_665 .
O40B K3 C39A 154.54(17) 8_665 .
O40B K3 C3 67.80(17) 8_665 .
O2 K3 O32A 108.38(15) . .
O2 K3 C39A 106.60(17) . .
O2 K3 O40B 97.60(16) . 8_665
O2 K3 C3 43.89(17) . .
O3 K3 O32A 87.96(16) . .
O3 K3 O33A 129.41(17) . .
O3 K3 C39A 125.92(17) . .
O3 K3 O39B 79.75(16) . 8_665
O3 K3 O40B 72.66(16) . 8_665
O3 K3 O2 61.95(15) . .
O3 K3 O19 114.91(16) . 3_654
O3 K3 O20 157.46(17) . 3_654
O3 K3 C3 23.56(17) . .
O19 K3 O32A 155.28(16) 3_654 .
O19 K3 C39A 112.46(16) 3_654 .
O19 K3 O40B 64.99(14) 3_654 8_665
O19 K3 O2 77.04(14) 3_654 .
O19 K3 C3 93.06(16) 3_654 .
O20 K3 O32A 100.03(16) 3_654 .
O20 K3 O33A 72.16(16) 3_654 .
O20 K3 C39A 70.71(17) 3_654 .
O20 K3 O39B 81.37(16) 3_654 8_665
O20 K3 O40B 87.16(16) 3_654 8_665
O20 K3 O2 132.74(16) 3_654 .
O20 K3 O19 62.56(14) 3_654 3_654
O20 K3 C3 151.29(18) 3_654 .
C3 K3 C39A 136.56(19) . .
O32B K4 O33B 61.05(15) . .
O32B K4 C39B 43.18(17) . .
O32B K4 O9 77.25(16) . .
O32B K4 O10 150.79(18) . 8_665
O32B K4 C12 127.9(2) . 8_665
O32B K4 C18 97.7(2) . .
O32B K4 K4 124.79(13) . 8_665
O33B K4 C39B 23.28(16) . .
O33B K4 O10 93.95(16) . 8_665
O33B K4 C12 68.04(19) . 8_665
O33B K4 C18 124.3(2) . .
O33B K4 K4 105.75(13) . 8_665
C39B K4 K4 126.65(15) . 8_665
O9 K4 O33B 135.16(17) . .
O9 K4 C39B 120.40(18) . .
O9 K4 O10 119.42(16) . 8_665
O9 K4 C12 143.03(19) . 8_665
O9 K4 C18 74.3(2) . .
O9 K4 K4 84.04(12) . 8_665
O10 K4 O32B 137.04(19) . .
O10 K4 O33B 153.58(19) . .
O10 K4 C39B 115.89(18) 8_665 .
O10 K4 C39B 176.1(2) . .
O10 K4 O9 60.19(17) . .
O10 K4 O10 62.2(2) . 8_665
O10 K4 C12 88.4(2) . 8_665
O10 K4 C12 26.29(18) 8_665 8_665
O10 K4 C18 109.6(2) 8_665 .
O10 K4 C18 77.4(2) . .
O10 K4 K4 49.54(15) . 8_665
O10 K4 K4 43.54(12) 8_665 8_665
O15 K4 O32B 87.9(2) . .
O15 K4 O33B 101.5(2) . .
O15 K4 C39B 85.2(2) . .
O15 K4 O9 92.14(19) . .
O15 K4 O10 113.4(2) . 8_665
O15 K4 O10 98.6(2) . .
O15 K4 C12 112.9(2) . 8_665
O15 K4 C18 22.9(2) . .
O15 K4 K4 144.79(18) . 8_665
C12 K4 C39B 89.6(2) 8_665 .
C12 K4 C18 120.2(2) 8_665 .
C12 K4 K4 59.68(15) 8_665 8_665
C18 K4 C39B 106.5(2) . .
C18 K4 K4 126.33(17) . 8_665
O22A K5 C27A 42.86(16) . .
O22A K5 O29B 149.10(16) . .
O22A K5 C15 111.86(18) . .
O23A K5 O22A 60.64(15) . .
O23A K5 O39A 114.31(17) . 4_465
O23A K5 O40A 149.69(19) . 4_465
O23A K5 C27A 21.63(16) . .
O23A K5 O29B 88.92(16) . .
O23A K5 O30B 66.22(18) . .
O23A K5 O12 94.28(16) . .
O23A K5 O13 137.50(17) . .
O23A K5 C15 134.83(17) . .
O39A K5 O22A 75.53(15) 4_465 .
O39A K5 O40A 60.93(16) 4_465 4_465
O39A K5 C27A 94.49(17) 4_465 .
O39A K5 O29B 116.81(16) 4_465 .
O39A K5 O13 86.75(16) 4_465 .
O39A K5 C15 104.87(17) 4_465 .
O40A K5 O22A 134.37(16) 4_465 .
O40A K5 C27A 146.10(19) 4_465 .
O40A K5 O29B 70.31(17) 4_465 .
O40A K5 O13 72.65(18) 4_465 .
O40A K5 C15 70.13(18) 4_465 .
O29B K5 C27A 106.32(17) . .
O29B K5 C15 92.95(17) . .
O30B K5 O22A 100.82(17) . .
O30B K5 O39A 78.17(17) . 4_465
O30B K5 O40A 83.87(19) . 4_465
O30B K5 C27A 67.46(18) . .
O30B K5 O29B 58.31(16) . .
O30B K5 O13 156.18(18) . .
O30B K5 C15 147.0(2) . .
O12 K5 O22A 110.35(16) . .
O12 K5 O39A 148.45(17) . 4_465
O12 K5 O40A 100.86(17) . 4_465
O12 K5 C27A 110.88(17) . .
O12 K5 O29B 74.71(15) . .
O12 K5 O30B 128.18(17) . .
O12 K5 O13 62.38(15) . .
O12 K5 C15 43.67(16) . .
O13 K5 O22A 92.99(16) . .
O13 K5 C27A 132.81(18) . .
O13 K5 O29B 115.00(16) . .
O13 K5 C15 23.61(17) . .
C15 K5 C27A 142.85(18) . .
O9B K6 C27 109.26(17) 3_554 3_654
O9B K6 C48 84.57(17) 3_554 .
O10B K6 O9B 59.30(19) 3_554 3_554
O10B K6 O5 68.81(19) 3_554 .
O10B K6 O22 122.5(2) 3_554 3_654
O10B K6 O23 77.60(19) 3_554 3_654
O10B K6 O39 142.32(19) 3_554 .
O10B K6 O40 93.9(2) 3_554 .
O10B K6 C27 83.1(2) 3_554 3_654
O10B K6 C48 117.0(2) 3_554 .
O10B K6 O1S 131.51(19) 3_554 .
O5 K6 O9B 120.86(18) . 3_554
O5 K6 O23 108.30(19) . 3_654
O5 K6 C27 89.7(2) . 3_654
O5 K6 C48 95.8(2) . .
O22 K6 O9B 143.06(16) 3_654 3_554
O22 K6 O5 88.11(19) 3_654 .
O22 K6 O23 60.44(15) 3_654 3_654
O22 K6 C27 43.41(17) 3_654 3_654
O22 K6 C48 117.17(18) 3_654 .
O23 K6 O9B 87.13(16) 3_654 3_554
O23 K6 C27 23.50(16) 3_654 3_654
O23 K6 C48 155.44(19) 3_654 .
O39 K6 O9B 126.88(16) . 3_554
O39 K6 O5 80.81(17) . .
O39 K6 O22 76.40(15) . 3_654
O39 K6 O23 134.97(16) . 3_654
O39 K6 C27 119.43(17) . 3_654
O39 K6 C48 43.13(17) . .
O40 K6 O9B 72.01(16) . 3_554
O40 K6 O5 85.8(2) . .
O40 K6 O22 137.66(17) . 3_654
O40 K6 O23 158.90(17) . 3_654
O40 K6 O39 61.26(15) . .
O40 K6 C27 175.27(19) . 3_654
O40 K6 C48 23.15(18) . .
O40 K6 O1S 84.61(18) . .
C48 K6 C27 159.8(2) . 3_654
O1S K6 O9B 74.48(16) . 3_554
O1S K6 O5 158.08(19) . .
O1S K6 O22 85.75(17) . 3_654
O1S K6 O23 86.80(17) . 3_654
O1S K6 O39 77.29(16) . .
O1S K6 C27 100.12(18) . 3_654
O1S K6 C48 68.71(19) . .

loop_
_geom_bond_atom_site_label_1
_geom_bond_atom_site_label_2
_geom_bond_distance
_geom_bond_site_symmetry_2
O1A C1A 1.433(9) .
O1A C46A 1.381(8) .
O1BA H1BA 0.8400 .
O1BA C12A 1.436(17) .
O2A H2A 0.8400 .
O2A C2A 1.453(9) .
O2A K1 2.851(6) 3_654
O3A H3A 0.8400 .
O3A C3A 1.445(9) .
O3A K1 2.758(6) 3_654
O4A C4A 1.410(10) .
O4A C5A 1.423(9) .
O5A H5A 0.8400 .
O5A C6A 1.432(10) .
O6A C4A 1.400(9) .
O6A C7A 1.467(8) .
O7A H7A 0.8400 .
O7A C8A 1.425(10) .
O8A H8A 0.8400 .
O8A C9A 1.443(10) .
O9A C10A 1.408(9) .
O9A C11A 1.457(9) .
O10A H10A 0.8400 .
O10A C12A 1.387(16) .
O11A C10A 1.428(9) .
O11A C13A 1.422(8) .
O12A H12A 0.8400 .
O12A C14A 1.444(10) .
O13A H13A 0.8400 .
O13A C15A 1.449(10) .
O14A C16A 1.407(9) .
O14A C17A 1.433(9) .
O15A H15A 0.8400 .
O15A C18A 1.380(13) .
O16A C16A 1.444(9) .
O16A C19A 1.421(9) .
O17A H17A 0.8400 .
O17A C20A 1.438(9) .
O18A H18A 0.8400 .
O18A C21A 1.420(9) .
O19A C22A 1.444(9) .
O19A C23A 1.434(9) .
O19A K1 2.812(5) .
O20A H20A 0.8400 .
O20A C24A 1.442(9) .
O20A K1 2.764(6) .
O21A C22A 1.407(8) .
O21A C25A 1.459(9) .
O22A H22A 0.8400 .
O22A C26A 1.455(9) .
O22A K5 2.926(5) .
O23A H23A 0.8400 .
O23A C27A 1.400(9) .
O23A K5 2.701(6) .
O24A C28A 1.447(10) .
O24A C29A 1.467(9) .
O25A H25A 0.8400 .
O25A C30A 1.449(10) .
O26A C28A 1.418(9) .
O26A C31A 1.423(9) .
O27A H27A 0.8400 .
O27A C32A 1.398(9) .
O28A H28A 0.8400 .
O28A C33A 1.438(9) .
O29A C34A 1.450(9) .
O29A C35A 1.454(8) .
O29A K2 2.788(5) .
O30A H30A 0.8400 .
O30A C36A 1.409(9) .
O30A K2 2.783(5) .
O31A C34A 1.430(9) .
O31A C37A 1.414(8) .
O32A H32A 0.8400 .
O32A C38A 1.404(9) .
O32A K3 2.894(5) .
O33A H33A 0.8400 .
O33A C39A 1.441(9) .
O33A K3 2.737(6) .
O34A C40A 1.443(10) .
O34A C41A 1.458(9) .
O35A H35A 0.8400 .
O35A C42A 1.414(11) .
O36A C40A 1.424(9) .
O36A C43A 1.439(9) .
O37A H37A 0.8400 .
O37A C44A 1.444(9) .
O38A H38A 0.8400 .
O38A C45A 1.447(9) .
O39A C46A 1.427(9) .
O39A C47A 1.467(9) .
O39A K5 2.778(5) 3_654
O40A H40A 0.8400 .
O40A C48A 1.416(10) .
O40A K5 2.779(6) 3_654
C1A H1A 1.0000 .
C1A C2A 1.509(11) .
C1A C5A 1.534(11) .
C2A H2AA 1.0000 .
C2A C3A 1.504(11) .
C3A H3AA 1.0000 .
C3A C4A 1.531(12) .
C3A K1 3.403(8) 3_654
C4A H4A 1.0000 .
C5A H5AA 1.0000 .
C5A C6A 1.518(11) .
C6A H6AA 0.9900 .
C6A H6AB 0.9900 .
C7A H7AA 1.0000 .
C7A C8A 1.495(11) .
C7A C11A 1.521(11) .
C8A H8AA 1.0000 .
C8A C9A 1.507(10) .
C9A H9A 1.0000 .
C9A C10A 1.494(11) .
C10A H10B 1.0000 .
C11A H11A 1.0000 .
C11A C12A 1.520(12) .
C12A H12D 0.9900 .
C12A H12E 0.9900 .
C12A H12B 0.9900 .
C12A H12C 0.9900 .
C13A H13B 1.0000 .
C13A C14A 1.538(11) .
C13A C17A 1.546(11) .
C14A H14A 1.0000 .
C14A C15A 1.475(10) .
C15A H15B 1.0000 .
C15A C16A 1.531(12) .
C16A H16A 1.0000 .
C17A H17B 1.0000 .
C17A C18A 1.501(12) .
C18A H18B 0.9900 .
C18A H18C 0.9900 .
C19A H19A 1.0000 .
C19A C20A 1.493(10) .
C19A C23A 1.521(11) .
C20A H20B 1.0000 .
C20A C21A 1.515(10) .
C21A H21A 1.0000 .
C21A C22A 1.504(10) .
C22A H22B 1.0000 .
C23A H23B 1.0000 .
C23A C24A 1.469(10) .
C24A H24A 0.9900 .
C24A H24B 0.9900 .
C25A H25B 1.0000 .
C25A C26A 1.489(11) .
C25A C29A 1.549(11) .
C26A H26A 1.0000 .
C26A C27A 1.537(10) .
C27A H27B 1.0000 .
C27A C28A 1.521(11) .
C27A K5 3.495(8) .
C28A H28B 1.0000 .
C29A H29A 1.0000 .
C29A C30A 1.488(12) .
C30A H30B 0.9900 .
C30A H30C 0.9900 .
C31A H31A 1.0000 .
C31A C32A 1.534(10) .
C31A C35A 1.519(10) .
C32A H32B 1.0000 .
C32A C33A 1.509(10) .
C33A H33B 1.0000 .
C33A C34A 1.504(11) .
C34A H34A 1.0000 .
C35A H35B 1.0000 .
C35A C36A 1.504(11) .
C36A H36A 0.9900 .
C36A H36B 0.9900 .
C37A H37B 1.0000 .
C37A C38A 1.563(11) .
C37A C41A 1.497(12) .
C38A H38B 1.0000 .
C38A C39A 1.538(10) .
C39A H39A 1.0000 .
C39A C40A 1.483(11) .
C39A K3 3.528(8) .
C40A H40B 1.0000 .
C41A H41A 1.0000 .
C41A C42A 1.503(12) .
C42A H42A 0.9900 .
C42A H42B 0.9900 .
C43A H43A 1.0000 .
C43A C44A 1.521(11) .
C43A C47A 1.480(11) .
C44A H44A 1.0000 .
C44A C45A 1.491(11) .
C45A H45A 1.0000 .
C45A C46A 1.526(11) .
C46A H46A 1.0000 .
C47A H47A 1.0000 .
C47A C48A 1.530(12) .
C48A H48A 0.9900 .
C48A H48B 0.9900 .
O1B C1B 1.434(9) .
O1B C46B 1.411(9) .
O2B H2B 0.8400 .
O2B C2B 1.433(8) .
O2B K2 2.953(5) 8_665
O3B H3B 0.8400 .
O3B C3B 1.433(9) .
O3B K2 2.716(5) 8_665
O4B C4B 1.408(9) .
O4B C5B 1.429(9) .
O5B H5B 0.8400 .
O5B C6B 1.395(11) .
O6B C4B 1.444(9) .
O6B C7B 1.434(9) .
O7B H7B 0.8400 .
O7B C8B 1.444(10) .
O8B H8B 0.8400 .
O8B C9B 1.432(11) .
O9B C10B 1.382(10) .
O9B C11B 1.432(10) .
O9B K6 2.934(6) 4_455
O10B H10C 0.8400 .
O10B C12B 1.445(12) .
O10B K6 2.736(7) 4_455
O11B C10B 1.452(10) .
O11B C13B 1.405(10) .
O12B H12F 0.8400 .
O12B C14B 1.404(11) .
O13B H13C 0.8400 .
O13B C15B 1.362(12) .
O14B C16B 1.392(12) .
O14B C17B 1.435(11) .
O15B H15C 0.8400 .
O15B C18B 1.441(13) .
O16B C16B 1.487(11) .
O16B C19B 1.458(10) .
O17B H17C 0.8400 .
O17B C20B 1.435(11) .
O18B H18D 0.8400 .
O18B C21B 1.416(10) .
O19B C22B 1.398(9) .
O19B C23B 1.441(9) .
O19B K1 2.743(6) 5_645
O20B H20C 0.8400 .
O20B C24B 1.428(10) .
O20B K1 2.790(6) 5_645
O21B C22B 1.402(10) .
O21B C25B 1.459(10) .
O22B H22C 0.8400 .
O22B C26B 1.424(10) .
O22B K2 2.988(6) .
O23B H23C 0.8400 .
O23B C27B 1.460(9) .
O23B K2 2.750(6) .
O24B C28B 1.444(9) .
O24B C29B 1.434(10) .
O25B H25C 0.8400 .
O25B C30B 1.441(10) .
O26B C28B 1.432(9) .
O26B C31B 1.447(9) .
O27B H27C 0.8400 .
O27B C32B 1.427(9) .
O28B H28C 0.8400 .
O28B C33B 1.433(10) .
O29B C34B 1.405(9) .
O29B C35B 1.449(10) .
O29B K5 2.958(6) .
O30B H30D 0.8400 .
O30B C36B 1.407(10) .
O30B K5 2.739(6) .
O31B C34B 1.396(10) .
O31B C37B 1.448(10) .
O32B H32C 0.8400 .
O32B C38B 1.404(9) .
O32B K4 2.704(6) .
O33B H33C 0.8400 .
O33B C39B 1.427(9) .
O33B K4 2.866(6) .
O34B C40B 1.424(9) .
O34B C41B 1.465(10) .
O35B H35C 0.8400 .
O35B C42B 1.282(16) .
O35C H35D 0.8400 .
O35C C42B 1.37(3) .
O36B C40B 1.428(9) .
O36B C43B 1.440(9) .
O37B H37C 0.8400 .
O37B C44B 1.424(9) .
O38B H38C 0.8400 .
O38B C45B 1.415(8) .
O39B C46B 1.420(9) .
O39B C47B 1.454(9) .
O39B K3 2.750(5) 8_665
O40B H40C 0.8400 .
O40B C48B 1.433(9) .
O40B K3 2.968(5) 8_665
C1B H1B 1.0000 .
C1B C2B 1.525(10) .
C1B C5B 1.541(11) .
C2B H2BA 1.0000 .
C2B C3B 1.542(10) .
C3B H3BA 1.0000 .
C3B C4B 1.534(10) .
C3B K2 3.403(7) 8_665
C4B H4B 1.0000 .
C5B H5BA 1.0000 .
C5B C6B 1.526(11) .
C6B H6BA 0.9900 .
C6B H6BB 0.9900 .
C7B H7BA 1.0000 .
C7B C8B 1.516(12) .
C7B C11B 1.499(11) .
C8B H8BA 1.0000 .
C8B C9B 1.524(12) .
C9B H9B 1.0000 .
C9B C10B 1.476(11) .
C10B H10D 1.0000 .
C11B H11B 1.0000 .
C11B C12B 1.518(11) .
C12B H12G 0.9900 .
C12B H12H 0.9900 .
C13B H13D 1.0000 .
C13B C14B 1.524(14) .
C13B C17B 1.521(14) .
C14B H14B 1.0000 .
C14B C15B 1.584(14) .
C15B H15D 1.0000 .
C15B C16B 1.473(14) .
C16B H16B 1.0000 .
C17B H17D 1.0000 .
C17B C18B 1.536(14) .
C18B H18E 0.9900 .
C18B H18F 0.9900 .
C19B H19B 1.0000 .
C19B C20B 1.533(12) .
C19B C23B 1.508(11) .
C20B H20D 1.0000 .
C20B C21B 1.516(13) .
C21B H21B 1.0000 .
C21B C22B 1.525(12) .
C22B H22D 1.0000 .
C23B H23D 1.0000 .
C23B C24B 1.494(11) .
C24B H24C 0.9900 .
C24B H24D 0.9900 .
C25B H25D 1.0000 .
C25B C26B 1.492(11) .
C25B C29B 1.556(12) .
C26B H26B 1.0000 .
C26B C27B 1.515(12) .
C27B H27D 1.0000 .
C27B C28B 1.528(12) .
C28B H28D 1.0000 .
C29B H29B 1.0000 .
C29B C30B 1.480(10) .
C30B H30E 0.9900 .
C30B H30F 0.9900 .
C31B H31B 1.0000 .
C31B C32B 1.556(11) .
C31B C35B 1.524(11) .
C32B H32D 1.0000 .
C32B C33B 1.538(11) .
C33B H33D 1.0000 .
C33B C34B 1.518(11) .
C34B H34B 1.0000 .
C35B H35E 1.0000 .
C35B C36B 1.528(11) .
C36B H36C 0.9900 .
C36B H36D 0.9900 .
C37B H37D 1.0000 .
C37B C38B 1.508(11) .
C37B C41B 1.558(12) .
C38B H38D 1.0000 .
C38B C39B 1.559(11) .
C39B H39B 1.0000 .
C39B C40B 1.531(11) .
C39B K4 3.501(8) .
C40B H40D 1.0000 .
C41B H41B 1.0000 .
C41B C42B 1.502(12) .
C42B H42C 0.9900 .
C42B H42D 0.9900 .
C42B H42E 0.9900 .
C42B H42F 0.9900 .
C43B H43B 1.0000 .
C43B C44B 1.496(10) .
C43B C47B 1.520(10) .
C44B H44B 1.0000 .
C44B C45B 1.530(11) .
C45B H45B 1.0000 .
C45B C46B 1.540(11) .
C46B H46B 1.0000 .
C47B H47B 1.0000 .
C47B C48B 1.518(10) .
C48B H48C 0.9900 .
C48B H48D 0.9900 .
O1 C1 1.419(9) .
O1 C46 1.390(9) .
O2 H2 0.8400 .
O2 C2 1.428(9) .
O2 K3 2.861(5) .
O3 H3 0.8400 .
O3 C3 1.430(9) .
O3 K3 2.657(5) .
O4 C4 1.411(9) .
O4 C5 1.461(10) .
O5 H5 0.8400 .
O5 C6 1.453(11) .
O5 K6 2.843(6) .
O6 C4 1.427(9) .
O6 C7 1.435(9) .
O7 H7 0.8400 .
O7 C8 1.414(8) .
O8 H8 0.8400 .
O8 C9 1.438(9) .
O9 C10 1.439(10) .
O9 C11 1.450(9) .
O9 K4 2.838(6) .
O10 H10 0.8400 .
O10 C12 1.443(10) .
O10 K4 2.954(7) 8_665
O10 K4 2.675(6) .
O11 C10 1.414(9) .
O11 C13 1.450(8) .
O12 H12 0.8400 .
O12 C14 1.421(9) .
O12 K5 2.734(5) .
O13 H13 0.8400 .
O13 C15 1.408(9) .
O13 K5 2.801(6) .
O14 C16 1.404(9) .
O14 C17 1.433(9) .
O15 H15 0.8400 .
O15 C18 1.425(12) .
O15 K4 2.591(7) .
O16 C16 1.417(9) .
O16 C19 1.427(9) .
O17 H17 0.8400 .
O17 C20 1.451(9) .
O18 H18 0.8400 .
O18 C21 1.433(9) .
O19 C22 1.415(9) .
O19 C23 1.439(8) .
O19 K3 2.776(5) 4_465
O20 H20 0.8400 .
O20 C24 1.437(8) .
O20 K3 2.704(5) 4_465
O21 C22 1.420(8) .
O21 C25 1.440(9) .
O22 H22 0.8400 .
O22 C26 1.460(9) .
O22 K6 2.802(6) 4_465
O23 H23 0.8400 .
O23 C27 1.428(9) .
O23 K6 2.903(5) 4_465
O24 C28 1.410(9) .
O24 C29 1.459(9) .
O25 H25 0.8400 .
O25 C30 1.413(9) .
O26 C28 1.415(9) .
O26 C31 1.466(9) .
O27 H27 0.8400 .
O27 C32 1.442(8) .
O28 H28 0.8400 .
O28 C33 1.439(9) .
O29 C34 1.432(9) .
O29 C35 1.438(9) .
O29 K2 2.736(5) 8_675
O30 H30 0.8400 .
O30 C36 1.420(9) .
O30 K2 3.034(6) 8_675
O31 C34 1.418(9) .
O31 C37 1.420(9) .
O32 H32 0.8400 .
O32 C38 1.435(9) .
O32 K1 2.890(6) 3_654
O33 H33 0.8400 .
O33 C39 1.442(9) .
O33 K1 2.733(6) 3_654
O34 C40 1.413(10) .
O34 C41 1.453(9) .
O35 H35 0.8400 .
O35 C42 1.388(12) .
O36 C40 1.432(9) .
O36 C43 1.417(9) .
O37 H37 0.8400 .
O37 C44 1.418(9) .
O38 H38 0.8400 .
O38 C45 1.397(9) .
O39 C46 1.471(9) .
O39 C47 1.431(9) .
O39 K6 2.800(5) .
O40 H40 0.8400 .
O40 C48 1.422(10) .
O40 K6 2.784(6) .
C1 H1 1.0000 .
C1 C2 1.501(11) .
C1 C5 1.538(11) .
C2 H2C 1.0000 .
C2 C3 1.546(11) .
C3 H3C 1.0000 .
C3 C4 1.544(11) .
C3 K3 3.393(8) .
C4 H4 1.0000 .
C5 H5C 1.0000 .
C5 C6 1.469(12) .
C6 H6A 0.9900 .
C6 H6B 0.9900 .
C7 H7C 1.0000 .
C7 C8 1.528(11) .
C7 C11 1.565(11) .
C8 H8C 1.0000 .
C8 C9 1.531(11) .
C9 H9 1.0000 .
C9 C10 1.533(11) .
C10 H10E 1.0000 .
C11 H11 1.0000 .
C11 C12 1.475(11) .
C12 H12I 0.9900 .
C12 H12J 0.9900 .
C12 K4 3.257(9) 8_665
C13 H13E 1.0000 .
C13 C14 1.499(10) .
C13 C17 1.576(11) .
C14 H14 1.0000 .
C14 C15 1.533(9) .
C15 H15E 1.0000 .
C15 C16 1.535(11) .
C15 K5 3.417(8) .
C16 H16 1.0000 .
C17 H17E 1.0000 .
C17 C18 1.530(13) .
C18 H18G 0.9900 .
C18 H18H 0.9900 .
C18 K4 3.395(10) .
C19 H19 1.0000 .
C19 C20 1.544(11) .
C19 C23 1.518(10) .
C20 H20E 1.0000 .
C20 C21 1.511(11) .
C21 H21 1.0000 .
C21 C22 1.512(10) .
C22 H22E 1.0000 .
C23 H23E 1.0000 .
C23 C24 1.539(10) .
C24 H24E 0.9900 .
C24 H24F 0.9900 .
C25 H25E 1.0000 .
C25 C26 1.533(10) .
C25 C29 1.555(10) .
C26 H26 1.0000 .
C26 C27 1.521(11) .
C27 H27E 1.0000 .
C27 C28 1.528(11) .
C27 K6 3.499(8) 4_465
C28 H28E 1.0000 .
C29 H29 1.0000 .
C29 C30 1.511(11) .
C30 H30G 0.9900 .
C30 H30H 0.9900 .
C31 H31 1.0000 .
C31 C32 1.525(10) .
C31 C35 1.466(11) .
C32 H32E 1.0000 .
C32 C33 1.504(10) .
C33 H33E 1.0000 .
C33 C34 1.527(11) .
C34 H34 1.0000 .
C34 K2 3.521(8) 8_675
C35 H35F 1.0000 .
C35 C36 1.543(11) .
C36 H36E 0.9900 .
C36 H36F 0.9900 .
C37 H37E 1.0000 .
C37 C38 1.512(11) .
C37 C41 1.527(12) .
C38 H38E 1.0000 .
C38 C39 1.536(10) .
C39 H39 1.0000 .
C39 C40 1.518(11) .
C40 H40E 1.0000 .
C41 H41 1.0000 .
C41 C42 1.512(13) .
C42 H42G 0.9900 .
C42 H42H 0.9900 .
C43 H43 1.0000 .
C43 C44 1.547(11) .
C43 C47 1.519(12) .
C44 H44 1.0000 .
C44 C45 1.522(11) .
C45 H45 1.0000 .
C45 C46 1.546(11) .
C46 H46 1.0000 .
C47 H47 1.0000 .
C47 C48 1.531(11) .
C48 H48E 0.9900 .
C48 H48F 0.9900 .
C48 K6 3.467(8) .
O41A C55A 1.34(3) .
O42A C55A 1.26(2) .
O43A H43C 0.8400 .
O43A C50A 1.357(14) .
O44A C52A 1.352(13) .
O44A C56A 1.471(13) .
C49A C50A 1.327(18) .
C49A C54A 1.41(2) .
C49A C55A 1.61(3) .
C50A C51A 1.374(16) .
C51A H51A 0.9500 .
C51A C52A 1.481(16) .
C52A C53A 1.308(16) .
C53A H53A 0.9500 .
C53A C54A 1.50(2) .
C54A H54A 0.9500 .
C56A H56A 0.9800 .
C56A H56B 0.9800 .
C56A H56C 0.9800 .
O41D C55D 1.246(10) .
O42D C55D 1.301(10) .
O43D H43D 0.8400 .
O43D C50D 1.367(9) .
O44D C52D 1.395(10) .
O44D C56D 1.425(10) .
C49D C50D 1.434(11) .
C49D C54D 1.362(12) .
C49D C55D 1.513(13) .
C50D C51D 1.374(12) .
C51D H51D 0.9500 .
C51D C52D 1.383(12) .
C52D C53D 1.388(11) .
C53D H53D 0.9500 .
C53D C54D 1.353(12) .
C54D H54D 0.9500 .
C56D H56D 0.9800 .
C56D H56E 0.9800 .
C56D H56F 0.9800 .
O41B C55B 1.296(10) .
O42B C55B 1.313(10) .
O43B H43E 0.8400 .
O43B C50B 1.375(10) .
O44B C52B 1.353(11) .
O44B C56B 1.430(12) .
C49B C50B 1.405(12) .
C49B C54B 1.386(12) .
C49B C55B 1.450(12) .
C50B C51B 1.363(13) .
C51B H51B 0.9500 .
C51B C52B 1.418(12) .
C52B C53B 1.410(13) .
C53B H53B 0.9500 .
C53B C54B 1.361(13) .
C54B H54B 0.9500 .
C56B H56G 0.9800 .
C56B H56H 0.9800 .
C56B H56I 0.9800 .
O41C C55C 1.263(9) .
O42C C55C 1.293(10) .
O43C H43F 0.8400 .
O43C C50C 1.324(10) .
O44C C52C 1.396(9) .
O44C C56C 1.444(10) .
C49C C50C 1.418(10) .
C49C C54C 1.378(11) .
C49C C55C 1.479(11) .
C50C C51C 1.392(11) .
C51C H51C 0.9500 .
C51C C52C 1.378(11) .
C52C C53C 1.385(11) .
C53C H53C 0.9500 .
C53C C54C 1.378(11) .
C54C H54C 0.9500 .
C56C H56J 0.9800 .
C56C H56K 0.9800 .
C56C H56L 0.9800 .
O41 C55 1.303(11) .
O42 C55 1.292(12) .
O43 H43G 0.8400 .
O43 C50 1.418(15) .
O44 C52 1.406(14) .
O44 C56 1.365(17) .
C49 C50 1.378(16) .
C49 C54 1.396(15) .
C49 C55 1.462(14) .
C50 C51 1.435(17) .
C51 H51 0.9500 .
C51 C52 1.338(19) .
C52 C53 1.410(19) .
C53 H53 0.9500 .
C53 C54 1.393(14) .
C54 H54 0.9500 .
C56 H56M 0.9800 .
C56 H56N 0.9800 .
C56 H56O 0.9800 .
O41E C55E 1.27(2) .
O42E C55E 1.21(2) .
O43E H43H 0.8400 .
O43E C50E 1.27(3) .
O44E C52E 1.36(3) .
O44E C56E 1.20(2) .
C49E C50E 1.29(3) .
C49E C54E 1.43(3) .
C49E C55E 1.53(3) .
C50E C51E 1.36(3) .
C51E H51E 0.9500 .
C51E C52E 1.36(3) .
C52E C53E 1.44(3) .
C53E H53E 0.9500 .
C53E C54E 1.37(3) .
C54E H54E 0.9500 .
C56E H56P 0.9800 .
C56E H56Q 0.9800 .
C56E H56R 0.9800 .
O3S H3S 0.8400 .
O3S C3S 1.430(15) .
C3S H3SA 0.9800 .
C3S H3SB 0.9800 .
C3S H3SC 0.9800 .
O1S H1S 0.8400 .
O1S C1S 1.421(10) .
O1S K6 2.788(6) .
C1S H1SA 0.9800 .
C1S H1SB 0.9800 .
C1S H1SC 0.9800 .
O5S H5S 0.8400 .
O5S C5S 1.436(16) .
C5S H5SA 0.9800 .
C5S H5SB 0.9800 .
C5S H5SC 0.9800 .
O4S H4S 0.8400 .
O4S C4S 1.470(17) .
C4S H4SA 0.9800 .
C4S H4SB 0.9800 .
C4S H4SC 0.9800 .
O2S H2S 0.8400 .
O2S C2S 1.415(11) .
C2S H2SA 0.9800 .
C2S H2SB 0.9800 .
C2S H2SC 0.9800 .
O10S H10F 0.8706 .
O10S H10G 0.8716 .
O0AA H0AA 0.8702 .
O0AA H0AB 0.8700 .
O9S H9SA 0.8702 .
O9S H9SB 0.8699 .
O7BA H7BB 0.8698 .
O7BA H7BC 0.8704 .
O4CA H4CA 0.8694 .
O4CA H4CB 0.8697 .
O7S H7SA 0.8689 .
O7S H7SB 0.8703 .
O8S H8SA 0.8701 .
O8S H8SB 0.8698 .
K4 K4 3.877(4) 8_665

loop_
_smtbx_masks_void_nr
_smtbx_masks_void_average_x
_smtbx_masks_void_average_y
_smtbx_masks_void_average_z
_smtbx_masks_void_volume
_smtbx_masks_void_count_electrons
1 0.000 0.000 0.947 7450.4 2854.8
2 0.137 0.137 0.500 17.9 7.7
3 0.500 0.500 0.878 7450.4 2854.8
4 0.363 0.637 0.250 17.9 7.7
5 0.637 0.363 0.750 17.9 7.7
6 0.863 0.863 1.000 17.9 7.7
